data_1576821
loop_
_publ_author_name
'Adorinni, Simone'
'Ryan, Hugh P.'
'Ma, Lillian'
'Ronson, Tanya K.'
'Gaikwad, Sudhakar'
'Rossi, Barbara'
'Nasi, Lucia'
'Nitschke, Jonathan R.'
'Marchesan, Silvia'

_publ_section_title
;
 Oppositely-charged coordination cages form a type I porous ionic liquid
 with two pore sizes.
;
_journal_issue 10
_journal_name_full 'Materials horizons'
_journal_page_first 5004
_journal_page_last 5009
_journal_paper_doi 10.1039/d5mh02121a
_journal_volume 13
_journal_year 2026
_chemical_formula_moiety
;
'C180 H156 N24 O84 S24 Fe4, 16K, 84.5(H2 O), 0.5(C3 H6 O)'
;
_chemical_formula_sum 'C181.5 H328 Fe4 K16 N24 O169 S24'
_chemical_formula_weight 7169.10
_space_group_crystal_system monoclinic
_space_group_IT_number 15
_space_group_name_Hall '-C 2yc'
_space_group_name_H-M_alt 'C 1 2/c 1'
_atom_sites_solution_hydrogens geom
_audit_creation_method SHELXL-2018/3
_audit_update_record
;
2026-02-09 deposited with the CCDC.	2026-03-06 downloaded from the CCDC.
;
_cell_angle_alpha 90
_cell_angle_beta 125.5730(2)
_cell_angle_gamma 90
_cell_formula_units_Z 8
_cell_length_a 49.73510(16)
_cell_length_b 37.80240(8)
_cell_length_c 40.72020(11)
_cell_measurement_reflns_used 91115
_cell_measurement_temperature 100(2)
_cell_measurement_theta_max 29.2111107892
_cell_measurement_theta_min 0.603024002548
_cell_volume 62270.6(3)
_computing_cell_refinement 'DIALS 2theta refinement, DIALS 1.14.11-gcbedd378c-release'
_computing_data_collection 'GDA - generic data acquisition software'
_computing_data_reduction
;
aimless (Evans, P. R. and Murshudov, G. N., 2013)
ccp4 (Winn, M. D. et al., 2011)
DIALS 1.14.11-gcbedd378c-release (Winter, G. et al., 2018)
pointless (Evans, P., 2006)
XIA2 0.5.900-ga3de5862-dials-1.14 (Winter, G., 2010)
;
_computing_molecular_graphics Pymol
_computing_publication_material Wingx
_computing_structure_refinement 'SHELXL-2018/3 (Sheldrick, 2018)'
_computing_structure_solution 'SHELXT 2014/5 (Sheldrick, 2014)'
_diffrn_ambient_temperature 100(2)
_diffrn_detector 'Photon counting pixel array'
_diffrn_measured_fraction_theta_full 0.995
_diffrn_measured_fraction_theta_max 0.995
_diffrn_measurement_device 'Fixed \c 3-circle diffractometer'
_diffrn_measurement_device_type 'Fluid Film Devices'
_diffrn_measurement_method 'shutterless scans'
_diffrn_measurement_specimen_support 'MiTeGen MicroMount'
_diffrn_radiation_monochromator 'Silicon 111'
_diffrn_radiation_source 'Diamond Light Source Beamline I19-1'
_diffrn_radiation_type Synchrotron
_diffrn_radiation_wavelength 0.6889
_diffrn_reflns_av_R_equivalents 0.0549
_diffrn_reflns_av_unetI/netI 0.0494
_diffrn_reflns_Laue_measured_fraction_full 0.995
_diffrn_reflns_Laue_measured_fraction_max 0.995
_diffrn_reflns_limit_h_max 62
_diffrn_reflns_limit_h_min -54
_diffrn_reflns_limit_k_max 47
_diffrn_reflns_limit_k_min -47
_diffrn_reflns_limit_l_max 50
_diffrn_reflns_limit_l_min -50
_diffrn_reflns_number 320873
_diffrn_reflns_point_group_measured_fraction_full 0.995
_diffrn_reflns_point_group_measured_fraction_max 0.995
_diffrn_reflns_theta_full 24.415
_diffrn_reflns_theta_max 25.503
_diffrn_reflns_theta_min 0.976
_exptl_absorpt_coefficient_mu 0.604
_exptl_absorpt_correction_T_max 1.0
_exptl_absorpt_correction_T_min 0.958637417924
_exptl_absorpt_correction_type empirical
_exptl_absorpt_process_details
;
CCP4 7.0.075: AIMLESS, version 0.7.4 : 13/12/18
Scaling & analysis of unmerged intensities, absorption correction using spherical harmonics
;
_exptl_crystal_colour purple
_exptl_crystal_density_diffrn 1.529
_exptl_crystal_description block
_exptl_crystal_F_000 29832
_exptl_crystal_size_max 0.200
_exptl_crystal_size_mid 0.150
_exptl_crystal_size_min 0.100
_refine_diff_density_max 1.629
_refine_diff_density_min -1.021
_refine_diff_density_rms 0.163
_refine_ls_extinction_coef 0.00042(3)
_refine_ls_extinction_expression Fc^*^=kFc[1+0.001xFc^2^\l^3^/sin(2\q)]^-1/4^
_refine_ls_extinction_method 'SHELXL-2018/3 (Sheldrick 2018)'
_refine_ls_goodness_of_fit_ref 1.221
_refine_ls_hydrogen_treatment constr
_refine_ls_matrix_type full
_refine_ls_number_parameters 4373
_refine_ls_number_reflns 63348
_refine_ls_number_restraints 8681
_refine_ls_restrained_S_all 1.297
_refine_ls_R_factor_all 0.1527
_refine_ls_R_factor_gt 0.1216
_refine_ls_shift/su_max 0.001
_refine_ls_shift/su_mean 0.000
_refine_ls_structure_factor_coef Fsqd
_refine_ls_weighting_details 'w=1/[\s^2^(Fo^2^)+(0.2000P)^2^+75.0000P] where P=(Fo^2^+2Fc^2^)/3'
_refine_ls_weighting_scheme calc
_refine_ls_wR_factor_gt 0.3318
_refine_ls_wR_factor_ref 0.3577
_reflns_Friedel_coverage 0.000
_reflns_number_gt 40633
_reflns_number_total 63348
_reflns_threshold_expression 'I > 2\s(I)'
_cod_data_source_file d5mh02121a2.cif
_cod_data_source_block hprkssc
_cod_depositor_comments 'Adding full bibliography for 1576821.cif.'
_cod_original_sg_symbol_H-M 'C 2/c'
_cod_original_formula_sum 'C181.50 H328 Fe4 K16 N24 O169 S24'
_cod_database_code 1576821
_shelx_shelxl_version_number 2018/3
_shelx_space_group_comment
;
The symmetry employed for this shelxl refinement is uniquely defined
by the following loop, which should always be used as a source of
symmetry information in preference to the above space-group names.
They are only intended as comments.
;
_shelx_estimated_absorpt_t_min 0.889
_shelx_estimated_absorpt_t_max 0.942

loop_
_space_group_symop_operation_xyz
'x, y, z'
'-x, y, -z+1/2'
'x+1/2, y+1/2, z'
'-x+1/2, y+1/2, -z+1/2'
'-x, -y, -z'
'x, -y, z-1/2'
'-x+1/2, -y+1/2, -z'
'x+1/2, -y+1/2, z-1/2'

loop_
_atom_site_label
_atom_site_type_symbol
_atom_site_fract_x
_atom_site_fract_y
_atom_site_fract_z
_atom_site_U_iso_or_equiv
_atom_site_adp_type
_atom_site_occupancy
_atom_site_site_symmetry_order
_atom_site_calc_flag
_atom_site_refinement_flags_posn
_atom_site_refinement_flags_adp
_atom_site_refinement_flags_occupancy
_atom_site_disorder_assembly
_atom_site_disorder_group
Fe1 Fe 0.24759(2) 0.33632(2) 0.29754(2) 0.0519(2) Uani 1 1 d . . . . .
Fe2 Fe 0.41939(2) 0.48753(2) 0.64165(2) 0.04795(18) Uani 1 1 d . . . . .
Fe3 Fe 0.10118(2) 0.50039(2) 0.42910(2) 0.04393(17) Uani 1 1 d . . . . .
Fe4 Fe 0.25759(2) 0.67454(2) 0.31921(2) 0.04648(18) Uani 1 1 d . . . . .
S1A S 0.05110(17) 0.1785(2) 0.1319(3) 0.175(3) Uani 0.498(6) 1 d D U P A 1
S2A S 0.56760(6) 0.64652(7) 0.83372(7) 0.1084(7) Uani 1 1 d D U . . .
S3A S 0.37735(8) 0.37817(12) 0.45014(8) 0.0848(10) Uani 0.786(9) 1 d D U P B 1
S4A S 0.35709(5) 0.35862(4) 0.54132(5) 0.0829(5) Uani 1 1 d D U . . .
O1A O 0.0307(4) 0.1477(4) 0.1180(5) 0.168(7) Uani 0.498(6) 1 d D U P A 1
O2A O 0.0550(5) 0.1958(5) 0.1667(5) 0.183(7) Uani 0.498(6) 1 d D U P A 1
O3A O 0.0355(5) 0.2014(5) 0.0953(5) 0.236(12) Uani 0.498(6) 1 d D U P A 1
O4A O 0.58733(19) 0.6246(2) 0.86975(18) 0.139(2) Uani 1 1 d D U . . .
O5A O 0.58548(19) 0.67615(18) 0.83543(19) 0.142(3) Uani 1 1 d D U . . .
O6A O 0.53603(18) 0.6564(3) 0.8242(3) 0.160(3) Uani 1 1 d D U . . .
O7A O 0.15708(11) 0.23742(10) 0.21121(11) 0.0734(11) Uani 1 1 d D U . . .
O8A O 0.51617(10) 0.58094(11) 0.72289(13) 0.0733(11) Uani 1 1 d D U . . .
O9A O 0.3796(2) 0.41503(19) 0.4410(3) 0.127(3) Uani 0.786(9) 1 d D U P B 1
O10A O 0.37948(18) 0.3537(2) 0.4244(2) 0.114(3) Uani 0.786(9) 1 d D U P B 1
O11A O 0.39989(13) 0.37167(17) 0.49178(15) 0.1095(18) Uani 1 1 d D U . . .
O12A O 0.35868(15) 0.33240(12) 0.51742(15) 0.1005(16) Uani 1 1 d D U . . .
O13A O 0.38001(14) 0.35322(13) 0.58378(13) 0.0948(15) Uani 1 1 d D U . . .
O14A O 0.32338(13) 0.36145(17) 0.52978(19) 0.1119(17) Uani 1 1 d D U . . .
N1A N 0.22014(11) 0.29462(10) 0.28770(12) 0.0540(10) Uani 1 1 d D U . . .
N2A N 0.25855(11) 0.33077(10) 0.35234(12) 0.0569(10) Uani 1 1 d D U . . .
N3A N 0.41910(10) 0.47673(11) 0.59385(12) 0.0537(9) Uani 1 1 d D U . . .
N4A N 0.45872(10) 0.51478(10) 0.65630(11) 0.0514(9) Uani 1 1 d D U . . .
C1A C 0.0925(2) 0.1728(3) 0.1461(3) 0.171(5) Uani 1 1 d D U . . .
H1AA H 0.104047 0.155774 0.168781 0.206 Uiso 0.498(6) 1 calc R U P A 1
H1BB H 0.091091 0.161769 0.123025 0.206 Uiso 0.498(6) 1 calc R U P A 1
H1CC H 0.073596 0.176871 0.147538 0.206 Uiso 0.502(6) 1 calc R U P A 2
H1DD H 0.105547 0.152437 0.163531 0.206 Uiso 0.502(6) 1 calc R U P A 2
C2A C 0.1126(3) 0.2037(3) 0.1577(3) 0.159(5) Uani 1 1 d D U . . .
H2A1 H 0.098697 0.223411 0.139716 0.191 Uiso 1 1 calc R U . . .
H2A2 H 0.129936 0.199317 0.153290 0.191 Uiso 1 1 calc R U . . .
C3A C 0.1298(2) 0.2157(2) 0.2024(2) 0.098(2) Uani 1 1 d D U . . .
H3A1 H 0.114312 0.229367 0.205323 0.118 Uiso 1 1 calc R U . . .
H3A2 H 0.137753 0.194947 0.220676 0.118 Uiso 1 1 calc R U . . .
C4A C 0.5607(2) 0.61890(18) 0.7942(2) 0.093(2) Uani 1 1 d D U . . .
H4A1 H 0.582392 0.610658 0.801193 0.112 Uiso 1 1 calc R U . . .
H4A2 H 0.548149 0.597804 0.792369 0.112 Uiso 1 1 calc R U . . .
C5A C 0.5427(2) 0.63619(18) 0.7543(2) 0.092(2) Uani 1 1 d D U . . .
H5A1 H 0.555799 0.656195 0.754916 0.110 Uiso 1 1 calc R U . . .
H5A2 H 0.521338 0.645544 0.747296 0.110 Uiso 1 1 calc R U . . .
C6A C 0.53667(18) 0.60926(17) 0.7233(2) 0.0803(17) Uani 1 1 d D U . . .
H6A1 H 0.525112 0.620403 0.696300 0.096 Uiso 1 1 calc R U . . .
H6A2 H 0.557934 0.599493 0.730469 0.096 Uiso 1 1 calc R U . . .
C7A C 0.19855(13) 0.27791(12) 0.25230(14) 0.0556(12) Uani 1 1 d D U . . .
H7A H 0.198071 0.284010 0.229331 0.067 Uiso 1 1 calc R U . . .
C8A C 0.17677(14) 0.25172(13) 0.24849(15) 0.0615(12) Uani 1 1 d D U . . .
C9A C 0.17721(17) 0.24248(15) 0.28166(18) 0.0727(15) Uani 1 1 d D U . . .
H9A H 0.162162 0.225526 0.279513 0.087 Uiso 1 1 calc R U . . .
C10A C 0.20016(16) 0.25866(15) 0.31789(18) 0.0721(15) Uani 1 1 d D U . . .
H10A H 0.201827 0.251822 0.341464 0.087 Uiso 1 1 calc R U . . .
C11A C 0.22072(14) 0.28457(13) 0.32049(15) 0.0609(12) Uani 1 1 d D U . . .
C12A C 0.24361(15) 0.30524(14) 0.35615(15) 0.0637(13) Uani 1 1 d D U . . .
H12A H 0.247418 0.300090 0.381371 0.076 Uiso 1 1 calc R U . . .
C13A C 0.28115(14) 0.35190(13) 0.38777(14) 0.0594(12) Uani 1 1 d D U . . .
C14A C 0.31399(14) 0.35218(15) 0.40334(16) 0.0660(14) Uani 1 1 d D U . . .
H14A H 0.321637 0.337941 0.391119 0.079 Uiso 1 1 calc R U . . .
C15A C 0.33627(14) 0.37258(16) 0.43627(17) 0.0709(14) Uani 1 1 d D U . . .
C16A C 0.32582(14) 0.39301(15) 0.45539(15) 0.0681(14) Uani 1 1 d D U . . .
C17A C 0.29252(14) 0.39335(17) 0.43847(17) 0.0770(17) Uani 1 1 d D U . . .
H17A H 0.284700 0.407951 0.450249 0.092 Uiso 1 1 calc R U . . .
C18A C 0.26993(15) 0.37328(16) 0.40498(16) 0.0710(16) Uani 1 1 d D U . . .
H18A H 0.247066 0.374191 0.393980 0.085 Uiso 1 1 calc R U . . .
C19A C 0.34931(15) 0.41485(14) 0.49205(15) 0.0680(14) Uani 1 1 d D U . . .
C20A C 0.36656(13) 0.40081(13) 0.53095(14) 0.0614(13) Uani 1 1 d D U . . .
C21A C 0.39026(13) 0.42103(13) 0.56379(15) 0.0596(12) Uani 1 1 d D U . . .
H21A H 0.403132 0.410709 0.589931 0.071 Uiso 1 1 calc R U . . .
C22A C 0.39532(13) 0.45594(13) 0.55888(14) 0.0576(12) Uani 1 1 d D U . . .
C23A C 0.37714(16) 0.47075(15) 0.52056(15) 0.0735(16) Uani 1 1 d D U . . .
H23A H 0.379807 0.495003 0.516937 0.088 Uiso 1 1 calc R U . . .
C24A C 0.35507(17) 0.44981(15) 0.48768(16) 0.0770(17) Uani 1 1 d D U . . .
H24A H 0.343526 0.459688 0.461354 0.092 Uiso 1 1 calc R U . . .
C25A C 0.44365(13) 0.48990(13) 0.59493(14) 0.0567(12) Uani 1 1 d D U . . .
H25A H 0.446854 0.484970 0.574560 0.068 Uiso 1 1 calc R U . . .
C26A C 0.46574(12) 0.51240(13) 0.62869(14) 0.0564(11) Uani 1 1 d D U . . .
C27A C 0.49056(13) 0.53270(14) 0.63146(16) 0.0623(12) Uani 1 1 d D U . . .
H27A H 0.495029 0.530271 0.611842 0.075 Uiso 1 1 calc R U . . .
C28A C 0.50855(13) 0.55638(15) 0.66318(16) 0.0631(13) Uani 1 1 d D U . . .
H28A H 0.525294 0.570641 0.665463 0.076 Uiso 1 1 calc R U . . .
C29A C 0.50162(13) 0.55875(14) 0.69125(16) 0.0615(12) Uani 1 1 d D U . . .
C30A C 0.47668(12) 0.53720(13) 0.68700(15) 0.0544(11) Uani 1 1 d D U . . .
H30A H 0.472458 0.538686 0.706903 0.065 Uiso 1 1 calc R U . . .
S1B S 0.30870(6) 0.10871(6) 0.33852(8) 0.0622(8) Uani 0.582(5) 1 d D U P C 1
S2B S 0.10493(10) 0.89454(11) 0.19414(12) 0.1073(15) Uani 0.619(6) 1 d D U P D 1
S3B S 0.20410(5) 0.47870(4) 0.22560(6) 0.0791(5) Uani 1 1 d D U . . .
S4B S 0.30022(5) 0.53509(4) 0.29198(6) 0.0778(4) Uani 1 1 d D U . . .
O1B O 0.29103(18) 0.0950(2) 0.2978(2) 0.078(2) Uani 0.582(5) 1 d D U P C 1
O2B O 0.33454(17) 0.08526(16) 0.3685(2) 0.0680(18) Uani 0.582(5) 1 d D U P C 1
O3B O 0.28653(19) 0.11925(19) 0.3491(3) 0.078(2) Uani 0.582(5) 1 d D U P C 1
O4B O 0.1193(2) 0.8954(3) 0.1711(3) 0.105(3) Uani 0.619(6) 1 d D U P D 1
O5B O 0.0720(3) 0.9040(4) 0.1731(4) 0.144(4) Uani 0.619(6) 1 d D U P D 1
O6B O 0.1251(4) 0.9189(3) 0.2298(3) 0.175(6) Uani 0.619(6) 1 d D U P D 1
O7B O 0.32271(10) 0.22266(9) 0.34076(15) 0.0774(12) Uani 1 1 d D U . . .
O8B O 0.17630(10) 0.78475(9) 0.25301(13) 0.0723(11) Uani 1 1 d D U . . .
O9B O 0.21182(13) 0.50873(11) 0.21185(15) 0.0847(13) Uani 1 1 d D U . . .
O10B O 0.18099(15) 0.48746(13) 0.2351(2) 0.1025(17) Uani 1 1 d D U . . .
O11B O 0.19348(13) 0.44920(11) 0.19868(16) 0.0895(13) Uani 1 1 d D U . . .
O12B O 0.29089(15) 0.50541(12) 0.2662(2) 0.1098(19) Uani 1 1 d D U . . .
O13B O 0.30857(15) 0.56608(11) 0.2795(2) 0.0995(16) Uani 1 1 d D U . . .
O14B O 0.32613(18) 0.5252(3) 0.3326(2) 0.167(3) Uani 1 1 d D U . . .
N1B N 0.28748(11) 0.30909(9) 0.31455(12) 0.0533(9) Uani 1 1 d D U . . .
N2B N 0.27871(13) 0.37591(10) 0.31137(13) 0.0628(11) Uani 1 1 d D U . . .
N3B N 0.22850(10) 0.63329(9) 0.29085(13) 0.0508(9) Uani 1 1 d D U . . .
N4B N 0.21590(10) 0.70010(9) 0.28053(12) 0.0473(8) Uani 1 1 d D U . . .
C1B C 0.3291(2) 0.1482(2) 0.3391(3) 0.068(2) Uani 0.582(5) 1 d D U P C 1
H1B1 H 0.344379 0.141471 0.332068 0.081 Uiso 0.582(5) 1 calc R U P C 1
H1B2 H 0.312106 0.163925 0.317417 0.081 Uiso 0.582(5) 1 calc R U P C 1
C2B C 0.3471(2) 0.16789(17) 0.3751(3) 0.105(3) Uani 1 1 d D U . . .
H2XX H 0.368169 0.155624 0.394793 0.126 Uiso 0.582(5) 1 calc R U P C 1
H2YY H 0.334321 0.169226 0.386723 0.126 Uiso 0.582(5) 1 calc R U P C 1
H2ZZ H 0.342291 0.169030 0.395493 0.126 Uiso 0.418(5) 1 calc R U P C 2
H2WW H 0.326786 0.159420 0.349567 0.126 Uiso 0.418(5) 1 calc R U P C 2
C3B C 0.35444(15) 0.20540(15) 0.3682(2) 0.085(2) Uani 1 1 d D U . . .
H3B1 H 0.367715 0.218436 0.394065 0.102 Uiso 1 1 calc R U . . .
H3B2 H 0.366959 0.204602 0.356195 0.102 Uiso 1 1 calc R U . . .
C4B C 0.1144(3) 0.8554(2) 0.2194(3) 0.154(4) Uani 1 1 d D U . . .
H4XX H 0.111837 0.858897 0.241586 0.184 Uiso 0.619(6) 1 calc R U P D 1
H4YY H 0.097458 0.837977 0.200618 0.184 Uiso 0.619(6) 1 calc R U P D 1
H4ZZ H 0.118481 0.878958 0.232210 0.184 Uiso 0.381(6) 1 calc R U P D 2
H4WW H 0.103266 0.841040 0.228582 0.184 Uiso 0.381(6) 1 calc R U P D 2
C5B C 0.1471(2) 0.83919(17) 0.2371(3) 0.104(3) Uani 1 1 d D U . . .
H5B1 H 0.162101 0.845371 0.266068 0.125 Uiso 1 1 calc R U . . .
H5B2 H 0.156717 0.848427 0.223322 0.125 Uiso 1 1 calc R U . . .
C6B C 0.14349(17) 0.79926(17) 0.2323(2) 0.0834(18) Uani 1 1 d D U . . .
H6B1 H 0.132319 0.789990 0.244243 0.100 Uiso 1 1 calc R U . . .
H6B2 H 0.130180 0.792742 0.203392 0.100 Uiso 1 1 calc R U . . .
C7B C 0.29195(13) 0.27395(11) 0.31999(15) 0.0555(12) Uani 1 1 d D U . . .
H7B H 0.273520 0.259415 0.312091 0.067 Uiso 1 1 calc R U . . .
C8B C 0.32250(13) 0.25813(12) 0.33674(17) 0.0622(13) Uani 1 1 d D U . . .
C9B C 0.35043(14) 0.27890(13) 0.34854(18) 0.0645(13) Uani 1 1 d D U . . .
H9B H 0.371600 0.268630 0.360258 0.077 Uiso 1 1 calc R U . . .
C10B C 0.34534(14) 0.31473(13) 0.34218(17) 0.0636(13) Uani 1 1 d D U . . .
H10B H 0.363265 0.329703 0.349091 0.076 Uiso 1 1 calc R U . . .
C11B C 0.31452(13) 0.32926(12) 0.32587(16) 0.0578(12) Uani 1 1 d D U . . .
C12B C 0.30807(15) 0.36709(12) 0.32238(17) 0.0616(13) Uani 1 1 d D U . . .
H12B H 0.324215 0.384127 0.327784 0.074 Uiso 1 1 calc R U . . .
C13B C 0.27214(16) 0.41294(12) 0.31034(16) 0.0660(14) Uani 1 1 d D U . . .
C14B C 0.24749(16) 0.42816(12) 0.27392(17) 0.0637(13) Uani 1 1 d D U . . .
H14B H 0.235687 0.414217 0.250073 0.076 Uiso 1 1 calc R U . . .
C15B C 0.24005(15) 0.46369(12) 0.27227(17) 0.0669(14) Uani 1 1 d D U . . .
C16B C 0.25755(18) 0.48508(12) 0.30607(19) 0.0777(17) Uani 1 1 d D U . . .
C17B C 0.2826(2) 0.46941(14) 0.34239(19) 0.091(2) Uani 1 1 d D U . . .
H17B H 0.295132 0.483638 0.365948 0.109 Uiso 1 1 calc R U . . .
C18B C 0.2896(2) 0.43345(14) 0.3450(2) 0.088(2) Uani 1 1 d D U . . .
H18B H 0.306084 0.423087 0.370257 0.105 Uiso 1 1 calc R U . . .
C19B C 0.25194(18) 0.52404(12) 0.3044(2) 0.0730(16) Uani 1 1 d D U . . .
C20B C 0.26685(15) 0.54781(12) 0.29427(19) 0.0648(13) Uani 1 1 d D U . . .
C21B C 0.25882(14) 0.58341(12) 0.28963(18) 0.0605(13) Uani 1 1 d D U . . .
H21B H 0.268828 0.599230 0.281593 0.073 Uiso 1 1 calc R U . . .
C22B C 0.23657(15) 0.59627(11) 0.29648(18) 0.0603(13) Uani 1 1 d D U . . .
C23B C 0.2230(2) 0.57322(13) 0.3093(3) 0.087(2) Uani 1 1 d D U . . .
H23B H 0.208755 0.581847 0.315931 0.105 Uiso 1 1 calc R U . . .
C24B C 0.2303(2) 0.53725(14) 0.3127(3) 0.101(3) Uani 1 1 d D U . . .
H24B H 0.220251 0.521421 0.320704 0.121 Uiso 1 1 calc R U . . .
C25B C 0.19794(14) 0.64100(12) 0.26316(17) 0.0593(12) Uani 1 1 d D U . . .
H25B H 0.181837 0.623182 0.247868 0.071 Uiso 1 1 calc R U . . .
C26B C 0.18955(12) 0.67831(12) 0.25668(15) 0.0549(11) Uani 1 1 d D U . . .
C27B C 0.15777(14) 0.69070(14) 0.23059(18) 0.0670(14) Uani 1 1 d D U . . .
H27B H 0.140159 0.674632 0.214094 0.080 Uiso 1 1 calc R U . . .
C28B C 0.15153(14) 0.72641(15) 0.22843(18) 0.0702(15) Uani 1 1 d D U . . .
H28B H 0.129634 0.735342 0.211337 0.084 Uiso 1 1 calc R U . . .
C29B C 0.17826(13) 0.74903(12) 0.25202(16) 0.0580(12) Uani 1 1 d D U . . .
C30B C 0.20991(12) 0.73515(11) 0.27729(15) 0.0513(11) Uani 1 1 d D U . . .
H30B H 0.227986 0.750928 0.292842 0.062 Uiso 1 1 calc R U . . .
S1C S 0.31985(8) 0.28686(6) 0.13852(10) 0.1030(9) Uani 0.830(4) 1 d D U P E 1
S2C S 0.00449(9) 0.48634(13) 0.56863(11) 0.1004(12) Uani 0.687(5) 1 d D U P F 1
S3C S 0.15977(6) 0.33632(5) 0.35717(8) 0.0986(6) Uani 1 1 d D U . . .
S4C S 0.09800(4) 0.43609(5) 0.28986(4) 0.0742(4) Uani 1 1 d D U . . .
O1C O 0.3216(2) 0.24869(18) 0.1389(3) 0.125(2) Uani 0.830(4) 1 d D U P E 1
O2C O 0.34816(19) 0.3028(2) 0.1761(2) 0.124(2) Uani 0.830(4) 1 d D U P E 1
O3C O 0.3161(2) 0.30103(19) 0.1043(2) 0.109(2) Uani 0.830(4) 1 d D U P E 1
O4C O -0.01778(19) 0.4562(2) 0.5527(3) 0.123(3) Uani 0.687(5) 1 d D U P F 1
O5C O 0.02596(19) 0.4872(3) 0.61197(18) 0.110(3) Uani 0.687(5) 1 d D U P F 1
O6C O -0.01402(19) 0.5188(2) 0.5517(3) 0.096(2) Uani 0.687(5) 1 d D U P F 1
O7C O 0.25537(11) 0.32753(12) 0.17364(12) 0.0744(11) Uani 1 1 d D U . . .
O8C O 0.08582(12) 0.48076(15) 0.54821(13) 0.0928(14) Uani 1 1 d D U . . .
O9C O 0.12775(15) 0.34725(13) 0.34786(19) 0.1024(16) Uani 1 1 d D U . . .
O10C O 0.15935(19) 0.30314(13) 0.3403(2) 0.127(2) Uani 1 1 d D U . . .
O11C O 0.18524(19) 0.33795(19) 0.40010(18) 0.134(2) Uani 1 1 d D U . . .
O12C O 0.11245(15) 0.46155(15) 0.27909(16) 0.1023(16) Uani 1 1 d D U . . .
O13C O 0.06695(12) 0.44731(19) 0.28125(13) 0.1113(19) Uani 1 1 d D U . . .
O14C O 0.09569(14) 0.40194(14) 0.27263(14) 0.1017(17) Uani 1 1 d D U . . .
N1C N 0.23187(11) 0.34030(10) 0.24071(12) 0.0525(9) Uani 1 1 d D U . . .
N2C N 0.20714(11) 0.36523(10) 0.27636(12) 0.0541(10) Uani 1 1 d D U . . .
N3C N 0.12097(9) 0.45460(11) 0.42935(11) 0.0473(8) Uani 1 1 d D U . . .
N4C N 0.10118(9) 0.47573(11) 0.47198(11) 0.0506(9) Uani 1 1 d D U . . .
C1C C 0.28463(19) 0.29758(18) 0.1373(2) 0.0901(19) Uani 1 1 d D U . . .
H1EE H 0.265013 0.286204 0.113401 0.108 Uiso 0.830(4) 1 calc R U P E 1
H1FF H 0.287476 0.287494 0.161613 0.108 Uiso 0.830(4) 1 calc R U P E 1
H1GG H 0.269274 0.284209 0.140718 0.108 Uiso 0.170(4) 1 calc R U P E 2
H1HH H 0.307528 0.292247 0.160597 0.108 Uiso 0.170(4) 1 calc R U P E 2
C2C C 0.2783(2) 0.33521(19) 0.1359(2) 0.091(2) Uani 1 1 d D U . . .
H2C1 H 0.274345 0.345334 0.110997 0.109 Uiso 1 1 calc R U . . .
H2C2 H 0.298048 0.346937 0.159297 0.109 Uiso 1 1 calc R U . . .
C3C C 0.24880(18) 0.34258(18) 0.13654(19) 0.0783(17) Uani 1 1 d D U . . .
H3C1 H 0.245161 0.368402 0.135771 0.094 Uiso 1 1 calc R U . . .
H3C2 H 0.228715 0.331728 0.112705 0.094 Uiso 1 1 calc R U . . .
C4C C 0.0305(2) 0.4823(3) 0.5524(3) 0.089(2) Uani 0.687(5) 1 d D U P F 1
H4C1 H 0.044489 0.461028 0.565192 0.106 Uiso 0.687(5) 1 calc R U P F 1
H4C2 H 0.016459 0.478297 0.522829 0.106 Uiso 0.687(5) 1 calc R U P F 1
C5C C 0.0526(3) 0.5132(3) 0.5613(3) 0.0885(19) Uani 0.687(5) 1 d D U P F 1
H5C1 H 0.070339 0.513771 0.590674 0.106 Uiso 0.687(5) 1 calc R U P F 1
H5C2 H 0.039595 0.535259 0.554289 0.106 Uiso 0.687(5) 1 calc R U P F 1
C6C C 0.0682(3) 0.5122(2) 0.5386(3) 0.085(2) Uani 0.687(5) 1 d D U P F 1
H6C1 H 0.050833 0.513451 0.509194 0.102 Uiso 0.687(5) 1 calc R U P F 1
H6C2 H 0.083195 0.532672 0.546447 0.102 Uiso 0.687(5) 1 calc R U P F 1
C7C C 0.24794(14) 0.33054(12) 0.22468(15) 0.0569(12) Uani 1 1 d D U . . .
H7C H 0.268249 0.318096 0.241086 0.068 Uiso 1 1 calc R U . . .
C8C C 0.23587(14) 0.33802(14) 0.18505(15) 0.0612(13) Uani 1 1 d D U . . .
C9C C 0.20576(15) 0.35537(14) 0.15999(16) 0.0648(13) Uani 1 1 d D U . . .
H9C H 0.196861 0.360212 0.132552 0.078 Uiso 1 1 calc R U . . .
C10C C 0.18918(15) 0.36536(14) 0.17674(15) 0.0626(13) Uani 1 1 d D U . . .
H10C H 0.168645 0.377447 0.160741 0.075 Uiso 1 1 calc R U . . .
C11C C 0.20261(14) 0.35769(12) 0.21646(14) 0.0576(12) Uani 1 1 d D U . . .
C12C C 0.18912(14) 0.37001(13) 0.23815(15) 0.0563(12) Uani 1 1 d D U . . .
H12C H 0.168051 0.381007 0.224559 0.068 Uiso 1 1 calc R U . . .
C13C C 0.19434(14) 0.37894(12) 0.29820(15) 0.0562(12) Uani 1 1 d D U . . .
C14C C 0.18221(16) 0.35603(15) 0.31246(19) 0.0700(15) Uani 1 1 d D U . . .
H14C H 0.181938 0.331383 0.307727 0.084 Uiso 1 1 calc R U . . .
C15C C 0.17016(16) 0.36835(14) 0.33397(19) 0.0712(15) Uani 1 1 d D U . . .
C16C C 0.16990(15) 0.40436(13) 0.34055(16) 0.0620(13) Uani 1 1 d D U . . .
C17C C 0.18426(18) 0.42619(15) 0.3279(2) 0.0738(16) Uani 1 1 d D U . . .
H17C H 0.185245 0.450851 0.333024 0.089 Uiso 1 1 calc R U . . .
C18C C 0.19743(18) 0.41368(14) 0.3080(2) 0.0716(16) Uani 1 1 d D U . . .
H18C H 0.208488 0.429336 0.301277 0.086 Uiso 1 1 calc R U . . .
C19C C 0.15696(13) 0.41878(14) 0.36286(15) 0.0585(12) Uani 1 1 d D U . . .
C20C C 0.12493(13) 0.43232(14) 0.34333(13) 0.0560(11) Uani 1 1 d D U . . .
C21C C 0.11330(12) 0.44428(14) 0.36532(13) 0.0535(11) Uani 1 1 d D U . . .
H21C H 0.091254 0.452665 0.351636 0.064 Uiso 1 1 calc R U . . .
C22C C 0.13377(12) 0.44394(13) 0.40682(13) 0.0505(10) Uani 1 1 d D U . . .
C23C C 0.16599(13) 0.43154(17) 0.42700(16) 0.0668(15) Uani 1 1 d D U . . .
H23C H 0.180329 0.431774 0.455663 0.080 Uiso 1 1 calc R U . . .
C24C C 0.17702(15) 0.41875(18) 0.40464(16) 0.0698(15) Uani 1 1 d D U . . .
H24C H 0.198895 0.409788 0.418453 0.084 Uiso 1 1 calc R U . . .
C25C C 0.12209(13) 0.43094(14) 0.45306(14) 0.0574(12) Uani 1 1 d D U . . .
H25C H 0.129276 0.407460 0.453892 0.069 Uiso 1 1 calc R U . . .
C26C C 0.11185(13) 0.44197(14) 0.47827(14) 0.0559(11) Uani 1 1 d D U . . .
C27C C 0.11438(18) 0.42041(17) 0.50730(19) 0.0775(16) Uani 1 1 d D U . . .
H27C H 0.122276 0.396857 0.510791 0.093 Uiso 1 1 calc R U . . .
C28C C 0.10529(19) 0.43347(17) 0.53126(19) 0.0821(18) Uani 1 1 d D U . . .
H28C H 0.106806 0.419247 0.551509 0.099 Uiso 1 1 calc R U . . .
C29C C 0.09397(15) 0.46782(17) 0.52476(17) 0.0699(14) Uani 1 1 d D U . . .
C30C C 0.09172(12) 0.48836(15) 0.49450(14) 0.0564(12) Uani 1 1 d D U . . .
H30C H 0.083280 0.511765 0.489910 0.068 Uiso 1 1 calc R U . . .
S1D S 0.26845(14) 0.68980(16) 0.08879(15) 0.0872(19) Uani 0.416(9) 1 d D U P G 1
S2D S 0.4638(4) 0.4802(2) 0.9126(3) 0.163(4) Uani 0.70(2) 1 d D U P H 1
S3D S 0.33422(7) 0.66414(5) 0.49979(6) 0.0750(8) Uani 0.821(6) 1 d D U P I 1
S4D S 0.41277(5) 0.58386(7) 0.52145(7) 0.0999(6) Uani 1 1 d D U . . .
O1D O 0.2892(4) 0.6639(4) 0.1193(4) 0.113(5) Uani 0.416(9) 1 d D U P G 1
O2D O 0.2602(4) 0.6839(4) 0.0490(3) 0.110(5) Uani 0.416(9) 1 d D U P G 1
O3D O 0.2824(5) 0.7254(4) 0.1024(5) 0.124(6) Uani 0.416(9) 1 d D U P G 1
O4D O 0.4432(7) 0.5101(4) 0.8879(6) 0.202(7) Uani 0.70(2) 1 d D U P H 1
O5D O 0.4978(5) 0.4892(5) 0.9314(4) 0.177(7) Uani 0.70(2) 1 d D U P H 1
O6D O 0.4565(5) 0.4663(5) 0.9397(4) 0.193(7) Uani 0.70(2) 1 d D U P H 1
O7D O 0.24918(11) 0.69447(11) 0.18475(12) 0.0756(11) Uani 1 1 d D U . . .
O8D O 0.45125(9) 0.47650(10) 0.79002(10) 0.0620(9) Uani 1 1 d D U . . .
O9D O 0.36734(17) 0.6594(2) 0.53583(16) 0.094(2) Uani 0.821(6) 1 d D U P I 1
O10D O 0.3280(2) 0.69913(13) 0.48254(19) 0.088(2) Uani 0.821(6) 1 d D U P I 1
O11D O 0.30938(16) 0.65347(17) 0.5056(2) 0.0984(19) Uani 0.821(6) 1 d D U P I 1
O12D O 0.44464(14) 0.5784(2) 0.5571(2) 0.155(3) Uani 1 1 d D U . . .
O13D O 0.40694(15) 0.61564(18) 0.5020(2) 0.136(3) Uani 1 1 d D U . . .
O14D O 0.4024(2) 0.5608(3) 0.4880(3) 0.178(3) Uani 1 1 d D U . . .
N1D N 0.27194(10) 0.67332(9) 0.28303(12) 0.0494(9) Uani 1 1 d D U . . .
N2D N 0.29818(10) 0.64601(10) 0.35338(12) 0.0528(9) Uani 1 1 d D U . . .
N3D N 0.39198(10) 0.53098(11) 0.62015(12) 0.0536(9) Uani 1 1 d D U . . .
N4D N 0.42165(9) 0.50189(10) 0.68981(11) 0.0506(9) Uani 1 1 d D U . . .
C1D C 0.2302(2) 0.6903(3) 0.0826(3) 0.126(3) Uani 1 1 d D U . . .
H1XX H 0.214729 0.705432 0.058996 0.151 Uiso 0.416(9) 1 calc R U P G 1
H1YY H 0.221120 0.666006 0.075913 0.151 Uiso 0.416(9) 1 calc R U P G 1
H1ZZ H 0.207251 0.691687 0.057899 0.151 Uiso 0.584(9) 1 calc R U P G 2
H1WW H 0.236824 0.665121 0.087043 0.151 Uiso 0.584(9) 1 calc R U P G 2
C2D C 0.2305(2) 0.7028(2) 0.1168(2) 0.109(3) Uani 1 1 d D U . . .
H2D1 H 0.208204 0.699587 0.110596 0.131 Uiso 1 1 calc R U . . .
H2D2 H 0.235694 0.728355 0.120832 0.131 Uiso 1 1 calc R U . . .
C3D C 0.2561(2) 0.6827(2) 0.1562(2) 0.091(2) Uani 1 1 d D U . . .
H3D1 H 0.253180 0.656757 0.152094 0.109 Uiso 1 1 calc R U . . .
H3D2 H 0.278960 0.688898 0.165908 0.109 Uiso 1 1 calc R U . . .
C4D C 0.4550(3) 0.4456(2) 0.8800(2) 0.111(3) Uani 1 1 d D U . . .
H4AA H 0.466749 0.424270 0.896237 0.133 Uiso 0.70(2) 1 calc R U P H 1
H4BB H 0.430986 0.440627 0.864086 0.133 Uiso 0.70(2) 1 calc R U P H 1
H4CC H 0.472862 0.431598 0.903044 0.133 Uiso 0.30(2) 1 calc R U P H 2
H4DD H 0.434777 0.430857 0.865987 0.133 Uiso 0.30(2) 1 calc R U P H 2
C5D C 0.4644(2) 0.4521(2) 0.8510(2) 0.090(2) Uani 1 1 d D U . . .
H5D1 H 0.487358 0.461035 0.866391 0.108 Uiso 1 1 calc R U . . .
H5D2 H 0.463713 0.429291 0.838525 0.108 Uiso 1 1 calc R U . . .
C6D C 0.44175(16) 0.47832(18) 0.81773(17) 0.0730(15) Uani 1 1 d D U . . .
H6D1 H 0.418279 0.471593 0.803942 0.088 Uiso 1 1 calc R U . . .
H6D2 H 0.445052 0.502488 0.828843 0.088 Uiso 1 1 calc R U . . .
C7D C 0.25636(13) 0.68544(12) 0.24533(15) 0.0533(11) Uani 1 1 d D U . . .
H7D H 0.236558 0.698579 0.234154 0.064 Uiso 1 1 calc R U . . .
C8D C 0.26770(14) 0.67977(14) 0.22179(16) 0.0623(13) Uani 1 1 d D U . . .
C9D C 0.29643(15) 0.66063(14) 0.23714(18) 0.0657(13) Uani 1 1 d D U . . .
H9D H 0.304467 0.656178 0.221318 0.079 Uiso 1 1 calc R U . . .
C10D C 0.31307(15) 0.64820(14) 0.27640(18) 0.0642(13) Uani 1 1 d D U . . .
H10D H 0.332970 0.635143 0.287972 0.077 Uiso 1 1 calc R U . . .
C11D C 0.30079(13) 0.65473(12) 0.29869(16) 0.0561(11) Uani 1 1 d D U . . .
C12D C 0.31459(13) 0.64105(12) 0.33843(16) 0.0567(11) Uani 1 1 d D U . . .
H12D H 0.335090 0.628778 0.353092 0.068 Uiso 1 1 calc R U . . .
C13D C 0.31137(13) 0.62998(12) 0.39231(14) 0.0541(11) Uani 1 1 d D U . . .
C14D C 0.31897(13) 0.65101(13) 0.42435(14) 0.0601(13) Uani 1 1 d D U . . .
H14D H 0.316176 0.675916 0.421030 0.072 Uiso 1 1 calc R U . . .
C15D C 0.33076(14) 0.63570(12) 0.46171(14) 0.0668(14) Uani 1 1 d D U . . .
C16D C 0.33601(14) 0.59963(13) 0.46739(15) 0.0644(13) Uani 1 1 d D U . . .
C17D C 0.32752(17) 0.57906(14) 0.43462(16) 0.0745(16) Uani 1 1 d D U . . .
H17D H 0.330166 0.554140 0.437903 0.089 Uiso 1 1 calc R U . . .
C18D C 0.31515(16) 0.59369(13) 0.39673(16) 0.0679(15) Uani 1 1 d D U . . .
H18D H 0.309499 0.579034 0.374607 0.081 Uiso 1 1 calc R U . . .
C19D C 0.35093(13) 0.58149(14) 0.50719(15) 0.0659(14) Uani 1 1 d D U . . .
C20D C 0.38453(13) 0.57481(15) 0.53380(16) 0.0680(14) Uani 1 1 d D U . . .
C21D C 0.39727(13) 0.55866(14) 0.57048(16) 0.0637(13) Uani 1 1 d D U . . .
H21D H 0.420475 0.555245 0.588674 0.076 Uiso 1 1 calc R U . . .
C22D C 0.37722(12) 0.54747(13) 0.58123(14) 0.0545(11) Uani 1 1 d D U . . .
C23D C 0.34345(13) 0.55267(16) 0.55461(17) 0.0692(15) Uani 1 1 d D U . . .
H23D H 0.329078 0.544288 0.561141 0.083 Uiso 1 1 calc R U . . .
C24D C 0.33073(14) 0.57000(17) 0.51867(16) 0.0711(15) Uani 1 1 d D U . . .
H24D H 0.307618 0.574299 0.501160 0.085 Uiso 1 1 calc R U . J 2
C25D C 0.38656(13) 0.54571(13) 0.64424(15) 0.0572(12) Uani 1 1 d D U . . .
H25D H 0.373077 0.566185 0.636554 0.069 Uiso 1 1 calc R U . . .
C26D C 0.40184(12) 0.52976(13) 0.68343(14) 0.0548(11) Uani 1 1 d D U . . .
C27D C 0.39699(13) 0.54053(15) 0.71200(16) 0.0619(13) Uani 1 1 d D U . . .
H27D H 0.382883 0.560016 0.706509 0.074 Uiso 1 1 calc R U . . .
C28D C 0.41260(13) 0.52305(14) 0.74867(16) 0.0600(12) Uani 1 1 d D U . . .
H28D H 0.409016 0.529916 0.768275 0.072 Uiso 1 1 calc R U . . .
C29D C 0.43331(12) 0.49566(13) 0.75584(14) 0.0550(11) Uani 1 1 d D U . . .
C30D C 0.43721(11) 0.48494(13) 0.72554(13) 0.0489(10) Uani 1 1 d D U . . .
H30D H 0.451107 0.465385 0.730497 0.059 Uiso 1 1 calc R U . . .
S1E S 0.41613(17) 0.81406(18) 0.3362(3) 0.125(2) Uani 0.437(5) 1 d D U P K 1
S2E S -0.08707(19) 0.38546(17) 0.3789(3) 0.164(3) Uani 0.512(5) 1 d D U P L 1
S3E S 0.12768(13) 0.64183(18) 0.30050(16) 0.156(2) Uani 0.804(6) 1 d D U P M 1
S4E S 0.16689(6) 0.63515(5) 0.43124(6) 0.0900(5) Uani 1 1 d D U . . .
O1E O 0.4398(5) 0.8414(5) 0.3631(6) 0.189(9) Uani 0.437(5) 1 d D U P K 1
O2E O 0.4335(4) 0.7817(4) 0.3434(6) 0.161(6) Uani 0.437(5) 1 d D U P K 1
O3E O 0.3985(4) 0.8254(5) 0.2947(4) 0.142(5) Uani 0.437(5) 1 d D U P K 1
O4E O -0.0952(5) 0.4075(4) 0.4012(6) 0.163(6) Uani 0.512(5) 1 d D U P L 1
O5E O -0.1167(3) 0.3725(5) 0.3423(4) 0.192(6) Uani 0.512(5) 1 d D U P L 1
O6E O -0.0640(4) 0.3576(4) 0.4034(5) 0.172(7) Uani 0.512(5) 1 d D U P L 1
O7E O 0.34417(13) 0.77723(12) 0.36068(14) 0.0874(14) Uani 1 1 d D U . . .
O8E O -0.00942(12) 0.42549(18) 0.36067(15) 0.1107(19) Uani 1 1 d D U . . .
O9E O 0.12447(17) 0.6789(2) 0.2852(2) 0.108(2) Uani 0.804(6) 1 d D U P M 1
O10E O 0.10935(15) 0.6392(2) 0.3155(2) 0.0976(19) Uani 0.804(6) 1 d D U P M 1
O11E O 0.1214(2) 0.6145(2) 0.2719(3) 0.124(2) Uani 0.804(6) 1 d D U P M 1
O12E O 0.1702(2) 0.66358(14) 0.4117(2) 0.137(3) Uani 1 1 d D U . . .
O13E O 0.1408(2) 0.6440(2) 0.4347(3) 0.162(3) Uani 1 1 d D U . . .
O14E O 0.19736(19) 0.62256(18) 0.46692(19) 0.156(3) Uani 1 1 d D U . . .
N1E N 0.28319(10) 0.71751(9) 0.34779(12) 0.0497(9) Uani 1 1 d D U . . .
N2E N 0.24661(10) 0.67892(9) 0.35901(12) 0.0506(9) Uani 1 1 d D U . . .
N3E N 0.09788(9) 0.52182(11) 0.38207(11) 0.0478(9) Uani 1 1 d D U . . .
N4E N 0.05718(9) 0.48243(12) 0.38516(11) 0.0533(10) Uani 1 1 d D U . . .
C1E C 0.3871(4) 0.8105(6) 0.3481(5) 0.114(3) Uani 0.437(5) 1 d D U P K 1
H1E1 H 0.376044 0.833663 0.342728 0.137 Uiso 0.437(5) 1 calc R U P K 1
H1E2 H 0.370023 0.793173 0.329290 0.137 Uiso 0.437(5) 1 calc R U P K 1
C2E C 0.3995(4) 0.8001(6) 0.3884(5) 0.115(3) Uani 0.437(5) 1 d D U P K 1
H2E1 H 0.416917 0.816662 0.408250 0.138 Uiso 0.437(5) 1 calc R U P K 1
H2E2 H 0.408996 0.775968 0.394141 0.138 Uiso 0.437(5) 1 calc R U P K 1
C3E C 0.3696(2) 0.8011(2) 0.3907(3) 0.101(2) Uani 1 1 d D U . . .
H3XX H 0.376633 0.793781 0.418010 0.121 Uiso 0.512(5) 1 calc R U P K 1
H3YY H 0.360768 0.825432 0.385750 0.121 Uiso 0.512(5) 1 calc R U P L 1
H3ZZ H 0.378010 0.815242 0.378036 0.121 Uiso 0.488(5) 1 calc R U P K 2
H3WW H 0.359572 0.817604 0.399579 0.121 Uiso 0.488(5) 1 calc R U P L 2
C4E C -0.0663(4) 0.4129(3) 0.3651(5) 0.106(3) Uani 0.512(5) 1 d D U P L 1
H4E1 H -0.080646 0.433278 0.349458 0.127 Uiso 0.512(5) 1 calc R U P L 1
H4E2 H -0.045940 0.422231 0.389900 0.127 Uiso 0.512(5) 1 calc R U P L 1
C5E C -0.0573(4) 0.3940(4) 0.3405(5) 0.097(2) Uani 0.512(5) 1 d D U P L 1
H5E1 H -0.077012 0.382343 0.317100 0.117 Uiso 0.512(5) 1 calc R U P L 1
H5E2 H -0.040446 0.375671 0.357105 0.117 Uiso 0.512(5) 1 calc R U P L 1
C6E C -0.0436(2) 0.4209(4) 0.3261(3) 0.090(2) Uani 0.512(5) 1 d D U P L 1
H6E1 H -0.044766 0.411904 0.302429 0.108 Uiso 0.512(5) 1 calc R U P L 1
H6E2 H -0.055853 0.443549 0.318691 0.108 Uiso 0.512(5) 1 calc R U P L 1
C7E C 0.30425(13) 0.73503(12) 0.34346(15) 0.0547(11) Uani 1 1 d D U . . .
H7E H 0.306262 0.728051 0.322566 0.066 Uiso 1 1 calc R U . . .
C8E C 0.32344(14) 0.76318(13) 0.36840(16) 0.0605(12) Uani 1 1 d D U . . .
C9E C 0.31999(15) 0.77444(14) 0.39817(17) 0.0641(13) Uani 1 1 d D U . . .
H9E H 0.332299 0.793960 0.415056 0.077 Uiso 1 1 calc R U . . .
C10E C 0.29804(14) 0.75632(12) 0.40250(16) 0.0601(12) Uani 1 1 d D U . . .
H10E H 0.295278 0.763192 0.422810 0.072 Uiso 1 1 calc R U . . .
C11E C 0.28025(12) 0.72842(11) 0.37743(14) 0.0513(10) Uani 1 1 d D U . . .
C12E C 0.25847(12) 0.70643(11) 0.38155(15) 0.0515(11) Uani 1 1 d D U . . .
H12E H 0.253268 0.712124 0.399980 0.062 Uiso 1 1 calc R U . . .
C13E C 0.22552(12) 0.65638(12) 0.36306(15) 0.0516(11) Uani 1 1 d D U . . .
C14E C 0.19199(14) 0.65924(18) 0.33586(18) 0.0728(16) Uani 1 1 d D U . . .
H14E H 0.183001 0.676350 0.314899 0.087 Uiso 1 1 calc R U . . .
C15E C 0.17093(13) 0.63726(17) 0.33866(17) 0.0707(14) Uani 1 1 d D U . . .
C16E C 0.18305(14) 0.61331(14) 0.36948(18) 0.0658(13) Uani 1 1 d D U . . .
C17E C 0.21698(15) 0.60959(17) 0.3954(2) 0.0826(19) Uani 1 1 d D U . . .
H17E H 0.225938 0.591769 0.415546 0.099 Uiso 1 1 calc R U . . .
C18E C 0.23869(15) 0.63122(17) 0.3929(2) 0.0815(19) Uani 1 1 d D U . . .
H18E H 0.261945 0.628501 0.411399 0.098 Uiso 1 1 calc R U . . .
C19E C 0.16187(14) 0.58958(15) 0.37436(18) 0.0677(14) Uani 1 1 d D U . . .
C20E C 0.15138(16) 0.59812(14) 0.39824(17) 0.0681(14) Uani 1 1 d D U . . .
C21E C 0.13104(15) 0.57528(14) 0.40083(17) 0.0654(14) Uani 1 1 d D U . . .
H21E H 0.124093 0.581677 0.417371 0.078 Uiso 1 1 calc R U . . .
C22E C 0.12060(11) 0.54410(13) 0.38073(14) 0.0510(10) Uani 1 1 d D U . . .
C23E C 0.13022(16) 0.53484(17) 0.3553(2) 0.0748(16) Uani 1 1 d D U . . .
H23E H 0.123362 0.513007 0.341098 0.090 Uiso 1 1 calc R U . . .
C24E C 0.14980(18) 0.55806(17) 0.3513(2) 0.0791(17) Uani 1 1 d D U . . .
H24E H 0.155159 0.552736 0.332973 0.095 Uiso 1 1 calc R U . . .
C25E C 0.06994(12) 0.51636(15) 0.34791(14) 0.0572(12) Uani 1 1 d D U . . .
H25E H 0.065066 0.526620 0.323713 0.069 Uiso 1 1 calc R U . . .
C26E C 0.04650(12) 0.49424(16) 0.34778(14) 0.0607(13) Uani 1 1 d D U . . .
C27E C 0.01654(14) 0.4841(2) 0.31320(16) 0.083(2) Uani 1 1 d D U . . .
H27E H 0.009889 0.492746 0.287592 0.099 Uiso 1 1 calc R U . . .
C28E C -0.00354(15) 0.4615(2) 0.31611(17) 0.095(2) Uani 1 1 d D U . . .
H28E H -0.024489 0.454661 0.292777 0.114 Uiso 1 1 calc R U . . .
C29E C 0.00747(14) 0.4488(2) 0.35384(17) 0.089(2) Uani 1 1 d D U . . .
C30E C 0.03801(13) 0.46014(18) 0.38806(16) 0.0676(15) Uani 1 1 d D U . . .
H30E H 0.045139 0.451688 0.413921 0.081 Uiso 1 1 calc R U . . .
S1F S 0.62613(7) 0.39676(11) 0.75500(12) 0.1073(12) Uani 0.732(5) 1 d D U P N 1
S2F S -0.08189(8) 0.62216(8) 0.37584(11) 0.0854(11) Uani 0.599(5) 1 d D U P O 1
S3F S 0.29007(4) 0.51344(4) 0.63158(5) 0.0724(4) Uani 1 1 d D U . . .
S4F S 0.22910(4) 0.42556(4) 0.55425(5) 0.0735(4) Uani 1 1 d D U . . .
O1F O 0.6426(2) 0.3635(2) 0.7640(3) 0.127(2) Uani 0.732(5) 1 d D U P N 1
O2F O 0.6454(3) 0.4214(3) 0.7905(3) 0.135(3) Uani 0.732(5) 1 d D U P N 1
O3F O 0.6191(2) 0.4104(4) 0.7185(3) 0.155(4) Uani 0.732(5) 1 d D U P N 1
O4F O -0.0855(3) 0.6587(2) 0.3838(5) 0.124(4) Uani 0.599(5) 1 d D U P O 1
O5F O -0.1039(2) 0.6130(4) 0.3340(3) 0.138(4) Uani 0.599(5) 1 d D U P O 1
O6F O -0.0850(3) 0.5994(3) 0.4025(4) 0.118(3) Uani 0.599(5) 1 d D U P O 1
O7F O 0.52122(9) 0.39952(11) 0.71168(14) 0.0782(12) Uani 1 1 d D U . . .
O8F O 0.01191(14) 0.60105(19) 0.38790(19) 0.129(2) Uani 1 1 d D U . . .
O9F O 0.3165(3) 0.5099(4) 0.6747(2) 0.080(3) Uani 0.363(3) 1 d D U P P 1
O10F O 0.2867(3) 0.5485(2) 0.6176(4) 0.073(2) Uani 0.363(3) 1 d D U P P 1
O11F O 0.2596(2) 0.4993(3) 0.6224(4) 0.0713(19) Uani 0.363(3) 1 d D U P P 1
O12F O 0.2604(2) 0.4164(2) 0.5629(3) 0.111(3) Uani 0.648(11) 1 d D U P P 1
O13F O 0.2304(3) 0.4268(2) 0.5891(3) 0.124(4) Uani 0.648(11) 1 d D U P P 1
O14F O 0.2035(2) 0.40488(18) 0.5226(2) 0.106(4) Uani 0.648(11) 1 d D U P P 1
N1F N 0.44356(9) 0.44300(10) 0.66655(11) 0.0491(9) Uani 1 1 d D U . . .
N2F N 0.38176(9) 0.45675(10) 0.62726(11) 0.0510(9) Uani 1 1 d D U . . .
N3F N 0.14330(9) 0.52375(10) 0.47226(11) 0.0461(8) Uani 1 1 d D U . . .
N4F N 0.08276(10) 0.54524(13) 0.43360(12) 0.0593(11) Uani 1 1 d D U . . .
C1F C 0.5892(2) 0.3906(3) 0.7520(3) 0.079(2) Uani 0.732(5) 1 d D U P N 1
H1F1 H 0.594897 0.381118 0.777974 0.095 Uiso 0.732(5) 1 calc R U P N 1
H1F2 H 0.578155 0.413710 0.747265 0.095 Uiso 0.732(5) 1 calc R U P N 1
C2F C 0.56641(18) 0.3663(2) 0.7196(3) 0.074(2) Uani 0.732(5) 1 d D U P N 1
H2F1 H 0.576650 0.342627 0.724899 0.089 Uiso 0.732(5) 1 calc R U P N 1
H2F2 H 0.561257 0.375008 0.693552 0.089 Uiso 0.732(5) 1 calc R U P N 1
C3F C 0.53474(16) 0.36396(17) 0.7174(3) 0.087(2) Uani 1 1 d D U . . .
H3AA H 0.518471 0.348577 0.694623 0.104 Uiso 0.599(5) 1 calc R U P N 1
H3BB H 0.539632 0.353613 0.742683 0.104 Uiso 0.599(5) 1 calc R U P O 1
H3CC H 0.528942 0.353330 0.691825 0.104 Uiso 0.401(5) 1 calc R U P N 2
H3DD H 0.527995 0.347928 0.730634 0.104 Uiso 0.401(5) 1 calc R U P O 2
C4F C -0.0416(3) 0.6170(4) 0.3917(4) 0.105(2) Uani 0.599(5) 1 d D U P O 1
H4F1 H -0.026852 0.622266 0.420931 0.126 Uiso 0.599(5) 1 calc R U P O 1
H4F2 H -0.038210 0.591922 0.388044 0.126 Uiso 0.599(5) 1 calc R U P O 1
C5F C -0.0314(3) 0.6396(4) 0.3706(5) 0.1064(19) Uani 0.599(5) 1 d D U P O 1
H5F1 H -0.038794 0.664195 0.369178 0.128 Uiso 0.599(5) 1 calc R U P O 1
H5F2 H -0.042377 0.630917 0.342565 0.128 Uiso 0.599(5) 1 calc R U P O 1
C6F C 0.0055(3) 0.6391(3) 0.3919(5) 0.1066(19) Uani 0.599(5) 1 d D U P O 1
H6F1 H 0.012189 0.655083 0.378530 0.128 Uiso 0.599(5) 1 calc R U P O 1
H6F2 H 0.017267 0.646077 0.420552 0.128 Uiso 0.599(5) 1 calc R U P O 1
C7F C 0.47542(11) 0.43594(13) 0.68307(14) 0.0526(11) Uani 1 1 d D U . . .
H7F H 0.489391 0.454512 0.685628 0.063 Uiso 1 1 calc R U . . .
C8F C 0.48873(12) 0.40216(13) 0.69666(16) 0.0586(12) Uani 1 1 d D U . . .
C9F C 0.46923(12) 0.37488(14) 0.69373(16) 0.0595(12) Uani 1 1 d D U . . .
H9F H 0.478059 0.351808 0.702932 0.071 Uiso 1 1 calc R U . . .
C10F C 0.43661(13) 0.38187(13) 0.67712(16) 0.0584(12) Uani 1 1 d D U . . .
H10F H 0.422530 0.363600 0.674923 0.070 Uiso 1 1 calc R U . . .
C11F C 0.42419(11) 0.41592(12) 0.66348(14) 0.0527(11) Uani 1 1 d D U . . .
C12F C 0.38963(11) 0.42561(13) 0.64246(14) 0.0520(11) Uani 1 1 d D U . . .
H12F H 0.373780 0.409762 0.640126 0.062 Uiso 1 1 calc R U . . .
C13F C 0.34687(11) 0.46645(13) 0.60490(13) 0.0523(11) Uani 1 1 d D U . . .
C14F C 0.33531(12) 0.48193(15) 0.62435(16) 0.0622(13) Uani 1 1 d D U . . .
H14F H 0.349903 0.486429 0.652515 0.075 Uiso 1 1 calc R U . . .
C15F C 0.30215(11) 0.49130(15) 0.60329(14) 0.0614(13) Uani 1 1 d D U . . .
C16F C 0.28016(12) 0.48448(16) 0.56207(15) 0.0638(13) Uani 1 1 d D U . . .
C17F C 0.29270(13) 0.4685(2) 0.54298(17) 0.0805(19) Uani 1 1 d D U . . .
H17F H 0.278155 0.463002 0.515059 0.097 Uiso 1 1 calc R U . . .
C18F C 0.32621(13) 0.46034(18) 0.56388(16) 0.0744(17) Uani 1 1 d D U . . .
H18F H 0.334676 0.450705 0.550051 0.089 Uiso 1 1 calc R U . . .
C19F C 0.24386(11) 0.49229(14) 0.53756(15) 0.0570(12) Uani 1 1 d D U . . .
C20F C 0.21993(12) 0.47019(13) 0.53464(14) 0.0577(12) Uani 1 1 d D U . . .
C21F C 0.18750(12) 0.48068(13) 0.51345(14) 0.0547(11) Uani 1 1 d D U . . .
H21F H 0.171807 0.465656 0.512634 0.066 Uiso 1 1 calc R U . . .
C22F C 0.17728(10) 0.51252(12) 0.49336(13) 0.0468(10) Uani 1 1 d D U . . .
C23F C 0.20011(12) 0.53448(14) 0.49463(16) 0.0584(12) Uani 1 1 d D U . . .
H23F H 0.193357 0.556305 0.480406 0.070 Uiso 1 1 calc R U . . .
C24F C 0.23311(12) 0.52417(15) 0.51704(17) 0.0649(14) Uani 1 1 d D U . . .
H24F H 0.248809 0.539529 0.518292 0.078 Uiso 1 1 calc R U . . .
C25F C 0.13904(12) 0.55377(14) 0.48397(15) 0.0567(12) Uani 1 1 d D U . . .
H25F H 0.157137 0.566409 0.505961 0.068 Uiso 1 1 calc R U . . .
C26F C 0.10593(13) 0.56717(15) 0.46241(16) 0.0641(14) Uani 1 1 d D U . . .
C27F C 0.09849(19) 0.6011(2) 0.4676(2) 0.102(3) Uani 1 1 d D U . . .
H27F H 0.115633 0.615995 0.487710 0.122 Uiso 1 1 calc R U . . .
C28F C 0.0669(2) 0.6132(2) 0.4443(3) 0.120(3) Uani 1 1 d D U . . .
H28F H 0.061342 0.635903 0.448797 0.144 Uiso 1 1 calc R U . . .
C29F C 0.04359(18) 0.5921(2) 0.4145(2) 0.105(2) Uani 1 1 d D U . . .
C30F C 0.05192(14) 0.55703(19) 0.41060(17) 0.0767(17) Uani 1 1 d D U . . .
H30F H 0.034919 0.541698 0.390996 0.092 Uiso 1 1 calc R U . . .
O9N O 0.3083(5) 0.5464(4) 0.6444(6) 0.077(3) Uiso 0.193(3) 1 d D U P P 3
O10N O 0.2554(3) 0.5179(6) 0.6108(5) 0.073(2) Uiso 0.193(3) 1 d D U P P 3
O11N O 0.3033(5) 0.4919(5) 0.6689(4) 0.072(2) Uiso 0.193(3) 1 d D U P P 3
O9G O 0.2724(2) 0.4867(2) 0.6362(3) 0.073(2) Uiso 0.443(3) 1 d D U P P 2
O10G O 0.32045(19) 0.5260(3) 0.6669(2) 0.063(2) Uiso 0.443(3) 1 d D U P P 2
O11G O 0.2704(3) 0.5434(2) 0.6061(3) 0.0767(19) Uiso 0.443(3) 1 d D U P P 2
O12G O 0.2590(3) 0.4251(5) 0.5933(4) 0.107(6) Uiso 0.352(11) 1 d D U P P 2
O13G O 0.2279(5) 0.4047(4) 0.5252(4) 0.099(5) Uiso 0.352(11) 1 d D U P P 2
O14G O 0.2016(4) 0.4175(5) 0.5576(6) 0.108(6) Uiso 0.352(11) 1 d D U P P 2
S2H S 0.08808(18) 0.8612(2) 0.1721(2) 0.129(3) Uani 0.381(6) 1 d D U P D 2
O4H O 0.1060(5) 0.8730(6) 0.1558(7) 0.137(7) Uiso 0.381(6) 1 d D U P D 2
O6H O 0.0618(5) 0.8864(6) 0.1597(8) 0.156(10) Uiso 0.381(6) 1 d D U P D 2
O5H O 0.0765(7) 0.8256(4) 0.1580(9) 0.197(10) Uiso 0.381(6) 1 d D U P D 2
S1I S 0.2556(3) 0.7133(2) 0.0741(3) 0.172(3) Uani 0.584(9) 1 d D U P G 2
O1I O 0.2524(4) 0.7511(3) 0.0760(5) 0.167(6) Uiso 0.584(9) 1 d D U P G 2
O3I O 0.2859(5) 0.7011(6) 0.1132(5) 0.192(8) Uiso 0.584(9) 1 d D U P G 2
O2I O 0.2558(6) 0.7044(6) 0.0400(5) 0.206(9) Uiso 0.584(9) 1 d D U P G 2
S2I S 0.4477(5) 0.4830(4) 0.8997(6) 0.137(5) Uani 0.30(2) 1 d D U P H 2
O4I O 0.4771(7) 0.5055(8) 0.9185(9) 0.137(10) Uiso 0.30(2) 1 d D U P H 2
O6I O 0.4196(6) 0.5033(7) 0.8686(8) 0.123(9) Uiso 0.30(2) 1 d D U P H 2
O5I O 0.4427(11) 0.4676(14) 0.9284(12) 0.194(13) Uiso 0.30(2) 1 d D U P H 2
S3I S 0.3486(3) 0.6704(2) 0.4977(3) 0.068(3) Uiso 0.179(6) 1 d D U P I 2
O9I O 0.3610(8) 0.6539(9) 0.5363(5) 0.083(5) Uiso 0.179(6) 1 d D U P I 2
O10I O 0.3196(6) 0.6929(7) 0.4841(10) 0.097(7) Uiso 0.179(6) 1 d D U P I 2
O11I O 0.3734(6) 0.6897(7) 0.4979(8) 0.112(8) Uiso 0.179(6) 1 d D U P I 2
S1J S 0.0788(2) 0.1653(3) 0.0955(3) 0.197(4) Uiso 0.502(6) 1 d D U P A 2
O1J O 0.0634(4) 0.1974(4) 0.0728(5) 0.182(7) Uiso 0.502(6) 1 d D U P A 2
O2J O 0.0555(5) 0.1359(5) 0.0840(6) 0.289(14) Uiso 0.502(6) 1 d D U P A 2
O3J O 0.1059(4) 0.1535(5) 0.0938(5) 0.182(7) Uiso 0.502(6) 1 d D U P A 2
S3J S 0.3764(3) 0.3576(5) 0.4527(4) 0.105(5) Uani 0.214(9) 1 d D U P B 2
O9J O 0.3795(7) 0.3203(5) 0.4467(9) 0.115(9) Uiso 0.214(9) 1 d D U P B 2
O10J O 0.3751(11) 0.3785(8) 0.4220(12) 0.145(12) Uiso 0.214(9) 1 d D U P B 2
S2K S 0.0156(3) 0.5073(3) 0.5758(3) 0.126(3) Uani 0.313(5) 1 d D U P F 2
O4K O 0.0139(6) 0.4710(6) 0.5582(7) 0.137(5) Uiso 0.313(5) 1 d D U P F 2
O5K O 0.0307(6) 0.5073(7) 0.6171(6) 0.127(5) Uiso 0.313(5) 1 d D U P F 2
O6K O -0.0082(6) 0.5349(6) 0.5544(8) 0.120(5) Uiso 0.313(5) 1 d D U P F 2
C4K C 0.0503(5) 0.5263(7) 0.5792(9) 0.099(3) Uiso 0.313(5) 1 d D U P F 2
H4K1 H 0.043586 0.530831 0.551418 0.118 Uiso 0.313(5) 1 calc R U P F 2
H4K2 H 0.055322 0.549439 0.592927 0.118 Uiso 0.313(5) 1 calc R U P F 2
C5K C 0.0814(6) 0.5048(7) 0.6008(8) 0.096(3) Uiso 0.313(5) 1 d D U P F 2
H5K1 H 0.083608 0.493826 0.624372 0.115 Uiso 0.313(5) 1 calc R U P F 2
H5K2 H 0.099994 0.521574 0.611646 0.115 Uiso 0.313(5) 1 calc R U P F 2
C6K C 0.0868(6) 0.4752(7) 0.5792(7) 0.093(3) Uiso 0.313(5) 1 d D U P F 2
H6K1 H 0.108730 0.464680 0.599533 0.111 Uiso 0.313(5) 1 calc R U P F 2
H6K2 H 0.070214 0.456608 0.572139 0.111 Uiso 0.313(5) 1 calc R U P F 2
S1K S 0.2789(4) 0.2847(4) 0.0915(4) 0.137(3) Uiso 0.170(4) 1 d D U P E 2
O1K O 0.2436(5) 0.2873(12) 0.0605(6) 0.19(2) Uiso 0.170(4) 1 d D U P E 2
O2K O 0.2982(9) 0.3085(8) 0.0854(9) 0.127(4) Uiso 0.170(4) 1 d D U P E 2
O3K O 0.2912(9) 0.2485(5) 0.0983(9) 0.148(6) Uiso 0.170(4) 1 d D U P E 2
S1H S 0.4037(6) 0.1334(6) 0.3873(7) 0.331(11) Uiso 0.418(5) 1 d D U P C 2
C1H C 0.3692(7) 0.1458(9) 0.3863(10) 0.164(9) Uiso 0.418(5) 1 d D U P C 2
H1H1 H 0.355740 0.123937 0.375127 0.197 Uiso 0.418(5) 1 calc R U P C 2
H1H2 H 0.378799 0.144719 0.415509 0.197 Uiso 0.418(5) 1 calc R U P C 2
O1H O 0.4296(9) 0.1197(14) 0.4274(10) 0.391(19) Uiso 0.418(5) 1 d D U P C 2
O3H O 0.3909(11) 0.1056(12) 0.3563(14) 0.391(19) Uiso 0.418(5) 1 d D U P C 2
O2H O 0.4174(12) 0.1632(10) 0.3789(18) 0.391(19) Uiso 0.418(5) 1 d D U P C 2
S1L S 0.4510(3) 0.7983(4) 0.5051(4) 0.255(5) Uiso 0.563(5) 1 d D U P K 2
O1L O 0.4600(10) 0.7619(8) 0.5047(12) 0.366(19) Uiso 0.563(5) 1 d D U P K 2
O2L O 0.4706(8) 0.8290(8) 0.5176(10) 0.325(16) Uiso 0.563(5) 1 d D U P K 2
O3L O 0.4328(9) 0.7954(10) 0.5225(11) 0.341(17) Uiso 0.563(5) 1 d D U P K 2
C1L C 0.4202(4) 0.8087(5) 0.4531(5) 0.117(3) Uiso 0.563(5) 1 d D U P K 2
H1L1 H 0.408051 0.829476 0.452955 0.141 Uiso 0.563(5) 1 calc R U P K 2
H1L2 H 0.432435 0.816978 0.442111 0.141 Uiso 0.563(5) 1 calc R U P K 2
C2L C 0.3956(4) 0.7844(5) 0.4238(5) 0.116(3) Uiso 0.563(5) 1 d D U P K 2
H2L1 H 0.405914 0.768023 0.415182 0.139 Uiso 0.563(5) 1 calc R U P K 2
H2L2 H 0.387345 0.770145 0.436626 0.139 Uiso 0.563(5) 1 calc R U P K 2
S2L S -0.1009(3) 0.3390(3) 0.3243(3) 0.225(5) Uiso 0.488(5) 1 d D U P L 2
O4L O -0.1237(3) 0.3159(4) 0.2902(4) 0.131(5) Uiso 0.488(5) 1 d D U P L 2
O5L O -0.1182(5) 0.3649(5) 0.3319(7) 0.195(6) Uiso 0.488(5) 1 d D U P L 2
O6L O -0.0754(6) 0.3200(8) 0.3603(6) 0.39(3) Uiso 0.488(5) 1 d D U P L 2
C4L C -0.0803(4) 0.3629(4) 0.3075(5) 0.107(3) Uiso 0.488(5) 1 d D U P L 2
H4L1 H -0.057874 0.352491 0.324778 0.128 Uiso 0.488(5) 1 calc R U P L 2
H4L2 H -0.090123 0.351934 0.280675 0.128 Uiso 0.488(5) 1 calc R U P L 2
C5L C -0.0734(3) 0.3942(4) 0.3013(5) 0.097(2) Uiso 0.488(5) 1 d D U P L 2
H5L1 H -0.085141 0.411683 0.306790 0.116 Uiso 0.488(5) 1 calc R U P L 2
H5L2 H -0.082564 0.396152 0.272317 0.116 Uiso 0.488(5) 1 calc R U P L 2
C6L C -0.0360(3) 0.4050(5) 0.3265(4) 0.097(3) Uiso 0.488(5) 1 d D U P L 2
H6L1 H -0.025549 0.381380 0.333036 0.117 Uiso 0.488(5) 1 calc R U P L 2
H6L2 H -0.034596 0.413883 0.304655 0.117 Uiso 0.488(5) 1 calc R U P L 2
S3L S 0.12819(15) 0.64438(15) 0.2973(2) 0.0240(16) Uiso 0.196(6) 1 d D U P M 2
O9L O 0.1223(8) 0.6607(7) 0.2622(6) 0.111(4) Uiso 0.196(6) 1 d D U P M 2
O11L O 0.1048(7) 0.6163(6) 0.2878(9) 0.114(4) Uiso 0.196(6) 1 d D U P M 2
O10L O 0.1279(7) 0.6706(6) 0.3239(7) 0.104(4) Uiso 0.196(6) 1 d D U P M 2
S1N S 0.6382(3) 0.3496(4) 0.7990(4) 0.151(5) Uiso 0.268(5) 1 d D U P N 2
O2N O 0.6437(9) 0.3702(9) 0.8340(9) 0.180(13) Uiso 0.268(5) 1 d D U P N 2
C1N C 0.5950(5) 0.3439(6) 0.7665(7) 0.079(2) Uiso 0.268(5) 1 d D U P N 2
H1N1 H 0.589990 0.327733 0.744397 0.094 Uiso 0.268(5) 1 calc R U P N 2
H1N2 H 0.587879 0.331861 0.781811 0.094 Uiso 0.268(5) 1 calc R U P N 2
C2N C 0.5753(5) 0.3753(7) 0.7485(8) 0.072(5) Uiso 0.268(5) 1 d D U P N 2
H2N1 H 0.581962 0.387907 0.732995 0.086 Uiso 0.268(5) 1 calc R U P N 2
H2N2 H 0.578867 0.391362 0.769944 0.086 Uiso 0.268(5) 1 calc R U P N 2
O3N O 0.6519(6) 0.3152(5) 0.8137(7) 0.094(6) Uiso 0.268(5) 1 d D U P N 2
O1N O 0.6509(7) 0.3717(7) 0.7827(9) 0.129(3) Uiso 0.268(5) 1 d D U P N 2
S2N S -0.0502(7) 0.7053(6) 0.3267(9) 0.355(11) Uiso 0.401(5) 1 d D U P O 2
O4N O -0.0761(11) 0.7095(13) 0.2832(10) 0.355(11) Uiso 0.401(5) 1 d D U P O 2
C5N C -0.0404(5) 0.6274(6) 0.3408(7) 0.1074(19) Uiso 0.401(5) 1 d D U P O 2
H5N1 H -0.052240 0.607809 0.343344 0.129 Uiso 0.401(5) 1 calc R U P O 2
H5N2 H -0.039122 0.622114 0.317909 0.129 Uiso 0.401(5) 1 calc R U P O 2
C4N C -0.0592(6) 0.6625(5) 0.3329(7) 0.1075(19) Uiso 0.401(5) 1 d D U P O 2
H4N1 H -0.061659 0.664249 0.355229 0.129 Uiso 0.401(5) 1 calc R U P O 2
H4N2 H -0.081652 0.657883 0.308282 0.129 Uiso 0.401(5) 1 calc R U P O 2
O5N O -0.0615(13) 0.7319(11) 0.3429(15) 0.355(11) Uiso 0.401(5) 1 d D U P O 2
O6N O -0.0154(9) 0.7082(13) 0.3424(16) 0.355(11) Uiso 0.401(5) 1 d D U P O 2
C6N C -0.0061(5) 0.6311(6) 0.3792(7) 0.1072(19) Uiso 0.401(5) 1 d D U P O 2
H6N1 H 0.005364 0.651014 0.376461 0.129 Uiso 0.401(5) 1 calc R U P O 2
H6N2 H -0.007681 0.636556 0.401807 0.129 Uiso 0.401(5) 1 calc R U P O 2
C2S C 0.2462(4) 0.4912(5) 0.4247(6) 0.114(3) Uiso 0.304(7) 1 d D U P Q 1
O1S O 0.2671(5) 0.5057(5) 0.4232(6) 0.114(3) Uiso 0.304(7) 1 d D U P Q 1
C4S C 0.2514(6) 0.4556(5) 0.4435(9) 0.113(3) Uiso 0.304(7) 1 d D U P Q 1
H4S1 H 0.231483 0.448721 0.441566 0.169 Uiso 0.304(7) 1 calc R U P Q 1
H4S2 H 0.255721 0.438208 0.429301 0.169 Uiso 0.304(7) 1 calc R U P Q 1
H4S3 H 0.270251 0.456571 0.471960 0.169 Uiso 0.304(7) 1 calc R U P Q 1
O1T O 0.2573(8) 0.5398(8) 0.4569(10) 0.113(3) Uiso 0.196(7) 1 d D U P Q 2
C2T C 0.2537(8) 0.5138(11) 0.4370(13) 0.114(3) Uiso 0.196(7) 1 d D U P Q 2
C4T C 0.2814(12) 0.4960(12) 0.4385(17) 0.114(3) Uiso 0.196(7) 1 d D U P Q 2
H4T1 H 0.272689 0.475719 0.420142 0.171 Uiso 0.196(7) 1 calc R U P Q 2
H4T2 H 0.291407 0.512860 0.430290 0.171 Uiso 0.196(7) 1 calc R U P Q 2
H4T3 H 0.298109 0.487922 0.466105 0.171 Uiso 0.196(7) 1 calc R U P Q 2
C3S C 0.2130(4) 0.5056(5) 0.4100(6) 0.114(3) Uiso 0.5 1 d D U P . .
H3EE H 0.201114 0.488255 0.415037 0.171 Uiso 0.304(7) 1 calc R U P Q 1
H3FF H 0.215714 0.527586 0.424405 0.171 Uiso 0.304(7) 1 calc R U P Q 1
H3GG H 0.200359 0.510366 0.380994 0.171 Uiso 0.304(7) 1 calc R U P Q 1
H3HH H 0.207815 0.484763 0.392969 0.171 Uiso 0.196(7) 1 calc R U P Q 2
H3II H 0.206619 0.501135 0.428343 0.171 Uiso 0.196(7) 1 calc R U P Q 2
H3JJ H 0.200756 0.526068 0.392954 0.171 Uiso 0.196(7) 1 calc R U P Q 2
K1 K 0.11259(5) 0.56557(6) 0.22107(7) 0.0616(5) Uani 0.55 1 d . . P M 1
K1' K 0.1027(7) 0.5890(8) 0.1968(9) 0.142(8) Uiso 0.1 1 d . . P M 3
K2 K 0.34733(11) 0.64557(12) 0.59346(12) 0.0746(9) Uani 0.47 1 d . . P I 1
K2' K 0.3236(4) 0.6401(4) 0.5692(5) 0.138(4) Uani 0.2 1 d . U P I 2
K2A K 0.35618(19) 0.6631(2) 0.5930(2) 0.0944(18) Uani 0.33 1 d . U P R 3
K3 K 0.12556(6) 0.54075(7) 0.13607(7) 0.0633(6) Uani 0.5 1 d . U P M 1
K4 K 0.25118(9) 0.48751(5) 0.68234(9) 0.1392(11) Uani 0.9 1 d . U P P .
K5 K 0.41648(10) 0.30424(11) 0.53002(10) 0.1267(13) Uani 0.6 1 d . . P B .
K6 K 0.4365(2) 0.5742(2) 0.9008(3) 0.130(3) Uani 0.27 1 d . . P H 1
K8 K 0.29754(10) 0.41128(11) 0.64883(12) 0.0956(11) Uani 0.45 1 d . . P P 1
K9 K 0.06636(9) 0.33869(10) 0.27687(16) 0.1681(17) Uani 0.75 1 d . . P S 1
K10 K 0.42562(11) 0.68155(13) 0.55066(17) 0.1204(19) Uani 0.4 1 d . . P I 1
K11 K 0.21352(13) 0.56885(14) 0.59150(18) 0.1243(15) Uani 0.45 1 d . . P P .
K12 K 0.0877(3) 0.0872(3) 0.0698(3) 0.157(3) Uani 0.35 1 d . U P A 2
K13 K 0.20821(18) 0.34765(15) 0.47989(14) 0.1059(18) Uani 0.33 1 d . U P P 1
O1W O 0.23419(16) 0.55885(13) 0.67161(18) 0.0993(16) Uani 1 1 d . . . . .
O2W O 0.1389(3) 0.4694(3) 0.1276(4) 0.109(3) Uiso 0.5 1 d . . P . .
O3W O 0.1261(3) 0.4491(3) 0.2171(4) 0.102(3) Uiso 0.5 1 d . U P T 1
O4W O 0.0954(2) 0.5106(2) 0.1685(2) 0.0663(19) Uiso 0.5 1 d . . P . .
O5W O 0.15916(17) 0.52750(19) 0.57066(17) 0.123(2) Uani 1 1 d . . . . .
O6W O 0.1081(4) 0.1263(5) 0.0727(4) 0.189(6) Uani 0.65 1 d . U P U 1
O7W O 0.15524(19) 0.5139(2) 0.2805(2) 0.108(2) Uani 0.8 1 d . U P . .
O8W O 0.1969(2) 0.6270(2) 0.5409(2) 0.166(3) Uani 1 1 d . . . . .
O9W O 0.2207(3) 0.2960(4) 0.0376(4) 0.189(6) Uani 0.75 1 d . U P V 1
O10W O 0.3262(2) 0.40753(18) 0.1978(2) 0.104(2) Uani 0.75 1 d . . P . .
O11W O 0.2919(2) 0.4057(2) 0.2338(3) 0.160(3) Uani 1 1 d . U . . .
O12W O 0.3504(2) 0.4649(2) 0.3056(3) 0.063(2) Uiso 0.5 1 d . U P W 1
O14W O 0.1251(2) 0.0867(3) 0.1549(3) 0.136(3) Uani 0.75 1 d . U P X 1
O15W O 0.1135(5) 0.0562(6) 0.0939(7) 0.151(6) Uiso 0.4 1 d . U P Y 1
O16W O 0.4438(8) 0.2372(9) 0.5600(10) 0.144(10) Uiso 0.25 1 d . . P B 1
O17W O 0.500000 0.2978(8) 0.750000 0.199(9) Uiso 0.6 2 d S . P . .
O18W O 0.3621(3) 0.6272(3) 0.6738(4) 0.085(3) Uiso 0.5 1 d . U P I 1
O19W O 0.2983(3) 0.5983(3) 0.5802(3) 0.136(3) Uani 0.75 1 d . . P I 1
O20W O 0.2609(3) 0.6018(4) 0.4971(4) 0.118(4) Uani 0.5 1 d . U P Z 1
O21W O 0.3046(4) 0.2880(4) 0.4700(5) 0.136(5) Uiso 0.5 1 d . U P A 1
O22W O 0.250000 0.250000 0.500000 0.23(2) Uiso 0.5 2 d S U P B 1
O24W O 0.3929(3) 0.2853(3) 0.4529(3) 0.142(3) Uani 0.75 1 d . U P B 1
O25W O 0.3363(3) 0.2548(3) 0.4336(4) 0.177(5) Uani 0.75 1 d . U P C 1
O26W O 0.4407(2) 0.3293(2) 0.6040(3) 0.120(3) Uani 0.75 1 d . . P . .
O27W O 0.3429(6) 0.2561(4) 0.6218(8) 0.267(11) Uani 0.65 1 d . . P . .
O28W O 0.45022(19) 0.4211(2) 0.5409(3) 0.162(3) Uani 1 1 d . . . . .
O29W O 0.4790(2) 0.3855(3) 0.6129(3) 0.162(3) Uani 1 1 d . . . . .
O30W O 0.5232(4) 0.4536(4) 0.4843(4) 0.106(4) Uani 0.5 1 d . U P D 1
O31W O 0.3299(3) 0.3246(2) 0.5985(3) 0.093(3) Uani 0.5 1 d . U P E 1
O32W O 0.2557(3) 0.3886(4) 0.4903(3) 0.156(4) Uani 0.75 1 d . . P P 1
O34W O 0.3790(4) 0.1496(3) 0.5901(4) 0.170(5) Uani 0.75 1 d . U P F 1
O35W O 0.3553(3) 0.1885(4) 0.4699(4) 0.186(5) Uani 0.75 1 d . . P G 1
O36W O 0.3199(3) 0.1302(3) 0.4286(5) 0.147(5) Uani 0.6 1 d . . P . .
O37W O 0.4900(3) 0.1673(4) 0.6654(4) 0.170(5) Uani 0.75 1 d . U P H 1
O38W O 0.0321(3) 0.3919(3) 0.2845(5) 0.174(5) Uani 0.75 1 d . U P S 1
O39W O 0.5107(12) 0.1752(14) 0.5609(17) 0.195(16) Uiso 0.25 1 d . U P I 1
O40W O 0.27329(18) 0.4180(2) 0.6917(3) 0.113(2) Uani 0.75 1 d . U P P 1
O41W O 0.1950(3) 0.4645(2) 0.6101(3) 0.137(3) Uani 0.75 1 d . U P P 1
O42W O 0.16685(17) 0.56109(17) 0.2170(2) 0.0520(15) Uani 0.5 1 d . . P M 1
O44W O 0.6179(4) 0.3001(4) 0.5769(5) 0.139(5) Uiso 0.5 1 d . . P J 1
O45W O 0.4221(3) 0.6857(3) 0.4907(4) 0.105(3) Uiso 0.5 1 d . . P I 1
O47W O 0.6499(3) 0.1495(2) 0.5523(3) 0.180(4) Uani 1 1 d . . . . .
O48W O 0.0201(2) 0.3920(2) 0.7054(3) 0.100(2) Uani 0.65 1 d . . P . .
O49W O 0.5434(2) 0.0987(3) 0.3351(3) 0.175(4) Uani 1 1 d . . . . .
O50W O 0.43817(15) 0.0855(2) 0.21635(19) 0.120(2) Uani 1 1 d . . . . .
O51W O 0.5762(3) 0.1616(4) 0.3729(4) 0.226(5) Uani 1 1 d . . . . .
O52W O 0.4281(3) 0.1985(3) 0.1934(3) 0.098(3) Uani 0.5 1 d . U P K 1
O53W O 0.3819(3) 0.2104(3) 0.1549(4) 0.131(3) Uani 0.75 1 d . U P L 1
O54W O 0.3934(5) 0.8007(5) 0.5024(6) 0.161(6) Uiso 0.5 1 d . U P M 1
O55W O 0.1042(3) 0.2936(2) 0.2623(3) 0.194(4) Uani 1 1 d . U . . .
O56W O 0.5538(7) 0.2129(8) 0.4046(9) 0.169(9) Uiso 0.35 1 d . U P N 1
O57W O 0.3618(6) 0.7374(5) 0.5851(9) 0.202(9) Uani 0.5 1 d . . P . .
O58W O 0.4810(4) 0.0897(4) 0.5434(5) 0.148(5) Uani 0.5 1 d . U P . .
O60W O 0.0766(3) 0.5279(3) 0.2510(3) 0.108(3) Uani 0.5 1 d . U P O 2
O61W O 0.4242(5) 0.7263(6) 0.6036(7) 0.197(8) Uani 0.5 1 d . . P . .
O62W O 0.28764(16) 0.72287(19) 0.5145(2) 0.085(2) Uani 0.65 1 d . U P P 1
O63W O 0.32868(15) 0.4593(2) 0.73313(18) 0.0635(15) Uani 0.6 1 d . U P P 1
O64W O 0.3416(3) 0.4920(3) 0.7424(4) 0.150(4) Uani 0.75 1 d . U P Q 2
O65W O 0.0289(14) 0.1378(19) -0.006(2) 0.193(14) Uiso 0.2 1 d . U P R 1
O66W O 0.5602(12) 0.7105(13) 0.7046(15) 0.176(15) Uiso 0.25 1 d . U P S 1
O67W O 0.5869(5) 0.7293(5) 0.7871(6) 0.170(6) Uiso 0.5 1 d . U P T 1
O68W O 0.0592(5) 0.2845(6) 0.2220(6) 0.093(5) Uiso 0.25 1 d . U P S 1
O70W O 0.4762(10) 0.2063(11) 0.6540(12) 0.169(11) Uiso 0.25 1 d . U P U 2
O71W O 0.4352(5) 0.6419(6) 0.9259(8) 0.273(10) Uani 0.75 1 d . U P H 1
O72W O 0.4985(5) 0.5946(8) 0.9370(9) 0.252(13) Uani 0.5 1 d . . P . .
O73W O 0.4817(8) 0.3378(9) 0.3637(10) 0.264(11) Uani 0.5 1 d . U P V 1
O74W O 0.4829(18) 0.811(2) 0.416(2) 0.26(3) Uiso 0.25 1 d . U P W 2
O75W O 0.4403(7) 0.2559(7) 0.4561(9) 0.230(11) Uani 0.5 1 d . . P . .
O76W O 0.4745(5) 0.2801(4) 0.6639(6) 0.237(8) Uani 0.7 1 d . U P . .
O77W O 0.4701(7) 0.1807(5) 0.2874(8) 0.253(11) Uani 0.6 1 d . . P . .
O78W O 0.0416(2) 0.5539(2) 0.1781(2) 0.098(2) Uani 0.7 1 d . . P . .
O79W O 0.0564(13) 0.2404(15) 0.2170(17) 0.191(13) Uiso 0.25 1 d . U P X 2
O80W O 0.0766(6) 0.2268(4) 0.2475(7) 0.243(8) Uani 0.7 1 d . U P Y 1
O81W O -0.1162(4) 0.3915(4) 0.2777(5) 0.110(4) Uiso 0.4 1 d . U P Z 1
O82W O -0.0408(6) 0.4023(6) 0.4971(7) 0.202(8) Uani 0.5 1 d . . P A 1
O83W O 0.4694(4) 0.6349(4) 0.6094(4) 0.124(5) Uani 0.45 1 d . U P I 1
O85W O 0.5074(12) 0.2348(14) 0.4151(15) 0.248(19) Uiso 0.3 1 d . . P B 1
O87W O 0.3702(10) 0.5014(11) 0.4494(14) 0.139(12) Uiso 0.2 1 d . U P C 1
O88W O 0.4170(3) 0.5317(4) 0.9366(4) 0.083(3) Uiso 0.35 1 d . . P D 2
O89W O 0.1124(4) 0.0230(5) 0.1036(5) 0.090(4) Uiso 0.3 1 d . U P A 2
O90W O 0.2789(4) 0.2137(4) 0.0634(5) 0.193(5) Uani 0.75 1 d . U P E 1
O91W O 0.4606(6) 0.1318(5) 0.5759(9) 0.195(9) Uani 0.5 1 d . U P F 1
O92W O 0.4226(14) 0.2146(16) 0.4872(17) 0.226(16) Uiso 0.25 1 d . U P G 3
O94W O -0.1402(5) 0.4025(5) 0.4183(6) 0.169(6) Uiso 0.5 1 d . U P H 1
O95W O 0.4727(7) 0.3158(8) 0.5303(9) 0.235(10) Uiso 0.5 1 d . . P B 1
O97W O 0.4399(5) 0.1153(5) 0.6266(7) 0.221(7) Uani 0.65 1 d . U P I 1
O96W O 0.4744(9) 0.7861(10) 0.4902(11) 0.273(13) Uiso 0.5 1 d . U P J 1
O98W O 0.4258(16) 0.8401(17) 0.480(2) 0.212(17) Uiso 0.2 1 d . U P K 1
O99W O 0.0726(5) 0.7869(8) 0.1217(9) 0.228(10) Uani 0.5 1 d . U P L 1
O1X O 0.1226(3) 0.4938(3) 0.2275(4) 0.086(3) Uiso 0.4 1 d . U P M 2
O2X O 0.3187(6) 0.3846(6) 0.6217(7) 0.199(8) Uiso 0.5 1 d . U P N 3
O3X O 0.2631(8) 0.7870(10) 0.0644(10) 0.270(13) Uiso 0.5 1 d . U P O 1
O4X O 0.4308(8) 0.4766(9) 0.4836(11) 0.258(12) Uiso 0.5 1 d . U P P 1
O5X O 0.3310(11) 0.7644(13) 0.5214(14) 0.161(14) Uiso 0.2 1 d . . P Q 2
O6X O 0.4834(8) 0.3830(9) 0.5130(10) 0.270(12) Uiso 0.5 1 d . U P . .
O7X O 0.3734(6) 0.5513(7) 0.8826(8) 0.206(9) Uiso 0.5 1 d . U P H 1
O8X O 0.3253(3) 0.4403(3) 0.2954(4) 0.157(4) Uani 0.75 1 d . U P R 2
O9X O 0.0364(9) 0.2911(10) 0.2850(11) 0.154(11) Uiso 0.25 1 d . U P S 1
O10X O 0.4355(2) 0.6591(3) 0.5893(2) 0.115(3) Uani 0.7 1 d . U P S 2
O11X O 0.0352(7) 0.1052(8) 0.0319(9) 0.224(11) Uani 0.5 1 d . U P T 1
O12X O 0.0032(7) 0.2382(8) 0.0327(9) 0.243(11) Uani 0.5 1 d . U P . .
O13X O 0.2808(9) 0.3615(10) 0.5436(11) 0.154(11) Uiso 0.25 1 d . . P U 2
O14X O 0.0327(9) 0.1158(10) 0.0127(11) 0.123(9) Uiso 0.25 1 d . U P A 2
O15X O 0.4105(8) 0.2256(9) 0.6046(10) 0.195(11) Uiso 0.35 1 d . . P V 1
O16X O 0.3803(11) 0.2571(12) 0.5457(14) 0.223(16) Uiso 0.3 1 d . . P B 2
O17X O 0.439(2) 0.128(3) 0.560(3) 0.20(2) Uiso 0.15 1 d . U P W 2
O18X O 0.3938(7) 0.2889(8) 0.6248(9) 0.243(11) Uiso 0.5 1 d . . P X 1
O19X O 0.1875(5) 0.2680(6) 0.4682(7) 0.188(7) Uiso 0.5 1 d . . P . .
O20X O 0.1504(7) 0.2958(8) -0.0256(9) 0.197(10) Uiso 0.4 1 d . . P Y 1
O21X O 0.2793(5) 0.1095(5) 0.3203(6) 0.105(5) Uiso 0.35 1 d . U P Z 2
O23X O 0.4165(5) 0.1810(5) 0.4993(6) 0.255(7) Uani 0.8 1 d . U P A 1
O24X O 0.4405(6) 0.1304(7) 0.4757(8) 0.207(8) Uiso 0.5 1 d . U P B 1
O22X O 0.4644(8) 0.1856(9) 0.4734(9) 0.138(9) Uiso 0.25 1 d . . P C 1
O25X O 0.3247(6) 0.0737(6) 0.3059(7) 0.194(8) Uiso 0.5 1 d . U P D 2
O26X O 0.3821(2) 0.7265(3) 0.4885(3) 0.127(3) Uani 0.7 1 d . U P I 1
O38X O 0.6230(8) 0.3282(9) 0.8210(11) 0.171(10) Uiso 0.3 1 d . U P E 1
O27X O 0.0364(6) 0.0305(7) -0.0037(8) 0.088(7) Uiso 0.25 1 d . U P A 2
O28X O 0.2211(5) 0.3224(6) 0.4712(6) 0.162(6) Uiso 0.5 1 d . U P F 2
O31X O 0.3098(6) 0.2285(7) 0.0690(7) 0.128(7) Uiso 0.3 1 d . U P G 2
O32X O 0.4685(13) 0.4272(16) 0.4842(17) 0.232(15) Uani 0.25 1 d . U P H 2
O33X O 0.0322(6) 0.2172(7) 0.1691(8) 0.156(8) Uiso 0.35 1 d . U P I 3
O39X O 0.0398(5) 0.3630(5) 0.2723(6) 0.100(5) Uiso 0.3 1 d . U P J 3
O35X O 0.4250(9) 0.6055(10) 0.9176(11) 0.224(12) Uiso 0.4 1 d . U P K 3
O34X O 0.3946(11) 0.5673(11) 0.8849(12) 0.141(12) Uiso 0.2 1 d . U P L 2
O36X O 0.4028(7) 0.1963(7) 0.1556(9) 0.116(7) Uiso 0.25 1 d . U P M 2
O41X O 0.5041(7) 0.1512(8) 0.5172(9) 0.154(9) Uiso 0.3 1 d . U P N 2
O42X O 0.1790(6) 0.3481(7) 0.4818(8) 0.211(9) Uiso 0.5 1 d . . P O 2
O43X O 0.0689(12) 0.2878(13) 0.3272(15) 0.207(17) Uiso 0.25 1 d . U P P 2
O44X O -0.0397(9) 0.3849(10) 0.4389(11) 0.208(12) Uiso 0.35 1 d . U P Q 2
O45X O -0.1120(6) 0.4006(7) 0.3740(7) 0.125(7) Uiso 0.35 1 d . U P R 2
O46X O 0.4669(5) 0.1430(6) 0.6625(8) 0.193(7) Uani 0.5 1 d . U P S 2
O47X O 0.2632(4) 0.7248(5) 0.5235(5) 0.136(5) Uiso 0.45 1 d . U P T 2
O48X O 0.4424(6) 0.2906(7) 0.7054(8) 0.214(9) Uiso 0.5 1 d . . P . .
O51X O 0.0556(7) 0.2176(8) 0.0473(9) 0.155(9) Uiso 0.3 1 d . U P U 1
O90X O -0.0779(5) 0.7227(5) 0.3557(6) 0.146(6) Uiso 0.45 1 d . U P V 1
O61X O 0.2573(11) 0.6839(13) 0.5152(15) 0.227(15) Uiso 0.3 1 d . U P W 1
O40X O 0.3713(6) 0.5091(6) 0.7941(7) 0.192(7) Uiso 0.5 1 d . U P X 3
O50X O 0.2389(8) 0.8175(9) 0.0293(10) 0.259(12) Uiso 0.5 1 d . U P Y 3
O54X O 0.0579(4) 0.5225(4) 0.2539(5) 0.104(4) Uiso 0.4 1 d . U P Z 3
O52X O 0.6330(6) 0.4070(7) 0.7739(8) 0.156(7) Uiso 0.5 1 d . U P A 3
O55X O 0.1223(5) 0.4379(6) 0.1859(6) 0.109(6) Uiso 0.3 1 d . U P B 3
O56X O 0.4065(6) 0.1486(7) 0.4316(8) 0.107(6) Uiso 0.25 1 d . U P C 3
O57X O 0.5088(7) 0.1841(8) 0.6990(9) 0.216(9) Uiso 0.5 1 d . U P D 3
O58X O 0.6353(7) 0.3103(6) 0.7958(8) 0.139(7) Uiso 0.35 1 d . U P E 3
O60X O 0.4886(14) 0.7645(15) 0.3872(18) 0.187(18) Uiso 0.2 1 d . U P F 3
O63X O 0.5382(11) 0.2183(12) 0.3557(14) 0.225(15) Uiso 0.3 1 d . U P G 3
O64X O 0.4034(13) 0.1676(14) 0.6149(15) 0.122(12) Uiso 0.15 1 d . U P H 3
O71X O 0.3379(3) 0.4587(3) 0.2890(3) 0.069(2) Uiso 0.5 1 d . U P I 3
O75X O 0.4785(7) 0.3518(7) 0.3974(9) 0.163(8) Uiso 0.35 1 d . U P J 2
O76X O 0.2426(4) 0.6057(4) 0.4668(5) 0.138(5) Uiso 0.5 1 d . U P K 2
O77X O 0.6026(12) 0.7532(13) 0.7705(14) 0.125(13) Uiso 0.15 1 d . U P L 2
O78X O 0.3522(5) 0.6188(5) 0.6570(6) 0.144(6) Uiso 0.5 1 d . U P I 2
O85X O 0.3121(6) 0.2847(6) 0.4569(7) 0.151(7) Uiso 0.4 1 d . U P M 2
O87X O 0.3599(4) 0.5083(4) 0.4178(6) 0.143(5) Uiso 0.5 1 d . U P N 2
O72X O 0.4988(8) 0.7196(9) 0.7051(10) 0.251(12) Uiso 0.5 1 d . U P O 4
O37X O 0.3624(5) 0.2196(6) 0.1239(7) 0.167(7) Uiso 0.5 1 d . U P P 4
O74X O 0.0369(6) 0.2519(7) 0.1878(8) 0.081(6) Uiso 0.2 1 d . U P Q 4
O86X O 0.5165(10) 0.1562(10) 0.6811(12) 0.225(11) Uiso 0.4 1 d . U P R 4
O73X O 0.1168(6) 0.0835(7) 0.1189(9) 0.153(7) Uiso 0.35 1 d . U P S 4
O65X O -0.1133(6) 0.4081(6) 0.4394(6) 0.158(6) Uiso 0.45 1 d . U P T 4
O66X O 0.6202(11) 0.3232(12) 0.8530(14) 0.274(16) Uiso 0.4 1 d . U P U 4
O69W O 0.2217(7) 0.2991(9) 0.4583(9) 0.102(8) Uiso 0.2 1 d . U P V 5
O49X O 0.3400(6) 0.3610(7) 0.6198(8) 0.155(7) Uiso 0.35 1 d . U P W 5
O67X O 0.1743(8) 0.4716(9) 0.6119(10) 0.246(12) Uiso 0.5 1 d . U P P 5
O68X O 0.0270(9) 0.1669(11) -0.0248(11) 0.180(11) Uiso 0.3 1 d . U P X 5
O69X O 0.4849(17) 0.769(2) 0.413(2) 0.22(2) Uiso 0.2 1 d . U P Y 5
O70X O 0.5535(8) 0.7184(9) 0.7152(10) 0.192(11) Uiso 0.4 1 d . U P Z 5
O79X O 0.4445(9) 0.4944(10) 0.5112(11) 0.172(11) Uiso 0.3 1 d . U P A 5
O80X O 0.2544(12) 0.1915(13) 0.0310(15) 0.226(14) Uiso 0.3 1 d . U P B 5
O81X O 0.3183(11) 0.2301(12) 0.4425(13) 0.182(12) Uiso 0.25 1 d . U P C 5
O83X O 0.0800(11) 0.0237(12) 0.0457(13) 0.115(12) Uiso 0.15 1 d . U P D 5
O82X O 0.4892(17) 0.7317(17) 0.7254(18) 0.26(2) Uiso 0.25 1 d . U P E -5
O84X O 0.2628(7) 0.2571(7) 0.5105(8) 0.117(7) Uiso 0.3 1 d . U P F -2
O84W O 0.4482(14) 0.7394(15) 0.7158(17) 0.236(19) Uiso 0.25 1 d . U P G -2

loop_
_atom_site_aniso_label
_atom_site_aniso_U_11
_atom_site_aniso_U_22
_atom_site_aniso_U_33
_atom_site_aniso_U_23
_atom_site_aniso_U_13
_atom_site_aniso_U_12
Fe1 0.0778(5) 0.0318(3) 0.0448(4) -0.0040(3) 0.0350(4) 0.0079(3)
Fe2 0.0435(4) 0.0441(4) 0.0377(3) 0.0027(3) 0.0130(3) 0.0059(3)
Fe3 0.0368(3) 0.0574(4) 0.0340(3) -0.0041(3) 0.0186(3) -0.0023(3)
Fe4 0.0587(4) 0.0274(3) 0.0519(4) 0.0057(3) 0.0314(3) 0.0019(3)
S1A 0.117(5) 0.207(8) 0.187(7) -0.054(6) 0.081(5) -0.045(5)
S2A 0.1098(16) 0.1131(17) 0.0861(13) -0.0224(12) 0.0479(12) -0.0210(13)
S3A 0.0899(17) 0.089(2) 0.0722(15) -0.0213(15) 0.0456(13) -0.0187(16)
S4A 0.1006(13) 0.0618(9) 0.0625(9) -0.0046(7) 0.0340(9) -0.0050(8)
O1A 0.157(12) 0.179(14) 0.141(12) -0.038(10) 0.072(10) -0.103(12)
O2A 0.206(17) 0.214(18) 0.196(14) -0.067(13) 0.155(14) -0.084(14)
O3A 0.195(18) 0.24(2) 0.111(11) 0.018(13) 0.000(12) -0.037(15)
O4A 0.158(6) 0.149(6) 0.084(4) 0.010(4) 0.054(4) -0.024(5)
O5A 0.170(6) 0.117(5) 0.095(4) -0.040(3) 0.052(4) -0.077(5)
O6A 0.129(6) 0.198(8) 0.137(6) -0.053(6) 0.069(5) -0.003(5)
O7A 0.089(3) 0.057(2) 0.056(2) -0.0105(17) 0.032(2) -0.0050(19)
O8A 0.069(2) 0.071(2) 0.074(3) -0.020(2) 0.039(2) -0.0173(19)
O9A 0.160(7) 0.110(6) 0.137(7) -0.026(5) 0.102(6) -0.049(5)
O10A 0.093(5) 0.151(8) 0.106(5) -0.060(5) 0.063(4) -0.024(5)
O11A 0.080(3) 0.143(5) 0.082(3) -0.031(3) 0.034(3) -0.001(3)
O12A 0.143(5) 0.059(3) 0.080(3) -0.015(2) 0.054(3) -0.008(3)
O13A 0.116(4) 0.071(3) 0.061(3) -0.001(2) 0.031(3) -0.007(3)
O14A 0.095(4) 0.114(4) 0.117(4) 0.009(3) 0.056(3) -0.006(3)
N1A 0.072(3) 0.039(2) 0.047(2) -0.0045(16) 0.032(2) 0.0060(18)
N2A 0.081(3) 0.042(2) 0.044(2) -0.0053(17) 0.034(2) 0.0080(19)
N3A 0.056(2) 0.049(2) 0.041(2) 0.0017(17) 0.0202(18) 0.0046(17)
N4A 0.050(2) 0.047(2) 0.043(2) 0.0035(16) 0.0195(17) 0.0084(17)
C1A 0.158(9) 0.198(11) 0.122(8) -0.047(7) 0.060(7) -0.069(8)
C2A 0.139(8) 0.186(10) 0.076(5) -0.004(6) 0.019(5) -0.077(8)
C3A 0.102(5) 0.072(4) 0.078(4) -0.012(3) 0.028(4) -0.022(4)
C4A 0.092(5) 0.072(4) 0.102(4) -0.005(4) 0.048(4) -0.018(3)
C5A 0.101(5) 0.069(4) 0.097(5) -0.013(3) 0.052(4) -0.018(4)
C6A 0.083(4) 0.071(4) 0.087(4) -0.014(3) 0.049(4) -0.022(3)
C7A 0.077(3) 0.038(2) 0.047(2) -0.0050(19) 0.034(2) 0.009(2)
C8A 0.073(3) 0.047(3) 0.053(3) -0.006(2) 0.030(2) 0.008(2)
C9A 0.098(4) 0.053(3) 0.075(3) -0.009(3) 0.055(3) -0.007(3)
C10A 0.102(4) 0.060(3) 0.064(3) -0.006(3) 0.054(3) -0.003(3)
C11A 0.086(4) 0.047(3) 0.049(3) -0.004(2) 0.039(3) 0.002(2)
C12A 0.086(4) 0.052(3) 0.046(3) -0.001(2) 0.035(3) 0.002(2)
C13A 0.084(3) 0.044(2) 0.044(2) -0.002(2) 0.034(2) 0.008(2)
C14A 0.080(3) 0.063(3) 0.048(3) -0.006(2) 0.033(3) 0.010(3)
C15A 0.080(4) 0.068(3) 0.053(3) -0.009(2) 0.033(3) 0.001(3)
C16A 0.079(3) 0.058(3) 0.046(3) -0.009(2) 0.024(3) 0.006(3)
C17A 0.076(3) 0.074(4) 0.056(3) -0.023(3) 0.024(3) 0.014(3)
C18A 0.078(4) 0.068(3) 0.051(3) -0.019(3) 0.029(3) 0.008(3)
C19A 0.081(4) 0.056(3) 0.048(3) -0.007(2) 0.027(3) 0.010(3)
C20A 0.067(3) 0.050(3) 0.048(2) -0.003(2) 0.022(2) 0.006(2)
C21A 0.061(3) 0.057(3) 0.042(2) -0.001(2) 0.020(2) 0.006(2)
C22A 0.059(3) 0.056(3) 0.041(2) 0.000(2) 0.019(2) 0.006(2)
C23A 0.086(4) 0.054(3) 0.048(3) 0.003(2) 0.020(3) 0.004(3)
C24A 0.101(4) 0.057(3) 0.041(3) -0.003(2) 0.023(3) 0.006(3)
C25A 0.063(3) 0.055(3) 0.041(2) 0.004(2) 0.024(2) 0.008(2)
C26A 0.055(3) 0.054(3) 0.048(3) 0.006(2) 0.023(2) 0.005(2)
C27A 0.065(3) 0.058(3) 0.059(3) 0.005(2) 0.033(3) 0.003(2)
C28A 0.058(3) 0.061(3) 0.062(3) 0.004(2) 0.030(3) 0.001(2)
C29A 0.055(3) 0.054(3) 0.060(3) -0.004(2) 0.024(2) 0.000(2)
C30A 0.051(3) 0.049(3) 0.049(3) 0.002(2) 0.021(2) 0.006(2)
S1B 0.0736(16) 0.0428(12) 0.0712(16) -0.0037(10) 0.0427(13) 0.0027(10)
S2B 0.125(3) 0.103(3) 0.106(3) 0.028(2) 0.075(2) 0.050(2)
S3B 0.1122(13) 0.0440(7) 0.1075(13) 0.0069(8) 0.0789(11) 0.0144(7)
S4B 0.0914(11) 0.0538(8) 0.0967(12) 0.0037(8) 0.0595(10) 0.0099(7)
O1B 0.079(5) 0.068(4) 0.079(5) -0.018(4) 0.040(4) -0.005(3)
O2B 0.091(5) 0.042(3) 0.073(4) 0.005(3) 0.048(4) 0.007(3)
O3B 0.085(5) 0.060(4) 0.099(6) -0.005(4) 0.059(5) -0.005(3)
O4B 0.094(6) 0.133(8) 0.096(6) 0.030(6) 0.059(5) 0.031(6)
O5B 0.147(8) 0.143(10) 0.201(11) 0.086(8) 0.134(8) 0.100(8)
O6B 0.260(14) 0.113(8) 0.146(9) 0.021(7) 0.114(9) 0.073(9)
O7B 0.070(2) 0.0348(17) 0.104(3) 0.0006(19) 0.038(2) 0.0054(16)
O8B 0.085(3) 0.0422(18) 0.075(3) 0.0136(17) 0.038(2) 0.0204(18)
O9B 0.121(4) 0.054(2) 0.096(3) 0.012(2) 0.073(3) 0.016(2)
O10B 0.131(4) 0.065(3) 0.160(5) 0.010(3) 0.113(4) 0.023(3)
O11B 0.106(3) 0.053(2) 0.118(4) 0.007(2) 0.070(3) 0.016(2)
O12B 0.134(4) 0.053(2) 0.198(6) -0.028(3) 0.127(5) -0.004(3)
O13B 0.132(4) 0.054(2) 0.162(5) -0.009(3) 0.114(4) -0.002(2)
O14B 0.130(5) 0.236(9) 0.126(5) 0.072(5) 0.070(5) 0.096(6)
N1B 0.078(3) 0.0326(18) 0.048(2) -0.0074(16) 0.036(2) 0.0005(17)
N2B 0.104(3) 0.0312(19) 0.053(2) -0.0081(17) 0.046(2) 0.002(2)
N3B 0.068(2) 0.0273(17) 0.066(2) 0.0005(16) 0.044(2) -0.0020(16)
N4B 0.063(2) 0.0308(17) 0.051(2) 0.0005(15) 0.0346(19) -0.0011(15)
C1B 0.083(6) 0.052(5) 0.079(6) 0.019(4) 0.053(5) 0.025(4)
C2B 0.090(5) 0.058(4) 0.130(6) 0.010(4) 0.044(5) 0.011(3)
C3B 0.070(4) 0.051(3) 0.115(5) 0.002(3) 0.042(4) 0.013(3)
C4B 0.194(9) 0.116(7) 0.199(10) 0.075(7) 0.141(8) 0.084(7)
C5B 0.150(7) 0.063(4) 0.115(6) 0.032(4) 0.086(6) 0.053(4)
C6B 0.087(4) 0.071(4) 0.085(4) 0.016(3) 0.046(4) 0.031(3)
C7B 0.070(3) 0.033(2) 0.055(3) -0.0048(19) 0.032(2) 0.004(2)
C8B 0.071(3) 0.037(2) 0.065(3) -0.005(2) 0.032(3) 0.003(2)
C9B 0.072(3) 0.049(3) 0.071(3) -0.009(2) 0.041(3) 0.002(2)
C10B 0.079(3) 0.046(3) 0.067(3) -0.013(2) 0.043(3) -0.010(2)
C11B 0.081(3) 0.036(2) 0.056(3) -0.008(2) 0.039(3) -0.004(2)
C12B 0.090(4) 0.038(2) 0.064(3) -0.007(2) 0.049(3) 0.000(2)
C13B 0.110(4) 0.031(2) 0.069(3) -0.004(2) 0.059(3) 0.004(2)
C14B 0.101(4) 0.036(2) 0.074(3) -0.003(2) 0.062(3) 0.005(2)
C15B 0.106(4) 0.038(2) 0.089(3) 0.006(2) 0.075(3) 0.009(2)
C16B 0.139(5) 0.030(2) 0.096(4) -0.002(2) 0.087(4) 0.004(3)
C17B 0.167(7) 0.035(3) 0.076(4) -0.008(3) 0.073(4) 0.004(3)
C18B 0.154(6) 0.035(3) 0.077(4) -0.005(2) 0.068(4) 0.003(3)
C19B 0.123(5) 0.033(2) 0.090(4) 0.001(2) 0.077(4) 0.004(3)
C20B 0.090(4) 0.038(2) 0.078(4) 0.000(2) 0.055(3) 0.004(2)
C21B 0.085(4) 0.036(2) 0.074(3) 0.000(2) 0.053(3) -0.002(2)
C22B 0.091(4) 0.028(2) 0.080(4) 0.001(2) 0.060(3) 0.000(2)
C23B 0.151(6) 0.033(2) 0.145(6) -0.007(3) 0.124(6) -0.004(3)
C24B 0.190(8) 0.033(3) 0.166(7) 0.003(3) 0.152(7) 0.005(4)
C25B 0.075(3) 0.035(2) 0.072(3) -0.006(2) 0.045(3) -0.008(2)
C26B 0.061(3) 0.043(2) 0.059(3) 0.000(2) 0.034(2) -0.002(2)
C27B 0.065(3) 0.058(3) 0.066(3) 0.001(3) 0.031(3) -0.005(2)
C28B 0.062(3) 0.068(3) 0.066(3) 0.016(3) 0.029(3) 0.011(2)
C29B 0.074(3) 0.041(2) 0.057(3) 0.011(2) 0.038(2) 0.012(2)
C30B 0.067(3) 0.035(2) 0.051(3) 0.0058(19) 0.034(2) 0.0034(19)
S1C 0.136(2) 0.0734(13) 0.144(2) -0.0170(13) 0.1061(18) -0.0120(13)
S2C 0.096(2) 0.139(3) 0.085(2) 0.032(2) 0.0632(19) 0.029(2)
S3C 0.1420(18) 0.0673(10) 0.1332(18) 0.0212(11) 0.1066(16) 0.0246(11)
S4C 0.0853(10) 0.0828(10) 0.0441(7) -0.0061(7) 0.0317(7) 0.0113(8)
O1C 0.149(6) 0.094(4) 0.168(6) -0.018(4) 0.112(5) -0.005(4)
O2C 0.126(6) 0.117(6) 0.151(6) -0.015(5) 0.094(5) -0.012(5)
O3C 0.139(4) 0.109(4) 0.120(4) -0.009(3) 0.099(4) 0.004(3)
O4C 0.103(5) 0.138(6) 0.140(6) 0.036(5) 0.078(5) -0.015(5)
O5C 0.108(5) 0.147(7) 0.099(5) 0.024(4) 0.074(4) 0.004(5)
O6C 0.087(4) 0.105(5) 0.105(5) 0.012(5) 0.061(4) 0.015(4)
O7C 0.097(3) 0.080(3) 0.061(2) 0.0002(19) 0.054(2) 0.019(2)
O8C 0.094(3) 0.141(4) 0.062(2) 0.000(3) 0.056(2) 0.012(3)
O9C 0.141(4) 0.072(3) 0.148(5) -0.006(3) 0.115(4) -0.008(3)
O10C 0.192(6) 0.062(3) 0.196(6) 0.019(3) 0.153(6) 0.015(3)
O11C 0.182(6) 0.141(5) 0.099(4) 0.051(4) 0.093(4) 0.060(5)
O12C 0.129(4) 0.106(4) 0.080(3) 0.025(3) 0.065(3) 0.005(3)
O13C 0.091(3) 0.174(6) 0.041(2) -0.007(3) 0.022(2) 0.025(3)
O14C 0.116(4) 0.095(3) 0.059(3) -0.023(2) 0.031(3) 0.013(3)
N1C 0.074(3) 0.0344(19) 0.050(2) -0.0029(16) 0.037(2) 0.0099(17)
N2C 0.079(3) 0.0362(19) 0.051(2) -0.0029(17) 0.041(2) 0.0097(18)
N3C 0.046(2) 0.057(2) 0.0345(18) -0.0080(16) 0.0206(16) -0.0058(17)
N4C 0.045(2) 0.068(2) 0.0386(19) -0.0079(17) 0.0242(17) -0.0098(18)
C1C 0.110(5) 0.082(4) 0.100(5) -0.004(4) 0.073(4) -0.016(4)
C2C 0.125(6) 0.087(4) 0.087(5) -0.017(4) 0.077(5) -0.019(4)
C3C 0.108(5) 0.075(4) 0.069(4) -0.004(3) 0.061(4) -0.001(3)
C4C 0.094(3) 0.099(4) 0.095(3) 0.009(3) 0.067(3) 0.002(3)
C5C 0.096(3) 0.095(3) 0.090(3) 0.002(2) 0.063(3) 0.003(2)
C6C 0.098(3) 0.093(4) 0.080(3) 0.008(3) 0.061(3) -0.003(3)
C7C 0.082(3) 0.039(2) 0.054(3) -0.006(2) 0.042(3) 0.007(2)
C8C 0.086(4) 0.047(3) 0.056(3) -0.006(2) 0.045(3) 0.008(2)
C9C 0.092(4) 0.053(3) 0.052(3) -0.004(2) 0.044(3) 0.008(3)
C10C 0.087(4) 0.046(3) 0.055(3) 0.002(2) 0.042(3) 0.017(3)
C11C 0.086(3) 0.037(2) 0.051(2) -0.002(2) 0.041(3) 0.014(2)
C12C 0.079(3) 0.042(2) 0.052(3) -0.002(2) 0.040(3) 0.013(2)
C13C 0.081(3) 0.042(2) 0.048(3) -0.003(2) 0.038(3) 0.010(2)
C14C 0.090(4) 0.050(3) 0.080(4) -0.007(3) 0.055(3) 0.008(3)
C15C 0.088(4) 0.058(3) 0.079(4) 0.004(3) 0.055(3) 0.012(3)
C16C 0.082(4) 0.056(3) 0.054(3) -0.003(2) 0.043(3) 0.009(3)
C17C 0.111(5) 0.051(3) 0.086(4) -0.014(3) 0.072(4) 0.001(3)
C18C 0.112(5) 0.046(3) 0.090(4) -0.008(3) 0.077(4) 0.004(3)
C19C 0.072(3) 0.055(3) 0.052(3) -0.005(2) 0.038(2) 0.003(2)
C20C 0.070(3) 0.054(3) 0.043(2) -0.006(2) 0.032(2) -0.004(2)
C21C 0.054(3) 0.058(3) 0.041(2) -0.010(2) 0.023(2) 0.000(2)
C22C 0.056(3) 0.053(3) 0.043(2) -0.003(2) 0.029(2) 0.001(2)
C23C 0.064(3) 0.092(4) 0.045(3) -0.001(3) 0.032(2) 0.013(3)
C24C 0.068(3) 0.085(4) 0.054(3) -0.005(3) 0.035(3) 0.015(3)
C25C 0.067(3) 0.056(3) 0.045(3) -0.004(2) 0.031(2) -0.002(2)
C26C 0.058(3) 0.066(3) 0.043(2) -0.003(2) 0.028(2) -0.007(2)
C27C 0.102(5) 0.074(4) 0.067(4) 0.003(3) 0.056(4) -0.006(3)
C28C 0.116(5) 0.080(4) 0.061(3) 0.005(3) 0.058(4) -0.008(4)
C29C 0.068(3) 0.098(4) 0.056(3) -0.005(3) 0.043(3) -0.008(3)
C30C 0.051(3) 0.076(3) 0.044(2) -0.006(2) 0.029(2) -0.005(2)
S1D 0.111(4) 0.077(3) 0.078(3) -0.016(2) 0.057(3) -0.008(3)
S2D 0.240(9) 0.177(6) 0.111(5) -0.007(4) 0.126(6) -0.008(6)
S3D 0.0935(17) 0.0609(11) 0.0608(11) 0.0090(8) 0.0393(10) 0.0156(10)
S4D 0.0849(12) 0.1188(16) 0.0931(13) 0.0447(12) 0.0501(11) 0.0280(11)
O1D 0.138(10) 0.124(10) 0.081(7) 0.022(7) 0.067(8) 0.047(9)
O2D 0.175(12) 0.113(10) 0.080(7) -0.034(7) 0.095(8) -0.034(9)
O3D 0.174(14) 0.120(10) 0.108(10) -0.069(8) 0.099(10) -0.075(10)
O4D 0.294(17) 0.189(12) 0.168(11) -0.027(9) 0.160(12) 0.048(13)
O5D 0.220(14) 0.195(14) 0.115(9) -0.061(8) 0.097(9) -0.097(12)
O6D 0.277(19) 0.248(15) 0.117(9) -0.032(9) 0.151(12) -0.052(14)
O7D 0.101(3) 0.073(3) 0.071(2) 0.020(2) 0.060(2) 0.019(2)
O8D 0.068(2) 0.064(2) 0.0484(19) 0.0041(16) 0.0307(17) 0.0021(17)
O9D 0.106(5) 0.077(4) 0.055(3) -0.001(2) 0.023(3) 0.010(3)
O10D 0.135(5) 0.060(3) 0.068(3) 0.013(2) 0.058(3) 0.024(3)
O11D 0.119(5) 0.100(4) 0.096(4) 0.017(3) 0.073(4) 0.022(4)
O12D 0.089(4) 0.233(8) 0.140(5) 0.106(5) 0.066(4) 0.041(4)
O13D 0.104(4) 0.143(5) 0.146(5) 0.089(4) 0.064(4) 0.025(4)
O14D 0.193(8) 0.201(8) 0.185(8) -0.022(7) 0.137(7) 0.018(7)
N1D 0.058(2) 0.0287(17) 0.060(2) 0.0064(16) 0.0332(19) 0.0023(15)
N2D 0.063(2) 0.0322(18) 0.061(2) 0.0068(17) 0.034(2) -0.0007(17)
N3D 0.044(2) 0.050(2) 0.047(2) 0.0053(17) 0.0150(17) 0.0090(17)
N4D 0.042(2) 0.047(2) 0.044(2) 0.0007(16) 0.0150(17) 0.0031(16)
C1D 0.166(8) 0.124(7) 0.091(5) 0.001(5) 0.077(6) 0.000(6)
C2D 0.149(7) 0.112(6) 0.081(4) 0.001(4) 0.075(5) -0.015(5)
C3D 0.130(6) 0.080(4) 0.087(4) 0.003(3) 0.078(4) 0.004(4)
C4D 0.150(7) 0.123(6) 0.077(4) 0.000(4) 0.075(5) -0.029(5)
C5D 0.109(5) 0.095(5) 0.062(4) 0.007(3) 0.047(4) -0.015(4)
C6D 0.078(4) 0.086(4) 0.058(3) -0.005(3) 0.041(3) -0.010(3)
C7D 0.067(3) 0.033(2) 0.062(3) 0.007(2) 0.038(2) 0.003(2)
C8D 0.078(3) 0.047(3) 0.066(3) 0.010(2) 0.045(3) -0.001(2)
C9D 0.085(4) 0.047(3) 0.087(4) 0.007(3) 0.063(3) 0.005(2)
C10D 0.073(3) 0.046(3) 0.088(4) 0.007(3) 0.055(3) 0.006(2)
C11D 0.061(3) 0.038(2) 0.071(3) 0.006(2) 0.040(3) 0.002(2)
C12D 0.061(3) 0.034(2) 0.070(3) 0.009(2) 0.035(3) 0.005(2)
C13D 0.058(3) 0.039(2) 0.053(3) 0.0105(19) 0.026(2) 0.004(2)
C14D 0.064(3) 0.041(2) 0.055(3) 0.010(2) 0.023(2) 0.007(2)
C15D 0.071(3) 0.053(3) 0.055(3) 0.009(2) 0.024(3) 0.009(2)
C16D 0.068(3) 0.053(3) 0.056(3) 0.010(2) 0.027(3) 0.008(2)
C17D 0.093(4) 0.043(3) 0.059(3) 0.015(2) 0.028(3) 0.010(3)
C18D 0.088(4) 0.040(2) 0.055(3) 0.011(2) 0.030(3) 0.011(2)
C19D 0.066(3) 0.052(3) 0.053(3) 0.010(2) 0.020(2) 0.010(2)
C20D 0.069(3) 0.056(3) 0.061(3) 0.010(2) 0.027(3) 0.010(3)
C21D 0.054(3) 0.054(3) 0.059(3) 0.013(2) 0.019(2) 0.011(2)
C22D 0.052(2) 0.047(2) 0.042(2) 0.0044(19) 0.014(2) 0.009(2)
C23D 0.056(3) 0.066(3) 0.064(3) 0.020(3) 0.023(3) 0.008(3)
C24D 0.055(3) 0.075(4) 0.054(3) 0.018(3) 0.015(2) 0.008(3)
C25D 0.055(3) 0.049(3) 0.052(3) 0.006(2) 0.023(2) 0.012(2)
C26D 0.047(2) 0.052(3) 0.051(2) -0.001(2) 0.020(2) 0.007(2)
C27D 0.056(3) 0.062(3) 0.061(3) -0.001(2) 0.030(2) 0.009(2)
C28D 0.055(3) 0.065(3) 0.057(3) -0.007(2) 0.031(2) 0.000(2)
C29D 0.049(3) 0.059(3) 0.045(2) -0.002(2) 0.021(2) -0.006(2)
C30D 0.044(2) 0.048(2) 0.044(2) 0.0029(19) 0.019(2) 0.0028(19)
S1E 0.123(4) 0.126(5) 0.173(6) -0.046(4) 0.112(5) -0.054(4)
S2E 0.172(6) 0.115(4) 0.226(8) 0.032(5) 0.128(6) -0.002(4)
S3E 0.114(3) 0.226(6) 0.101(3) 0.049(3) 0.048(2) -0.018(3)
S4E 0.1159(15) 0.0722(10) 0.0889(12) -0.0174(9) 0.0635(12) -0.0184(10)
O1E 0.165(16) 0.212(18) 0.215(17) -0.087(16) 0.124(14) -0.118(15)
O2E 0.163(15) 0.160(14) 0.176(16) -0.038(11) 0.107(13) 0.004(12)
O3E 0.169(14) 0.155(14) 0.152(12) -0.036(10) 0.123(11) -0.017(11)
O4E 0.194(16) 0.128(12) 0.247(18) 0.025(12) 0.175(15) 0.035(11)
O5E 0.163(8) 0.191(9) 0.208(9) 0.005(8) 0.100(8) -0.032(7)
O6E 0.213(15) 0.146(13) 0.188(14) 0.066(12) 0.134(12) 0.074(12)
O7E 0.122(4) 0.072(3) 0.091(3) -0.027(2) 0.075(3) -0.051(3)
O8E 0.076(3) 0.165(5) 0.078(3) -0.003(3) 0.037(2) -0.056(3)
O9E 0.092(4) 0.118(4) 0.105(4) 0.032(4) 0.052(3) 0.004(3)
O10E 0.077(3) 0.125(4) 0.097(4) 0.020(3) 0.055(3) -0.003(3)
O11E 0.101(4) 0.142(5) 0.105(4) -0.031(4) 0.047(4) -0.001(4)
O12E 0.241(8) 0.067(3) 0.163(6) -0.033(3) 0.152(6) -0.045(4)
O13E 0.212(7) 0.149(6) 0.216(8) -0.103(6) 0.175(7) -0.067(5)
O14E 0.180(7) 0.104(5) 0.091(4) -0.031(3) 0.025(4) -0.010(4)
N1E 0.062(2) 0.0322(18) 0.052(2) 0.0073(16) 0.0308(19) 0.0036(16)
N2E 0.062(2) 0.0336(18) 0.054(2) 0.0105(16) 0.032(2) 0.0052(16)
N3E 0.045(2) 0.057(2) 0.0404(19) -0.0037(17) 0.0243(16) 0.0008(16)
N4E 0.042(2) 0.076(3) 0.041(2) -0.0064(18) 0.0235(17) -0.0071(18)
C1E 0.115(3) 0.116(3) 0.116(3) 0.0001(14) 0.069(2) -0.0014(14)
C2E 0.115(3) 0.116(3) 0.116(3) 0.0001(10) 0.0684(19) -0.0010(10)
C3E 0.119(6) 0.092(5) 0.110(5) -0.031(4) 0.076(5) -0.060(4)
C4E 0.103(5) 0.102(5) 0.109(5) -0.004(4) 0.059(4) -0.005(4)
C5E 0.097(3) 0.099(3) 0.101(3) 0.001(2) 0.060(3) -0.008(2)
C6E 0.088(3) 0.094(3) 0.097(3) -0.004(3) 0.058(3) -0.007(3)
C7E 0.070(3) 0.039(2) 0.056(3) 0.004(2) 0.037(2) -0.003(2)
C8E 0.076(3) 0.043(3) 0.059(3) 0.002(2) 0.037(3) -0.013(2)
C9E 0.078(4) 0.046(3) 0.060(3) -0.001(2) 0.036(3) -0.013(2)
C10E 0.080(3) 0.039(2) 0.061(3) 0.000(2) 0.041(3) -0.002(2)
C11E 0.061(3) 0.035(2) 0.052(3) 0.0057(18) 0.030(2) 0.0041(19)
C12E 0.065(3) 0.037(2) 0.053(3) 0.0053(19) 0.034(2) 0.0045(19)
C13E 0.060(3) 0.039(2) 0.058(3) 0.003(2) 0.036(2) -0.0017(19)
C14E 0.066(3) 0.089(4) 0.064(3) 0.022(3) 0.038(3) 0.005(3)
C15E 0.066(3) 0.089(4) 0.059(3) 0.006(3) 0.037(3) -0.002(3)
C16E 0.073(3) 0.053(3) 0.079(4) 0.000(3) 0.048(3) -0.006(2)
C17E 0.075(3) 0.064(4) 0.109(5) 0.033(3) 0.054(4) 0.004(3)
C18E 0.065(3) 0.074(4) 0.096(4) 0.038(3) 0.042(3) 0.003(3)
C19E 0.067(3) 0.059(3) 0.078(4) 0.004(3) 0.043(3) -0.004(2)
C20E 0.086(4) 0.059(3) 0.063(3) -0.007(3) 0.045(3) -0.012(3)
C21E 0.082(4) 0.065(3) 0.062(3) -0.008(3) 0.049(3) -0.007(3)
C22E 0.044(2) 0.057(3) 0.048(2) 0.004(2) 0.024(2) 0.0014(19)
C23E 0.085(4) 0.076(4) 0.083(4) -0.018(3) 0.060(4) -0.017(3)
C24E 0.096(4) 0.073(4) 0.092(4) -0.021(3) 0.068(4) -0.019(3)
C25E 0.051(3) 0.074(3) 0.039(2) 0.002(2) 0.022(2) -0.005(2)
C26E 0.042(2) 0.090(4) 0.043(2) -0.003(2) 0.021(2) -0.005(2)
C27E 0.051(3) 0.143(6) 0.038(3) -0.007(3) 0.017(2) -0.021(3)
C28E 0.052(3) 0.170(7) 0.049(3) -0.027(4) 0.022(3) -0.043(4)
C29E 0.056(3) 0.149(6) 0.059(3) -0.016(4) 0.032(3) -0.042(4)
C30E 0.050(3) 0.103(4) 0.045(3) -0.009(3) 0.024(2) -0.018(3)
S1F 0.0595(15) 0.138(3) 0.109(3) -0.024(2) 0.0405(16) 0.0058(15)
S2F 0.0807(19) 0.0726(18) 0.113(2) -0.0209(16) 0.0620(18) -0.0077(14)
S3F 0.0545(8) 0.0789(10) 0.0686(9) -0.0154(7) 0.0272(7) 0.0010(7)
S4F 0.0668(9) 0.0639(9) 0.0616(9) 0.0138(7) 0.0213(7) 0.0017(7)
O1F 0.122(3) 0.130(3) 0.133(3) -0.0060(19) 0.077(3) 0.0087(19)
O2F 0.128(3) 0.132(3) 0.133(3) -0.0045(19) 0.069(2) -0.0008(19)
O3F 0.119(7) 0.236(12) 0.103(6) 0.020(7) 0.060(6) 0.011(7)
O4F 0.097(6) 0.074(5) 0.232(13) -0.020(6) 0.114(8) 0.004(4)
O5F 0.101(6) 0.171(11) 0.136(8) -0.061(7) 0.066(6) -0.045(7)
O6F 0.116(7) 0.094(6) 0.175(9) 0.043(6) 0.103(7) 0.019(5)
O7F 0.055(2) 0.070(2) 0.099(3) 0.027(2) 0.038(2) 0.0238(18)
O8F 0.090(3) 0.154(5) 0.117(4) 0.007(4) 0.046(3) 0.063(4)
O9F 0.078(4) 0.078(5) 0.067(4) -0.015(4) 0.033(4) 0.011(4)
O10F 0.072(3) 0.075(3) 0.076(3) -0.007(3) 0.045(3) -0.006(3)
O11F 0.073(3) 0.075(3) 0.072(3) -0.003(2) 0.046(2) 0.001(2)
O12F 0.102(6) 0.075(5) 0.164(9) 0.039(5) 0.081(6) 0.031(4)
O13F 0.212(12) 0.071(5) 0.101(6) 0.007(4) 0.097(7) 0.007(6)
O14F 0.109(6) 0.054(4) 0.079(5) 0.002(3) 0.012(4) -0.012(4)
N1F 0.047(2) 0.048(2) 0.0373(19) -0.0014(16) 0.0157(16) 0.0036(16)
N2F 0.0402(19) 0.050(2) 0.0403(19) -0.0017(16) 0.0110(16) 0.0034(16)
N3F 0.0440(19) 0.054(2) 0.0360(18) -0.0012(16) 0.0206(16) -0.0014(16)
N4F 0.052(2) 0.083(3) 0.044(2) -0.002(2) 0.0281(18) 0.013(2)
C1F 0.079(2) 0.078(2) 0.079(2) -0.0007(10) 0.0447(17) 0.0017(10)
C2F 0.065(4) 0.076(5) 0.071(5) 0.004(4) 0.033(4) 0.021(4)
C3F 0.074(4) 0.074(4) 0.117(5) 0.032(4) 0.057(4) 0.033(3)
C4F 0.106(2) 0.107(2) 0.107(2) -0.0003(11) 0.0638(16) 0.0006(11)
C5F 0.1067(19) 0.1070(19) 0.1070(19) -0.0001(5) 0.0630(13) 0.0003(5)
C6F 0.107(2) 0.107(2) 0.107(2) -0.0003(8) 0.0627(14) 0.0005(8)
C7F 0.048(2) 0.054(3) 0.045(2) 0.006(2) 0.021(2) 0.011(2)
C8F 0.051(3) 0.058(3) 0.054(3) 0.009(2) 0.024(2) 0.013(2)
C9F 0.058(3) 0.051(3) 0.054(3) 0.009(2) 0.024(2) 0.014(2)
C10F 0.059(3) 0.048(3) 0.055(3) 0.003(2) 0.026(2) 0.005(2)
C11F 0.050(2) 0.048(2) 0.045(2) 0.004(2) 0.019(2) 0.0048(19)
C12F 0.045(2) 0.053(3) 0.042(2) 0.001(2) 0.016(2) 0.0028(19)
C13F 0.041(2) 0.053(3) 0.043(2) 0.002(2) 0.0129(19) 0.0067(19)
C14F 0.050(3) 0.067(3) 0.047(3) -0.009(2) 0.016(2) 0.002(2)
C15F 0.044(2) 0.069(3) 0.052(3) -0.009(2) 0.017(2) -0.001(2)
C16F 0.048(3) 0.072(3) 0.049(3) -0.001(2) 0.015(2) 0.002(2)
C17F 0.049(3) 0.112(5) 0.044(3) -0.013(3) 0.007(2) 0.018(3)
C18F 0.050(3) 0.094(4) 0.052(3) -0.013(3) 0.014(2) 0.014(3)
C19F 0.047(2) 0.065(3) 0.044(2) 0.000(2) 0.017(2) 0.002(2)
C20F 0.050(2) 0.063(3) 0.042(2) 0.005(2) 0.016(2) 0.000(2)
C21F 0.053(3) 0.059(3) 0.041(2) 0.002(2) 0.021(2) -0.004(2)
C22F 0.040(2) 0.056(3) 0.034(2) -0.0024(18) 0.0156(18) -0.0032(18)
C23F 0.051(3) 0.054(3) 0.058(3) 0.006(2) 0.025(2) -0.001(2)
C24F 0.045(2) 0.070(3) 0.063(3) 0.011(3) 0.021(2) -0.006(2)
C25F 0.056(3) 0.060(3) 0.043(2) -0.004(2) 0.023(2) 0.003(2)
C26F 0.061(3) 0.076(3) 0.050(3) -0.012(2) 0.029(2) 0.010(2)
C27F 0.104(5) 0.095(5) 0.078(4) -0.023(4) 0.037(4) 0.033(4)
C28F 0.117(5) 0.119(5) 0.098(5) -0.020(4) 0.047(4) 0.051(4)
C29F 0.095(4) 0.130(6) 0.087(5) 0.004(4) 0.050(4) 0.052(4)
C30F 0.054(3) 0.112(5) 0.054(3) -0.002(3) 0.027(3) 0.030(3)
S2H 0.126(5) 0.109(5) 0.152(6) 0.027(4) 0.081(5) 0.064(4)
S1I 0.277(9) 0.145(6) 0.170(6) -0.051(5) 0.174(6) -0.039(6)
S2I 0.224(13) 0.124(9) 0.104(8) -0.039(7) 0.120(9) -0.054(9)
S3J 0.086(6) 0.102(9) 0.100(7) -0.037(7) 0.040(5) 0.012(6)
S2K 0.107(4) 0.146(5) 0.112(4) 0.022(4) 0.057(4) 0.008(4)
K1 0.0629(12) 0.0580(12) 0.0600(12) -0.0044(10) 0.0334(10) -0.0033(9)
K2 0.080(3) 0.083(3) 0.0588(18) 0.0036(19) 0.0396(19) 0.010(2)
K2' 0.154(8) 0.128(7) 0.132(7) -0.018(6) 0.084(6) 0.013(6)
K2A 0.097(4) 0.107(5) 0.082(3) 0.000(3) 0.054(3) 0.014(3)
K3 0.0779(15) 0.0614(13) 0.0490(12) -0.0128(10) 0.0360(11) -0.0259(11)
K4 0.276(3) 0.0629(10) 0.176(2) 0.0044(12) 0.187(3) 0.0115(15)
K5 0.140(3) 0.124(3) 0.087(2) -0.0008(19) 0.050(2) 0.046(2)
K6 0.119(6) 0.100(5) 0.117(6) 0.009(4) 0.039(5) 0.030(4)
K8 0.096(2) 0.099(3) 0.082(2) 0.034(2) 0.047(2) 0.024(2)
K9 0.119(2) 0.115(2) 0.239(5) -0.071(3) 0.086(3) -0.0287(19)
K10 0.079(3) 0.086(3) 0.120(4) 0.018(3) 0.014(3) 0.000(2)
K11 0.117(3) 0.113(3) 0.144(4) 0.000(3) 0.077(3) 0.011(3)
K12 0.190(6) 0.155(6) 0.136(5) -0.021(4) 0.100(5) -0.048(5)
K13 0.157(5) 0.095(3) 0.053(2) 0.014(2) 0.054(3) 0.031(3)
O1W 0.147(5) 0.063(3) 0.117(4) -0.011(3) 0.093(4) -0.009(3)
O5W 0.138(5) 0.134(5) 0.075(3) -0.013(3) 0.049(3) -0.017(4)
O6W 0.171(11) 0.229(15) 0.150(10) -0.046(10) 0.084(9) 0.048(11)
O7W 0.114(5) 0.107(5) 0.113(5) 0.024(4) 0.072(5) 0.015(4)
O8W 0.212(9) 0.121(6) 0.098(5) -0.015(4) 0.052(5) 0.007(6)
O9W 0.164(10) 0.258(15) 0.148(9) 0.094(10) 0.093(9) 0.049(10)
O10W 0.150(7) 0.074(4) 0.127(6) 0.030(4) 0.103(6) 0.032(4)
O11W 0.177(7) 0.133(6) 0.219(8) 0.077(6) 0.143(6) 0.057(5)
O14W 0.106(6) 0.157(8) 0.120(7) -0.012(6) 0.051(5) -0.026(6)
O19W 0.180(9) 0.124(7) 0.130(7) -0.015(6) 0.105(7) -0.016(6)
O20W 0.094(7) 0.140(9) 0.092(7) 0.058(7) 0.038(6) 0.018(6)
O24W 0.168(9) 0.126(7) 0.100(6) -0.022(5) 0.061(6) -0.025(6)
O25W 0.197(11) 0.143(9) 0.163(10) -0.030(7) 0.088(9) -0.058(8)
O26W 0.120(6) 0.117(6) 0.108(6) -0.017(5) 0.059(5) 0.005(5)
O27W 0.34(2) 0.108(10) 0.40(3) 0.100(14) 0.24(2) -0.013(12)
O28W 0.106(5) 0.167(7) 0.168(7) -0.039(6) 0.055(5) -0.021(5)
O29W 0.162(7) 0.176(8) 0.136(6) -0.041(5) 0.079(6) -0.015(6)
O30W 0.131(9) 0.121(9) 0.094(7) 0.005(7) 0.082(7) 0.015(8)
O31W 0.112(7) 0.063(5) 0.115(8) 0.002(5) 0.072(7) -0.017(5)
O32W 0.132(7) 0.228(12) 0.125(7) 0.031(7) 0.084(6) 0.049(8)
O34W 0.262(14) 0.156(9) 0.187(10) 0.005(8) 0.184(11) 0.000(9)
O35W 0.175(11) 0.167(11) 0.175(11) -0.029(9) 0.079(9) -0.022(9)
O36W 0.102(7) 0.078(6) 0.242(14) 0.062(8) 0.090(9) 0.012(5)
O37W 0.103(7) 0.216(11) 0.176(10) 0.056(9) 0.072(7) -0.006(7)
O38W 0.119(7) 0.158(10) 0.254(14) 0.014(9) 0.114(9) 0.028(7)
O40W 0.085(4) 0.082(4) 0.145(6) -0.023(4) 0.051(4) -0.011(3)
O41W 0.218(11) 0.079(5) 0.180(9) 0.032(5) 0.152(9) 0.027(6)
O42W 0.057(4) 0.042(3) 0.047(3) -0.003(3) 0.025(3) 0.003(3)
O47W 0.200(8) 0.146(7) 0.144(6) -0.083(6) 0.071(6) -0.049(6)
O48W 0.092(5) 0.115(6) 0.086(5) -0.011(5) 0.047(4) -0.019(5)
O49W 0.162(7) 0.222(10) 0.146(7) 0.042(6) 0.092(6) 0.067(7)
O50W 0.095(4) 0.155(6) 0.101(4) 0.000(4) 0.053(3) 0.005(4)
O51W 0.239(12) 0.237(13) 0.166(9) -0.022(8) 0.098(9) 0.033(10)
O52W 0.130(8) 0.079(6) 0.055(5) -0.002(4) 0.038(5) -0.043(6)
O53W 0.137(7) 0.113(6) 0.153(8) -0.003(6) 0.091(7) -0.033(6)
O55W 0.250(11) 0.110(6) 0.206(9) -0.040(6) 0.124(9) -0.006(6)
O57W 0.23(2) 0.110(11) 0.35(3) 0.038(15) 0.22(2) 0.008(12)
O58W 0.142(10) 0.136(10) 0.130(10) 0.006(8) 0.058(8) -0.027(8)
O60W 0.112(8) 0.087(7) 0.093(7) 0.003(5) 0.042(6) 0.017(6)
O61W 0.154(15) 0.165(16) 0.201(19) 0.017(14) 0.064(14) 0.046(13)
O62W 0.070(4) 0.081(4) 0.089(5) -0.023(4) 0.037(4) 0.027(3)
O63W 0.059(3) 0.083(5) 0.055(3) 0.000(3) 0.037(3) 0.001(3)
O64W 0.199(10) 0.121(7) 0.208(10) 0.005(7) 0.163(9) 0.007(7)
O71W 0.218(15) 0.30(2) 0.42(3) -0.10(2) 0.250(18) -0.074(15)
O72W 0.170(17) 0.32(3) 0.35(3) -0.07(3) 0.20(2) 0.024(18)
O73W 0.271(18) 0.265(18) 0.231(17) 0.036(14) 0.132(13) -0.011(14)
O75W 0.23(2) 0.19(2) 0.29(3) -0.06(2) 0.16(2) -0.017(18)
O76W 0.260(14) 0.131(9) 0.227(13) 0.054(9) 0.088(11) 0.023(10)
O77W 0.38(3) 0.139(13) 0.27(2) 0.073(15) 0.21(2) 0.026(17)
O78W 0.110(5) 0.098(5) 0.084(5) -0.003(4) 0.056(4) 0.010(4)
O80W 0.35(2) 0.129(11) 0.253(18) 0.033(11) 0.175(17) 0.071(13)
O82W 0.20(2) 0.187(19) 0.20(2) 0.040(16) 0.109(17) 0.035(16)
O83W 0.112(10) 0.151(13) 0.104(9) 0.045(9) 0.059(8) 0.029(9)
O90W 0.161(9) 0.166(9) 0.231(11) -0.024(8) 0.102(8) 0.024(7)
O91W 0.21(2) 0.110(11) 0.30(2) 0.007(14) 0.17(2) 0.020(13)
O97W 0.206(15) 0.195(15) 0.29(2) -0.075(14) 0.162(15) -0.010(12)
O99W 0.157(13) 0.278(19) 0.269(18) -0.026(14) 0.136(13) -0.028(12)
O8X 0.183(9) 0.117(7) 0.236(11) 0.015(7) 0.158(9) 0.022(7)
O10X 0.104(6) 0.157(8) 0.075(5) -0.009(5) 0.048(4) -0.044(5)
O11X 0.199(18) 0.24(2) 0.21(2) 0.074(17) 0.102(16) 0.022(16)
O12X 0.212(16) 0.251(19) 0.236(18) 0.047(14) 0.112(13) 0.012(14)
O23X 0.228(12) 0.234(13) 0.254(13) 0.014(11) 0.112(10) 0.038(11)
O26X 0.109(6) 0.125(7) 0.125(7) 0.027(6) 0.056(6) 0.000(5)
O32X 0.22(2) 0.28(2) 0.25(2) 0.009(16) 0.169(16) 0.060(16)
O46X 0.140(12) 0.210(17) 0.259(19) 0.018(15) 0.133(13) -0.015(12)

loop_
_atom_type_symbol
_atom_type_description
_atom_type_scat_dispersion_real
_atom_type_scat_dispersion_imag
_atom_type_scat_source
C C 0.0032 0.0016 'International Tables Vol C Tables 4.2.6.8 and 6.1.1.4'
H H 0.0000 0.0000 'International Tables Vol C Tables 4.2.6.8 and 6.1.1.4'
N N 0.0061 0.0032 'International Tables Vol C Tables 4.2.6.8 and 6.1.1.4'
O O 0.0106 0.0058 'International Tables Vol C Tables 4.2.6.8 and 6.1.1.4'
S S 0.1203 0.1179 'International Tables Vol C Tables 4.2.6.8 and 6.1.1.4'
Fe Fe 0.3435 0.8063 'International Tables Vol C Tables 4.2.6.8 and 6.1.1.4'
K K 0.1938 0.2386 'International Tables Vol C Tables 4.2.6.8 and 6.1.1.4'

loop_
_geom_angle_atom_site_label_1
_geom_angle_atom_site_label_2
_geom_angle_atom_site_label_3
_geom_angle
_geom_angle_site_symmetry_1
_geom_angle_site_symmetry_3
_geom_angle_publ_flag
N1A Fe1 N1B 95.19(17) . . ?
N1A Fe1 N1C 93.87(17) . . ?
N1B Fe1 N1C 94.77(16) . . ?
N1A Fe1 N2A 81.26(17) . . ?
N1B Fe1 N2A 89.29(17) . . ?
N1C Fe1 N2A 173.9(2) . . ?
N1A Fe1 N2B 174.87(19) . . ?
N1B Fe1 N2B 80.48(18) . . ?
N1C Fe1 N2B 89.24(18) . . ?
N2A Fe1 N2B 95.88(18) . . ?
N1A Fe1 N2C 86.85(18) . . ?
N1B Fe1 N2C 175.18(17) . . ?
N1C Fe1 N2C 80.72(16) . . ?
N2A Fe1 N2C 95.34(17) . . ?
N2B Fe1 N2C 97.68(18) . . ?
N4A Fe2 N1F 95.14(16) . . ?
N4A Fe2 N4D 94.75(17) . . ?
N1F Fe2 N4D 93.35(16) . . ?
N4A Fe2 N2F 175.50(16) . . ?
N1F Fe2 N2F 80.75(16) . . ?
N4D Fe2 N2F 87.34(17) . . ?
N4A Fe2 N3A 81.00(17) . . ?
N1F Fe2 N3A 89.02(17) . . ?
N4D Fe2 N3A 175.31(18) . . ?
N2F Fe2 N3A 97.05(17) . . ?
N4A Fe2 N3D 90.40(17) . . ?
N1F Fe2 N3D 172.20(18) . . ?
N4D Fe2 N3D 80.70(16) . . ?
N2F Fe2 N3D 93.87(17) . . ?
N3A Fe2 N3D 97.28(17) . . ?
N4E Fe3 N4C 93.93(16) . . ?
N4E Fe3 N4F 92.84(18) . . ?
N4C Fe3 N4F 94.81(18) . . ?
N4E Fe3 N3C 89.40(17) . . ?
N4C Fe3 N3C 80.75(16) . . ?
N4F Fe3 N3C 175.16(16) . . ?
N4E Fe3 N3F 173.70(18) . . ?
N4C Fe3 N3F 88.28(16) . . ?
N4F Fe3 N3F 81.08(16) . . ?
N3C Fe3 N3F 96.78(15) . . ?
N4E Fe3 N3E 80.84(16) . . ?
N4C Fe3 N3E 174.38(16) . . ?
N4F Fe3 N3E 87.54(17) . . ?
N3C Fe3 N3E 97.05(16) . . ?
N3F Fe3 N3E 97.13(15) . . ?
N1E Fe4 N1D 94.01(16) . . ?
N1E Fe4 N2D 89.40(16) . . ?
N1D Fe4 N2D 81.27(16) . . ?
N1E Fe4 N4B 94.89(15) . . ?
N1D Fe4 N4B 94.78(16) . . ?
N2D Fe4 N4B 174.37(17) . . ?
N1E Fe4 N3B 174.48(17) . . ?
N1D Fe4 N3B 90.29(16) . . ?
N2D Fe4 N3B 94.68(16) . . ?
N4B Fe4 N3B 81.28(16) . . ?
N1E Fe4 N2E 80.81(16) . . ?
N1D Fe4 N2E 174.60(17) . . ?
N2D Fe4 N2E 97.09(17) . . ?
N4B Fe4 N2E 87.20(16) . . ?
N3B Fe4 N2E 94.98(16) . . ?
O1A S1A O2A 114.2(10) . . ?
O1A S1A O3A 103.9(10) . . ?
O2A S1A O3A 113.9(13) . . ?
O1A S1A C1A 116.6(10) . . ?
O2A S1A C1A 105.1(9) . . ?
O3A S1A C1A 102.7(11) . . ?
O5A S2A O6A 111.6(6) . . ?
O5A S2A O4A 111.5(4) . . ?
O6A S2A O4A 114.3(5) . . ?
O5A S2A C4A 107.2(4) . . ?
O6A S2A C4A 107.8(4) . . ?
O4A S2A C4A 103.8(4) . . ?
O5A S2A K2A 55.5(3) . 2_656 ?
O6A S2A K2A 135.3(4) . 2_656 ?
O4A S2A K2A 56.1(3) . 2_656 ?
C4A S2A K2A 116.9(3) . 2_656 ?
O5A S2A K2 63.0(3) . 2_656 ?
O6A S2A K2 146.4(3) . 2_656 ?
O4A S2A K2 50.5(3) . 2_656 ?
C4A S2A K2 105.3(3) . 2_656 ?
O11A S3A O10A 114.7(5) . . ?
O11A S3A O9A 110.3(5) . . ?
O10A S3A O9A 112.1(5) . . ?
O11A S3A C15A 108.9(3) . . ?
O10A S3A C15A 104.3(4) . . ?
O9A S3A C15A 105.9(5) . . ?
O12A S4A O13A 113.9(3) . . ?
O12A S4A O14A 110.0(4) . . ?
O13A S4A O14A 111.1(4) . . ?
O12A S4A C20A 109.5(3) . . ?
O13A S4A C20A 106.3(3) . . ?
O14A S4A C20A 105.7(3) . . ?
S2A O4A K2A 97.4(4) . 2_656 ?
S2A O4A K2 105.7(4) . 2_656 ?
S2A O5A K2A 99.1(4) . 2_656 ?
S2A O5A K2 93.2(4) . 2_656 ?
C8A O7A C3A 118.0(5) . . ?
C29A O8A C6A 116.6(5) . . ?
S3A O11A K5 126.1(4) . . ?
S3J O11A K5 93.7(9) . . ?
S4A O12A K5 126.5(3) . . ?
C7A N1A C11A 117.5(4) . . ?
C7A N1A Fe1 128.2(3) . . ?
C11A N1A Fe1 113.8(3) . . ?
C12A N2A C13A 117.6(4) . . ?
C12A N2A Fe1 114.7(3) . . ?
C13A N2A Fe1 127.7(4) . . ?
C25A N3A C22A 117.3(4) . . ?
C25A N3A Fe2 114.8(3) . . ?
C22A N3A Fe2 127.9(4) . . ?
C30A N4A C26A 117.6(4) . . ?
C30A N4A Fe2 128.4(4) . . ?
C26A N4A Fe2 113.7(3) . . ?
C2A C1A S1J 103.7(7) . . ?
C2A C1A S1A 117.2(10) . . ?
C2A C1A H1AA 108.0 . . ?
S1A C1A H1AA 108.0 . . ?
C2A C1A H1BB 108.0 . . ?
S1A C1A H1BB 108.0 . . ?
H1AA C1A H1BB 107.2 . . ?
C2A C1A H1CC 111.0 . . ?
S1J C1A H1CC 111.0 . . ?
C2A C1A H1DD 111.0 . . ?
S1J C1A H1DD 111.0 . . ?
H1CC C1A H1DD 109.0 . . ?
C1A C2A C3A 115.1(8) . . ?
C1A C2A H2A1 108.5 . . ?
C3A C2A H2A1 108.5 . . ?
C1A C2A H2A2 108.5 . . ?
C3A C2A H2A2 108.5 . . ?
H2A1 C2A H2A2 107.5 . . ?
O7A C3A C2A 104.5(6) . . ?
O7A C3A H3A1 110.8 . . ?
C2A C3A H3A1 110.8 . . ?
O7A C3A H3A2 110.8 . . ?
C2A C3A H3A2 110.8 . . ?
H3A1 C3A H3A2 108.9 . . ?
C5A C4A S2A 114.2(5) . . ?
C5A C4A H4A1 108.7 . . ?
S2A C4A H4A1 108.7 . . ?
C5A C4A H4A2 108.7 . . ?
S2A C4A H4A2 108.7 . . ?
H4A1 C4A H4A2 107.6 . . ?
C4A C5A C6A 108.7(6) . . ?
C4A C5A H5A1 110.0 . . ?
C6A C5A H5A1 110.0 . . ?
C4A C5A H5A2 110.0 . . ?
C6A C5A H5A2 110.0 . . ?
H5A1 C5A H5A2 108.3 . . ?
O8A C6A C5A 107.3(5) . . ?
O8A C6A H6A1 110.3 . . ?
C5A C6A H6A1 110.3 . . ?
O8A C6A H6A2 110.3 . . ?
C5A C6A H6A2 110.3 . . ?
H6A1 C6A H6A2 108.5 . . ?
N1A C7A C8A 121.9(5) . . ?
N1A C7A H7A 119.0 . . ?
C8A C7A H7A 119.0 . . ?
O7A C8A C9A 125.9(5) . . ?
O7A C8A C7A 114.4(5) . . ?
C9A C8A C7A 119.7(5) . . ?
C10A C9A C8A 117.8(5) . . ?
C10A C9A H9A 121.1 . . ?
C8A C9A H9A 121.1 . . ?
C11A C10A C9A 121.0(5) . . ?
C11A C10A H10A 119.5 . . ?
C9A C10A H10A 119.5 . . ?
N1A C11A C10A 121.9(5) . . ?
N1A C11A C12A 112.7(5) . . ?
C10A C11A C12A 125.3(5) . . ?
N2A C12A C11A 117.3(5) . . ?
N2A C12A H12A 121.4 . . ?
C11A C12A H12A 121.4 . . ?
C14A C13A C18A 119.1(5) . . ?
C14A C13A N2A 119.5(4) . . ?
C18A C13A N2A 121.3(5) . . ?
C13A C14A C15A 121.6(5) . . ?
C13A C14A H14A 119.2 . . ?
C15A C14A H14A 119.2 . . ?
C14A C15A C16A 120.3(5) . . ?
C14A C15A S3A 119.9(4) . . ?
C16A C15A S3A 119.1(4) . . ?
C14A C15A S3J 106.1(6) . . ?
C16A C15A S3J 131.6(6) . . ?
C17A C16A C15A 117.2(5) . . ?
C17A C16A C19A 120.5(5) . . ?
C15A C16A C19A 122.3(5) . . ?
C16A C17A C18A 122.6(5) . . ?
C16A C17A H17A 118.7 . . ?
C18A C17A H17A 118.7 . . ?
C13A C18A C17A 119.0(6) . . ?
C13A C18A H18A 120.5 . . ?
C17A C18A H18A 120.5 . . ?
C24A C19A C20A 118.2(5) . . ?
C24A C19A C16A 119.8(5) . . ?
C20A C19A C16A 122.0(5) . . ?
C21A C20A C19A 120.1(5) . . ?
C21A C20A S4A 117.2(4) . . ?
C19A C20A S4A 122.5(4) . . ?
C22A C21A C20A 120.7(5) . . ?
C22A C21A H21A 119.6 . . ?
C20A C21A H21A 119.6 . . ?
C21A C22A C23A 119.6(5) . . ?
C21A C22A N3A 119.5(4) . . ?
C23A C22A N3A 120.9(5) . . ?
C24A C23A C22A 119.2(5) . . ?
C24A C23A H23A 120.4 . . ?
C22A C23A H23A 120.4 . . ?
C23A C24A C19A 121.9(5) . . ?
C23A C24A H24A 119.0 . . ?
C19A C24A H24A 119.0 . . ?
N3A C25A C26A 116.2(5) . . ?
N3A C25A H25A 121.9 . . ?
C26A C25A H25A 121.9 . . ?
N4A C26A C27A 122.3(5) . . ?
N4A C26A C25A 114.1(4) . . ?
C27A C26A C25A 123.3(5) . . ?
C28A C27A C26A 119.3(5) . . ?
C28A C27A H27A 120.4 . . ?
C26A C27A H27A 120.4 . . ?
C29A C28A C27A 118.5(5) . . ?
C29A C28A H28A 120.7 . . ?
C27A C28A H28A 120.7 . . ?
O8A C29A C28A 125.6(5) . . ?
O8A C29A C30A 115.1(5) . . ?
C28A C29A C30A 119.3(5) . . ?
N4A C30A C29A 123.0(5) . . ?
N4A C30A H30A 118.5 . . ?
C29A C30A H30A 118.5 . . ?
O1B S1B O2B 113.4(4) . . ?
O1B S1B O3B 112.2(5) . . ?
O2B S1B O3B 111.9(5) . . ?
O1B S1B C1B 105.9(5) . . ?
O2B S1B C1B 106.2(4) . . ?
O3B S1B C1B 106.7(4) . . ?
O1B S1B K3 85.6(3) . 4_545 ?
O2B S1B K3 32.4(3) . 4_545 ?
O3B S1B K3 141.8(3) . 4_545 ?
C1B S1B K3 99.7(3) . 4_545 ?
O5B S2B O4B 116.0(6) . . ?
O5B S2B O6B 108.8(8) . . ?
O4B S2B O6B 107.7(8) . . ?
O5B S2B C4B 114.2(7) . . ?
O4B S2B C4B 109.8(5) . . ?
O6B S2B C4B 98.8(6) . . ?
O5B S2B K6 59.0(5) . 7_566 ?
O4B S2B K6 57.3(4) . 7_566 ?
O6B S2B K6 120.8(5) . 7_566 ?
C4B S2B K6 140.2(5) . 7_566 ?
O9B S3B O11B 112.7(3) . . ?
O9B S3B O10B 111.3(3) . . ?
O11B S3B O10B 112.7(3) . . ?
O9B S3B C15B 110.0(3) . . ?
O11B S3B C15B 105.2(3) . . ?
O10B S3B C15B 104.3(3) . . ?
O12B S4B O13B 115.0(4) . . ?
O12B S4B O14B 109.6(5) . . ?
O13B S4B O14B 111.8(5) . . ?
O12B S4B C20B 109.8(3) . . ?
O13B S4B C20B 105.6(3) . . ?
O14B S4B C20B 104.5(4) . . ?
O12B S4B K4 39.5(3) . 6_565 ?
O13B S4B K4 83.4(3) . 6_565 ?
O14B S4B K4 147.4(4) . 6_565 ?
C20B S4B K4 98.3(2) . 6_565 ?
S1B O2B K3 130.8(4) . 4_545 ?
S2B O4B K6 96.9(5) . 7_566 ?
S2B O5B K6 96.9(6) . 7_566 ?
C8B O7B C3B 117.9(4) . . ?
C29B O8B C6B 116.0(5) . . ?
S3B O9B K4 128.5(3) . 6_565 ?
S4B O12B K4 121.6(3) . 6_565 ?
C7B N1B C11B 117.3(4) . . ?
C7B N1B Fe1 127.6(4) . . ?
C11B N1B Fe1 114.7(3) . . ?
C12B N2B C13B 116.9(5) . . ?
C12B N2B Fe1 116.1(3) . . ?
C13B N2B Fe1 127.0(4) . . ?
C25B N3B C22B 115.8(4) . . ?
C25B N3B Fe4 114.9(3) . . ?
C22B N3B Fe4 129.3(4) . . ?
C30B N4B C26B 117.3(4) . . ?
C30B N4B Fe4 128.9(3) . . ?
C26B N4B Fe4 113.6(3) . . ?
C2B C1B S1B 117.8(7) . . ?
C2B C1B H1B1 107.8 . . ?
S1B C1B H1B1 107.8 . . ?
C2B C1B H1B2 107.8 . . ?
S1B C1B H1B2 107.8 . . ?
H1B1 C1B H1B2 107.2 . . ?
C1H C2B C3B 116.0(17) . . ?
C1B C2B C3B 112.1(7) . . ?
C1B C2B H2XX 109.2 . . ?
C3B C2B H2XX 109.2 . . ?
C1B C2B H2YY 109.2 . . ?
C3B C2B H2YY 109.2 . . ?
H2XX C2B H2YY 107.9 . . ?
C1H C2B H2ZZ 108.3 . . ?
C3B C2B H2ZZ 108.3 . . ?
C1H C2B H2WW 108.3 . . ?
C3B C2B H2WW 108.3 . . ?
H2ZZ C2B H2WW 107.4 . . ?
O7B C3B C2B 106.7(5) . . ?
O7B C3B H3B1 110.4 . . ?
C2B C3B H3B1 110.4 . . ?
O7B C3B H3B2 110.4 . . ?
C2B C3B H3B2 110.4 . . ?
H3B1 C3B H3B2 108.6 . . ?
C5B C4B S2H 122.9(8) . . ?
C5B C4B S2B 119.6(7) . . ?
C5B C4B H4XX 107.4 . . ?
S2B C4B H4XX 107.4 . . ?
C5B C4B H4YY 107.4 . . ?
S2B C4B H4YY 107.4 . . ?
H4XX C4B H4YY 107.0 . . ?
C5B C4B H4ZZ 106.6 . . ?
S2H C4B H4ZZ 106.6 . . ?
C5B C4B H4WW 106.6 . . ?
S2H C4B H4WW 106.6 . . ?
H4ZZ C4B H4WW 106.6 . . ?
C4B C5B C6B 109.7(8) . . ?
C4B C5B H5B1 109.7 . . ?
C6B C5B H5B1 109.7 . . ?
C4B C5B H5B2 109.7 . . ?
C6B C5B H5B2 109.7 . . ?
H5B1 C5B H5B2 108.2 . . ?
O8B C6B C5B 107.2(6) . . ?
O8B C6B H6B1 110.3 . . ?
C5B C6B H6B1 110.3 . . ?
O8B C6B H6B2 110.3 . . ?
C5B C6B H6B2 110.3 . . ?
H6B1 C6B H6B2 108.5 . . ?
N1B C7B C8B 122.4(5) . . ?
N1B C7B H7B 118.8 . . ?
C8B C7B H7B 118.8 . . ?
O7B C8B C7B 114.6(5) . . ?
O7B C8B C9B 125.0(5) . . ?
C7B C8B C9B 120.4(4) . . ?
C10B C9B C8B 116.5(5) . . ?
C10B C9B H9B 121.7 . . ?
C8B C9B H9B 121.7 . . ?
C9B C10B C11B 120.9(5) . . ?
C9B C10B H10B 119.5 . . ?
C11B C10B H10B 119.5 . . ?
N1B C11B C10B 122.5(4) . . ?
N1B C11B C12B 113.4(5) . . ?
C10B C11B C12B 123.9(5) . . ?
N2B C12B C11B 115.3(5) . . ?
N2B C12B H12B 122.4 . . ?
C11B C12B H12B 122.4 . . ?
C14B C13B C18B 119.8(5) . . ?
C14B C13B N2B 118.8(4) . . ?
C18B C13B N2B 121.3(5) . . ?
C15B C14B C13B 120.0(5) . . ?
C15B C14B H14B 120.0 . . ?
C13B C14B H14B 120.0 . . ?
C16B C15B C14B 121.6(5) . . ?
C16B C15B S3B 122.4(4) . . ?
C14B C15B S3B 115.8(4) . . ?
C15B C16B C17B 117.6(5) . . ?
C15B C16B C19B 122.6(6) . . ?
C17B C16B C19B 119.7(5) . . ?
C18B C17B C16B 121.7(6) . . ?
C18B C17B H17B 119.2 . . ?
C16B C17B H17B 119.2 . . ?
C13B C18B C17B 119.2(6) . . ?
C13B C18B H18B 120.4 . . ?
C17B C18B H18B 120.4 . . ?
C20B C19B C24B 117.8(4) . . ?
C20B C19B C16B 122.7(5) . . ?
C24B C19B C16B 119.5(5) . . ?
C19B C20B C21B 120.9(5) . . ?
C19B C20B S4B 121.5(4) . . ?
C21B C20B S4B 117.3(4) . . ?
C22B C21B C20B 121.1(5) . . ?
C22B C21B H21B 119.4 . . ?
C20B C21B H21B 119.4 . . ?
C21B C22B C23B 118.8(4) . . ?
C21B C22B N3B 119.6(4) . . ?
C23B C22B N3B 121.6(5) . . ?
C22B C23B C24B 119.9(5) . . ?
C22B C23B H23B 120.1 . . ?
C24B C23B H23B 120.1 . . ?
C23B C24B C19B 121.2(5) . . ?
C23B C24B H24B 119.4 . . ?
C19B C24B H24B 119.4 . . ?
N3B C25B C26B 116.4(4) . . ?
N3B C25B H25B 121.8 . . ?
C26B C25B H25B 121.8 . . ?
N4B C26B C27B 122.7(4) . . ?
N4B C26B C25B 113.7(4) . . ?
C27B C26B C25B 123.4(5) . . ?
C26B C27B C28B 119.9(5) . . ?
C26B C27B H27B 120.1 . . ?
C28B C27B H27B 120.1 . . ?
C27B C28B C29B 118.0(5) . . ?
C27B C28B H28B 121.0 . . ?
C29B C28B H28B 121.0 . . ?
O8B C29B C30B 115.1(5) . . ?
O8B C29B C28B 125.2(5) . . ?
C30B C29B C28B 119.7(4) . . ?
N4B C30B C29B 122.3(5) . . ?
N4B C30B H30B 118.8 . . ?
C29B C30B H30B 118.8 . . ?
O3C S1C O1C 111.4(5) . . ?
O3C S1C O2C 111.7(5) . . ?
O1C S1C O2C 112.3(5) . . ?
O3C S1C C1C 109.2(4) . . ?
O1C S1C C1C 106.4(4) . . ?
O2C S1C C1C 105.5(4) . . ?
O5C S2C O6C 112.3(6) . . ?
O5C S2C O4C 113.2(5) . . ?
O6C S2C O4C 110.1(5) . . ?
O5C S2C C4C 106.2(5) . . ?
O6C S2C C4C 107.2(5) . . ?
O4C S2C C4C 107.4(5) . . ?
O10C S3C O11C 112.2(4) . . ?
O10C S3C O9C 114.5(4) . . ?
O11C S3C O9C 110.9(4) . . ?
O10C S3C C15C 105.7(3) . . ?
O11C S3C C15C 106.9(4) . . ?
O9C S3C C15C 106.1(3) . . ?
O12C S4C O13C 113.1(4) . . ?
O12C S4C O14C 111.7(4) . . ?
O13C S4C O14C 112.1(4) . . ?
O12C S4C C20C 106.1(3) . . ?
O13C S4C C20C 105.1(3) . . ?
O14C S4C C20C 108.3(3) . . ?
S1C O3C K2 133.1(5) . 6_565 ?
C8C O7C C3C 117.8(4) . . ?
C6K O8C C29C 144.4(12) . . ?
C29C O8C C6C 121.3(5) . . ?
C29C O8C K3 119.3(4) . 6_566 ?
C6C O8C K3 115.7(5) . 6_566 ?
S3C O9C K9 128.0(3) . . ?
S3C O11C K13 153.8(5) . . ?
S4C O14C K9 128.2(4) . . ?
C7C N1C C11C 117.8(4) . . ?
C7C N1C Fe1 127.4(3) . . ?
C11C N1C Fe1 114.5(3) . . ?
C12C N2C C13C 116.5(4) . . ?
C12C N2C Fe1 114.9(3) . . ?
C13C N2C Fe1 128.4(3) . . ?
C25C N3C C22C 115.9(4) . . ?
C25C N3C Fe3 114.4(3) . . ?
C22C N3C Fe3 129.7(3) . . ?
C30C N4C C26C 117.6(4) . . ?
C30C N4C Fe3 128.1(4) . . ?
C26C N4C Fe3 114.3(3) . . ?
C2C C1C S1C 114.4(5) . . ?
C2C C1C S1K 109.0(7) . . ?
C2C C1C H1EE 108.7 . . ?
S1C C1C H1EE 108.7 . . ?
C2C C1C H1FF 108.7 . . ?
S1C C1C H1FF 108.7 . . ?
H1EE C1C H1FF 107.6 . . ?
C2C C1C H1GG 109.9 . . ?
S1K C1C H1GG 109.9 . . ?
C2C C1C H1HH 109.9 . . ?
S1K C1C H1HH 109.9 . . ?
H1GG C1C H1HH 108.3 . . ?
C1C C2C C3C 111.7(6) . . ?
C1C C2C H2C1 109.3 . . ?
C3C C2C H2C1 109.3 . . ?
C1C C2C H2C2 109.3 . . ?
C3C C2C H2C2 109.3 . . ?
H2C1 C2C H2C2 107.9 . . ?
O7C C3C C2C 108.1(6) . . ?
O7C C3C H3C1 110.1 . . ?
C2C C3C H3C1 110.1 . . ?
O7C C3C H3C2 110.1 . . ?
C2C C3C H3C2 110.1 . . ?
H3C1 C3C H3C2 108.4 . . ?
C5C C4C S2C 115.7(6) . . ?
C5C C4C H4C1 108.3 . . ?
S2C C4C H4C1 108.3 . . ?
C5C C4C H4C2 108.3 . . ?
S2C C4C H4C2 108.3 . . ?
H4C1 C4C H4C2 107.4 . . ?
C4C C5C C6C 113.3(8) . . ?
C4C C5C H5C1 108.9 . . ?
C6C C5C H5C1 108.9 . . ?
C4C C5C H5C2 108.9 . . ?
C6C C5C H5C2 108.9 . . ?
H5C1 C5C H5C2 107.7 . . ?
O8C C6C C5C 108.2(7) . . ?
O8C C6C H6C1 110.1 . . ?
C5C C6C H6C1 110.1 . . ?
O8C C6C H6C2 110.1 . . ?
C5C C6C H6C2 110.1 . . ?
H6C1 C6C H6C2 108.4 . . ?
N1C C7C C8C 122.2(5) . . ?
N1C C7C H7C 118.9 . . ?
C8C C7C H7C 118.9 . . ?
O7C C8C C7C 115.3(5) . . ?
O7C C8C C9C 124.4(5) . . ?
C7C C8C C9C 120.2(5) . . ?
C8C C9C C10C 117.4(5) . . ?
C8C C9C H9C 121.3 . . ?
C10C C9C H9C 121.3 . . ?
C11C C10C C9C 119.9(5) . . ?
C11C C10C H10C 120.1 . . ?
C9C C10C H10C 120.1 . . ?
N1C C11C C10C 122.5(4) . . ?
N1C C11C C12C 112.8(4) . . ?
C10C C11C C12C 124.4(5) . . ?
N2C C12C C11C 116.6(5) . . ?
N2C C12C H12C 121.7 . . ?
C11C C12C H12C 121.7 . . ?
C18C C13C C14C 119.5(5) . . ?
C18C C13C N2C 120.6(5) . . ?
C14C C13C N2C 119.5(4) . . ?
C13C C14C C15C 120.8(5) . . ?
C13C C14C H14C 119.6 . . ?
C15C C14C H14C 119.6 . . ?
C16C C15C C14C 120.2(5) . . ?
C16C C15C S3C 121.6(4) . . ?
C14C C15C S3C 117.8(4) . . ?
C17C C16C C15C 116.9(5) . . ?
C17C C16C C19C 120.8(5) . . ?
C15C C16C C19C 122.2(5) . . ?
C16C C17C C18C 122.6(5) . . ?
C16C C17C H17C 118.7 . . ?
C18C C17C H17C 118.7 . . ?
C13C C18C C17C 119.4(5) . . ?
C13C C18C H18C 120.3 . . ?
C17C C18C H18C 120.3 . . ?
C24C C19C C20C 117.9(4) . . ?
C24C C19C C16C 119.4(5) . . ?
C20C C19C C16C 122.7(4) . . ?
C21C C20C C19C 120.9(4) . . ?
C21C C20C S4C 117.5(4) . . ?
C19C C20C S4C 121.5(4) . . ?
C22C C21C C20C 120.0(4) . . ?
C22C C21C H21C 120.0 . . ?
C20C C21C H21C 120.0 . . ?
C21C C22C C23C 120.3(4) . . ?
C21C C22C N3C 119.6(4) . . ?
C23C C22C N3C 120.1(4) . . ?
C22C C23C C24C 119.2(5) . . ?
C22C C23C H23C 120.4 . . ?
C24C C23C H23C 120.4 . . ?
C19C C24C C23C 121.7(5) . . ?
C19C C24C H24C 119.1 . . ?
C23C C24C H24C 119.1 . . ?
N3C C25C C26C 116.7(5) . . ?
N3C C25C H25C 121.6 . . ?
C26C C25C H25C 121.6 . . ?
N4C C26C C27C 123.5(5) . . ?
N4C C26C C25C 113.6(4) . . ?
C27C C26C C25C 122.9(5) . . ?
C26C C27C C28C 119.3(6) . . ?
C26C C27C H27C 120.4 . . ?
C28C C27C H27C 120.4 . . ?
C29C C28C C27C 117.7(5) . . ?
C29C C28C H28C 121.1 . . ?
C27C C28C H28C 121.1 . . ?
O8C C29C C28C 118.0(5) . . ?
O8C C29C C30C 121.7(6) . . ?
C28C C29C C30C 120.3(5) . . ?
N4C C30C C29C 121.5(5) . . ?
N4C C30C H30C 119.2 . . ?
C29C C30C H30C 119.2 . . ?
O2D S1D O1D 117.2(9) . . ?
O2D S1D O3D 109.2(9) . . ?
O1D S1D O3D 110.7(10) . . ?
O2D S1D C1D 105.3(8) . . ?
O1D S1D C1D 107.7(7) . . ?
O3D S1D C1D 106.1(8) . . ?
O5D S2D O6D 114.8(10) . . ?
O5D S2D O4D 108.6(11) . . ?
O6D S2D O4D 115.0(12) . . ?
O5D S2D C4D 106.3(8) . . ?
O6D S2D C4D 104.4(9) . . ?
O4D S2D C4D 107.0(8) . . ?
O5D S2D K6 94.0(9) . . ?
O6D S2D K6 102.2(9) . . ?
O4D S2D K6 28.3(8) . . ?
C4D S2D K6 135.3(7) . . ?
O10D S3D O9D 113.8(5) . . ?
O10D S3D O11D 111.9(4) . . ?
O9D S3D O11D 112.2(5) . . ?
O10D S3D C15D 103.9(3) . . ?
O9D S3D C15D 106.3(4) . . ?
O11D S3D C15D 108.1(4) . . ?
O10D S3D K2 123.9(3) . . ?
O9D S3D K2 59.7(4) . . ?
O11D S3D K2 53.7(3) . . ?
C15D S3D K2 132.1(2) . . ?
O10D S3D K10 87.6(4) . . ?
O9D S3D K10 34.1(4) . . ?
O11D S3D K10 145.6(3) . . ?
C15D S3D K10 93.3(2) . . ?
K2 S3D K10 92.00(14) . . ?
O13D S4D O12D 117.1(5) . . ?
O13D S4D O14D 98.5(6) . . ?
O12D S4D O14D 117.1(6) . . ?
O13D S4D C20D 113.2(4) . . ?
O12D S4D C20D 106.3(3) . . ?
O14D S4D C20D 104.1(4) . . ?
O13D S4D K12 61.1(4) . 4 ?
O12D S4D K12 112.7(3) . 4 ?
O14D S4D K12 44.0(5) . 4 ?
C20D S4D K12 138.1(3) . 4 ?
S1D O1D K8 147.9(10) . 6_565 ?
S1D O2D K13 134.5(9) . 6_565 ?
S2D O4D K6 135.8(12) . . ?
C8D O7D C3D 116.1(5) . . ?
C29D O8D C6D 117.2(4) . . ?
S3D O9D K10 128.6(5) . . ?
S3D O9D K2 96.4(4) . . ?
K10 O9D K2 131.0(3) . . ?
S3D O11D K2 102.9(3) . . ?
S4D O13D K10 118.0(5) . . ?
S4D O13D K12 97.3(5) . 4 ?
K10 O13D K12 135.6(3) . 4 ?
S4D O14D K12 115.5(6) . 4 ?
C7D N1D C11D 117.3(4) . . ?
C7D N1D Fe4 129.0(3) . . ?
C11D N1D Fe4 113.4(3) . . ?
C12D N2D C13D 116.7(4) . . ?
C12D N2D Fe4 114.6(3) . . ?
C13D N2D Fe4 128.7(3) . . ?
C25D N3D C22D 116.9(4) . . ?
C25D N3D Fe2 114.7(3) . . ?
C22D N3D Fe2 128.5(3) . . ?
C30D N4D C26D 118.1(4) . . ?
C30D N4D Fe2 127.4(3) . . ?
C26D N4D Fe2 114.0(3) . . ?
C2D C1D S1I 115.2(8) . . ?
C2D C1D S1D 117.0(7) . . ?
C2D C1D H1XX 108.0 . . ?
S1D C1D H1XX 108.0 . . ?
C2D C1D H1YY 108.0 . . ?
S1D C1D H1YY 108.0 . . ?
H1XX C1D H1YY 107.3 . . ?
C2D C1D H1ZZ 108.5 . . ?
S1I C1D H1ZZ 108.5 . . ?
C2D C1D H1WW 108.5 . . ?
S1I C1D H1WW 108.5 . . ?
H1ZZ C1D H1WW 107.5 . . ?
C1D C2D C3D 112.1(7) . . ?
C1D C2D H2D1 109.2 . . ?
C3D C2D H2D1 109.2 . . ?
C1D C2D H2D2 109.2 . . ?
C3D C2D H2D2 109.2 . . ?
H2D1 C2D H2D2 107.9 . . ?
O7D C3D C2D 104.0(6) . . ?
O7D C3D H3D1 111.0 . . ?
C2D C3D H3D1 111.0 . . ?
O7D C3D H3D2 111.0 . . ?
C2D C3D H3D2 111.0 . . ?
H3D1 C3D H3D2 109.0 . . ?
C5D C4D S2D 114.9(6) . . ?
C5D C4D S2I 117.5(8) . . ?
C5D C4D H4AA 108.5 . . ?
S2D C4D H4AA 108.5 . . ?
C5D C4D H4BB 108.5 . . ?
S2D C4D H4BB 108.5 . . ?
H4AA C4D H4BB 107.5 . . ?
C5D C4D H4CC 107.9 . . ?
S2I C4D H4CC 107.9 . . ?
C5D C4D H4DD 107.9 . . ?
S2I C4D H4DD 107.9 . . ?
H4CC C4D H4DD 107.2 . . ?
C6D C5D C4D 113.2(7) . . ?
C6D C5D H5D1 108.9 . . ?
C4D C5D H5D1 108.9 . . ?
C6D C5D H5D2 108.9 . . ?
C4D C5D H5D2 108.9 . . ?
H5D1 C5D H5D2 107.8 . . ?
O8D C6D C5D 104.7(5) . . ?
O8D C6D H6D1 110.8 . . ?
C5D C6D H6D1 110.8 . . ?
O8D C6D H6D2 110.8 . . ?
C5D C6D H6D2 110.8 . . ?
H6D1 C6D H6D2 108.9 . . ?
N1D C7D C8D 123.1(5) . . ?
N1D C7D H7D 118.4 . . ?
C8D C7D H7D 118.4 . . ?
O7D C8D C7D 115.0(5) . . ?
O7D C8D C9D 125.1(5) . . ?
C7D C8D C9D 119.9(5) . . ?
C8D C9D C10D 117.7(5) . . ?
C8D C9D H9D 121.2 . . ?
C10D C9D H9D 121.2 . . ?
C11D C10D C9D 120.2(5) . . ?
C11D C10D H10D 119.9 . . ?
C9D C10D H10D 119.9 . . ?
N1D C11D C10D 121.9(5) . . ?
N1D C11D C12D 113.1(4) . . ?
C10D C11D C12D 124.9(5) . . ?
N2D C12D C11D 117.5(4) . . ?
N2D C12D H12D 121.2 . . ?
C11D C12D H12D 121.2 . . ?
C14D C13D C18D 120.5(4) . . ?
C14D C13D N2D 119.6(4) . . ?
C18D C13D N2D 119.9(4) . . ?
C13D C14D C15D 120.1(4) . . ?
C13D C14D H14D 120.0 . . ?
C15D C14D H14D 120.0 . . ?
C16D C15D C14D 120.6(4) . . ?
C16D C15D S3I 129.5(5) . . ?
C14D C15D S3I 106.5(5) . . ?
C16D C15D S3D 121.8(4) . . ?
C14D C15D S3D 117.2(4) . . ?
C17D C16D C15D 118.1(4) . . ?
C17D C16D C19D 117.9(5) . . ?
C15D C16D C19D 124.0(5) . . ?
C16D C17D C18D 122.3(5) . . ?
C16D C17D H17D 118.9 . . ?
C18D C17D H17D 118.9 . . ?
C13D C18D C17D 118.3(5) . . ?
C13D C18D H18D 120.8 . . ?
C17D C18D H18D 120.8 . . ?
C20D C19D C24D 117.1(5) . . ?
C20D C19D C16D 122.8(5) . . ?
C24D C19D C16D 120.2(5) . . ?
C21D C20D C19D 120.8(5) . . ?
C21D C20D S4D 116.8(4) . . ?
C19D C20D S4D 122.3(4) . . ?
C22D C21D C20D 121.5(5) . . ?
C22D C21D H21D 119.3 . . ?
C20D C21D H21D 119.3 . . ?
C21D C22D C23D 118.9(5) . . ?
C21D C22D N3D 119.0(4) . . ?
C23D C22D N3D 122.1(5) . . ?
C24D C23D C22D 119.8(5) . . ?
C24D C23D H23D 120.1 . . ?
C22D C23D H23D 120.1 . . ?
C23D C24D C19D 121.8(5) . . ?
C23D C24D K2' 82.9(5) . . ?
C19D C24D K2' 107.5(5) . . ?
C23D C24D H24D 119.1 . . ?
C19D C24D H24D 119.1 . . ?
K2' C24D H24D 79.6 . . ?
N3D C25D C26D 117.0(4) . . ?
N3D C25D H25D 121.5 . . ?
C26D C25D H25D 121.5 . . ?
N4D C26D C27D 122.0(4) . . ?
N4D C26D C25D 113.1(4) . . ?
C27D C26D C25D 124.9(4) . . ?
C26D C27D C28D 120.3(5) . . ?
C26D C27D H27D 119.8 . . ?
C28D C27D H27D 119.8 . . ?
C29D C28D C27D 118.2(5) . . ?
C29D C28D H28D 120.9 . . ?
C27D C28D H28D 120.9 . . ?
O8D C29D C28D 126.3(5) . . ?
O8D C29D C30D 113.7(4) . . ?
C28D C29D C30D 119.9(4) . . ?
N4D C30D C29D 121.4(4) . . ?
N4D C30D H30D 119.3 . . ?
C29D C30D H30D 119.3 . . ?
O2E S1E O3E 112.1(10) . . ?
O2E S1E O1E 108.8(12) . . ?
O3E S1E O1E 110.0(12) . . ?
O2E S1E C1E 111.7(10) . . ?
O3E S1E C1E 107.9(9) . . ?
O1E S1E C1E 106.1(10) . . ?
O5E S2E O6E 113.0(9) . . ?
O5E S2E O4E 110.6(9) . . ?
O6E S2E O4E 112.5(9) . . ?
O5E S2E C4E 107.8(8) . . ?
O6E S2E C4E 105.8(7) . . ?
O4E S2E C4E 106.8(7) . . ?
O10E S3E O11E 114.9(6) . . ?
O10E S3E O9E 108.4(6) . . ?
O11E S3E O9E 114.3(6) . . ?
O10E S3E C15E 112.6(5) . . ?
O11E S3E C15E 102.6(5) . . ?
O9E S3E C15E 103.6(5) . . ?
O12E S4E O13E 106.8(5) . . ?
O12E S4E O14E 115.1(5) . . ?
O13E S4E O14E 117.5(6) . . ?
O12E S4E C20E 108.6(3) . . ?
O13E S4E C20E 104.0(3) . . ?
O14E S4E C20E 104.0(3) . . ?
C8E O7E C3E 117.2(5) . . ?
C29E O8E C6E 113.1(6) . . ?
C29E O8E C6L 118.3(8) . . ?
S3E O11E K1 177.6(6) . . ?
C7E N1E C11E 117.6(4) . . ?
C7E N1E Fe4 128.2(3) . . ?
C11E N1E Fe4 114.0(3) . . ?
C12E N2E C13E 117.6(4) . . ?
C12E N2E Fe4 114.8(3) . . ?
C13E N2E Fe4 127.5(3) . . ?
C25E N3E C22E 115.6(4) . . ?
C25E N3E Fe3 113.9(3) . . ?
C22E N3E Fe3 130.3(3) . . ?
C30E N4E C26E 118.3(4) . . ?
C30E N4E Fe3 127.8(3) . . ?
C26E N4E Fe3 113.9(3) . . ?
C2E C1E S1E 117.2(12) . . ?
C2E C1E H1E1 108.0 . . ?
S1E C1E H1E1 108.0 . . ?
C2E C1E H1E2 108.0 . . ?
S1E C1E H1E2 108.0 . . ?
H1E1 C1E H1E2 107.2 . . ?
C1E C2E C3E 106.0(11) . . ?
C1E C2E H2E1 110.5 . . ?
C3E C2E H2E1 110.5 . . ?
C1E C2E H2E2 110.5 . . ?
C3E C2E H2E2 110.5 . . ?
H2E1 C2E H2E2 108.7 . . ?
C2L C3E O7E 114.0(10) . . ?
O7E C3E C2E 109.4(9) . . ?
O7E C3E H3XX 109.8 . . ?
C2E C3E H3XX 109.8 . . ?
O7E C3E H3YY 109.8 . . ?
C2E C3E H3YY 109.8 . . ?
H3XX C3E H3YY 108.2 . . ?
C2L C3E H3ZZ 108.7 . . ?
O7E C3E H3ZZ 108.7 . . ?
C2L C3E H3WW 108.7 . . ?
O7E C3E H3WW 108.7 . . ?
H3ZZ C3E H3WW 107.6 . . ?
C5E C4E S2E 113.0(8) . . ?
C5E C4E H4E1 109.0 . . ?
S2E C4E H4E1 109.0 . . ?
C5E C4E H4E2 109.0 . . ?
S2E C4E H4E2 109.0 . . ?
H4E1 C4E H4E2 107.8 . . ?
C4E C5E C6E 108.5(10) . . ?
C4E C5E H5E1 110.0 . . ?
C6E C5E H5E1 110.0 . . ?
C4E C5E H5E2 110.0 . . ?
C6E C5E H5E2 110.0 . . ?
H5E1 C5E H5E2 108.4 . . ?
O8E C6E C5E 103.7(9) . . ?
O8E C6E H6E1 111.0 . . ?
C5E C6E H6E1 111.0 . . ?
O8E C6E H6E2 111.0 . . ?
C5E C6E H6E2 111.0 . . ?
H6E1 C6E H6E2 109.0 . . ?
N1E C7E C8E 122.7(5) . . ?
N1E C7E H7E 118.7 . . ?
C8E C7E H7E 118.7 . . ?
O7E C8E C9E 125.6(5) . . ?
O7E C8E C7E 115.0(5) . . ?
C9E C8E C7E 119.4(5) . . ?
C10E C9E C8E 117.9(5) . . ?
C10E C9E H9E 121.1 . . ?
C8E C9E H9E 121.1 . . ?
C11E C10E C9E 120.0(5) . . ?
C11E C10E H10E 120.0 . . ?
C9E C10E H10E 120.0 . . ?
N1E C11E C10E 122.5(4) . . ?
N1E C11E C12E 113.7(4) . . ?
C10E C11E C12E 123.8(5) . . ?
N2E C12E C11E 116.5(4) . . ?
N2E C12E H12E 121.8 . . ?
C11E C12E H12E 121.8 . . ?
C14E C13E C18E 120.1(5) . . ?
C14E C13E N2E 119.3(4) . . ?
C18E C13E N2E 120.6(4) . . ?
C13E C14E C15E 120.5(5) . . ?
C13E C14E H14E 119.8 . . ?
C15E C14E H14E 119.8 . . ?
C16E C15E C14E 121.2(5) . . ?
C16E C15E S3E 121.8(5) . . ?
C14E C15E S3E 117.0(5) . . ?
C16E C15E S3L 127.2(5) . . ?
C14E C15E S3L 111.6(5) . . ?
C15E C16E C17E 117.2(5) . . ?
C15E C16E C19E 123.7(5) . . ?
C17E C16E C19E 119.0(5) . . ?
C16E C17E C18E 122.4(5) . . ?
C16E C17E H17E 118.8 . . ?
C18E C17E H17E 118.8 . . ?
C13E C18E C17E 118.4(5) . . ?
C13E C18E H18E 120.8 . . ?
C17E C18E H18E 120.8 . . ?
C20E C19E C24E 118.3(5) . . ?
C20E C19E C16E 122.8(5) . . ?
C24E C19E C16E 118.8(5) . . ?
C21E C20E C19E 120.1(5) . . ?
C21E C20E S4E 116.8(4) . . ?
C19E C20E S4E 122.7(4) . . ?
C22E C21E C20E 122.6(5) . . ?
C22E C21E H21E 118.7 . . ?
C20E C21E H21E 118.7 . . ?
C21E C22E C23E 118.9(5) . . ?
C21E C22E N3E 121.4(4) . . ?
C23E C22E N3E 119.5(4) . . ?
C24E C23E C22E 119.2(5) . . ?
C24E C23E H23E 120.4 . . ?
C22E C23E H23E 120.4 . . ?
C23E C24E C19E 120.7(5) . . ?
C23E C24E H24E 119.6 . . ?
C19E C24E H24E 119.6 . . ?
N3E C25E C26E 117.5(4) . . ?
N3E C25E H25E 121.2 . . ?
C26E C25E H25E 121.2 . . ?
N4E C26E C27E 122.4(5) . . ?
N4E C26E C25E 113.5(4) . . ?
C27E C26E C25E 124.0(5) . . ?
C28E C27E C26E 119.5(5) . . ?
C28E C27E H27E 120.2 . . ?
C26E C27E H27E 120.2 . . ?
C27E C28E C29E 118.3(5) . . ?
C27E C28E H28E 120.8 . . ?
C29E C28E H28E 120.8 . . ?
O8E C29E C28E 124.2(5) . . ?
O8E C29E C30E 116.0(5) . . ?
C28E C29E C30E 119.8(5) . . ?
N4E C30E C29E 121.6(5) . . ?
N4E C30E H30E 119.2 . . ?
C29E C30E H30E 119.2 . . ?
O3F S1F O1F 110.3(7) . . ?
O3F S1F O2F 114.4(7) . . ?
O1F S1F O2F 110.5(6) . . ?
O3F S1F C1F 111.1(5) . . ?
O1F S1F C1F 108.4(6) . . ?
O2F S1F C1F 101.7(5) . . ?
O3F S1F K8 123.5(5) . 2_656 ?
O1F S1F K8 76.6(5) . 2_656 ?
O2F S1F K8 34.4(4) . 2_656 ?
C1F S1F K8 119.4(3) . 2_656 ?
O5F S2F O4F 112.8(8) . . ?
O5F S2F O6F 113.9(7) . . ?
O4F S2F O6F 108.4(7) . . ?
O5F S2F C4F 109.6(7) . . ?
O4F S2F C4F 106.9(6) . . ?
O6F S2F C4F 104.9(6) . . ?
O5F S2F K3 69.7(5) . 2 ?
O4F S2F K3 134.0(4) . 2 ?
O6F S2F K3 44.6(5) . 2 ?
C4F S2F K3 115.4(5) . 2 ?
O9G S3F O10G 118.4(6) . . ?
O10F S3F O11F 112.6(7) . . ?
O10N S3F O9N 113.6(10) . . ?
O9G S3F O11G 115.9(6) . . ?
O10G S3F O11G 109.6(6) . . ?
O10F S3F O9F 112.6(7) . . ?
O11F S3F O9F 110.7(7) . . ?
O10N S3F O11N 109.3(10) . . ?
O9N S3F O11N 106.9(10) . . ?
O10F S3F C15F 100.6(5) . . ?
O9G S3F C15F 102.5(5) . . ?
O10N S3F C15F 114.8(8) . . ?
O10G S3F C15F 104.3(4) . . ?
O11F S3F C15F 110.9(5) . . ?
O9N S3F C15F 105.1(8) . . ?
O11G S3F C15F 103.9(5) . . ?
O9F S3F C15F 109.0(5) . . ?
O11N S3F C15F 106.5(8) . . ?
O10F S3F K4 119.8(5) . . ?
O9G S3F K4 34.2(4) . . ?
O10N S3F K4 60.9(8) . . ?
O10G S3F K4 96.7(4) . . ?
O11F S3F K4 39.7(5) . . ?
O9N S3F K4 116.6(8) . . ?
O11G S3F K4 104.6(4) . . ?
O9F S3F K4 72.6(6) . . ?
O11N S3F K4 49.6(8) . . ?
C15F S3F K4 136.0(2) . . ?
O10F S3F K11 56.8(5) . . ?
O9G S3F K11 84.7(5) . . ?
O10N S3F K11 27.1(9) . . ?
O10G S3F K11 117.4(4) . . ?
O11F S3F K11 56.6(6) . . ?
O9N S3F K11 86.6(8) . . ?
O11G S3F K11 34.5(4) . . ?
O9F S3F K11 123.0(5) . . ?
O11N S3F K11 118.5(8) . . ?
C15F S3F K11 127.77(19) . . ?
K4 S3F K11 70.43(10) . . ?
O13F S4F O14F 115.7(7) . . ?
O13G S4F O12G 116.4(10) . . ?
O13F S4F O12F 111.3(7) . . ?
O14F S4F O12F 111.6(6) . . ?
O13G S4F O14G 112.0(10) . . ?
O12G S4F O14G 108.6(10) . . ?
O13F S4F C20F 105.8(4) . . ?
O13G S4F C20F 106.2(7) . . ?
O14F S4F C20F 104.6(3) . . ?
O12G S4F C20F 109.9(7) . . ?
O12F S4F C20F 107.1(4) . . ?
O14G S4F C20F 102.9(7) . . ?
O13F S4F K8 54.7(6) . . ?
O14F S4F K8 136.7(3) . . ?
O12F S4F K8 56.6(5) . . ?
C20F S4F K8 118.66(18) . . ?
S1F O2F K8 125.6(6) . 2_656 ?
S2F O5F K1 142.2(8) . 2 ?
S2F O5F K3 87.1(6) . 2 ?
K1 O5F K3 80.4(3) 2 2 ?
S2F O6F K3 113.8(7) . 2 ?
C8F O7F C3F 117.1(5) . . ?
C29F O8F C6N 135.3(12) . . ?
C29F O8F C6F 112.3(8) . . ?
S3F O10F K11 101.7(6) . . ?
S3F O11F K4 120.8(6) . . ?
S3F O11F K11 101.6(6) . . ?
K4 O11F K11 92.1(3) . . ?
S4F O12F K8 98.8(5) . . ?
S4F O13F K8 101.7(6) . . ?
S4F O14F K13 128.5(6) . . ?
C7F N1F C11F 117.6(4) . . ?
C7F N1F Fe2 128.1(3) . . ?
C11F N1F Fe2 114.1(3) . . ?
C12F N2F C13F 116.7(4) . . ?
C12F N2F Fe2 115.2(3) . . ?
C13F N2F Fe2 127.7(3) . . ?
C25F N3F C22F 115.1(4) . . ?
C25F N3F Fe3 113.6(3) . . ?
C22F N3F Fe3 131.3(3) . . ?
C30F N4F C26F 117.4(5) . . ?
C30F N4F Fe3 128.9(4) . . ?
C26F N4F Fe3 113.5(3) . . ?
C2F C1F S1F 111.8(6) . . ?
C2F C1F H1F1 109.3 . . ?
S1F C1F H1F1 109.3 . . ?
C2F C1F H1F2 109.3 . . ?
S1F C1F H1F2 109.3 . . ?
H1F1 C1F H1F2 107.9 . . ?
C1F C2F C3F 108.7(7) . . ?
C1F C2F H2F1 109.9 . . ?
C3F C2F H2F1 109.9 . . ?
C1F C2F H2F2 109.9 . . ?
C3F C2F H2F2 109.9 . . ?
H2F1 C2F H2F2 108.3 . . ?
O7F C3F C2F 108.6(6) . . ?
O7F C3F C2N 97.1(9) . . ?
O7F C3F H3AA 110.0 . . ?
C2F C3F H3AA 110.0 . . ?
O7F C3F H3BB 110.0 . . ?
C2F C3F H3BB 110.0 . . ?
H3AA C3F H3BB 108.4 . . ?
O7F C3F H3CC 112.3 . . ?
C2N C3F H3CC 112.3 . . ?
O7F C3F H3DD 112.3 . . ?
C2N C3F H3DD 112.3 . . ?
H3CC C3F H3DD 109.9 . . ?
C5F C4F S2F 115.5(9) . . ?
C5F C4F H4F1 108.4 . . ?
S2F C4F H4F1 108.4 . . ?
C5F C4F H4F2 108.4 . . ?
S2F C4F H4F2 108.4 . . ?
H4F1 C4F H4F2 107.5 . . ?
C4F C5F C6F 111.7(11) . . ?
C4F C5F H5F1 109.3 . . ?
C6F C5F H5F1 109.3 . . ?
C4F C5F H5F2 109.3 . . ?
C6F C5F H5F2 109.3 . . ?
H5F1 C5F H5F2 107.9 . . ?
O8F C6F C5F 102.3(10) . . ?
O8F C6F H6F1 111.3 . . ?
C5F C6F H6F1 111.3 . . ?
O8F C6F H6F2 111.3 . . ?
C5F C6F H6F2 111.3 . . ?
H6F1 C6F H6F2 109.2 . . ?
N1F C7F C8F 122.1(5) . . ?
N1F C7F H7F 119.0 . . ?
C8F C7F H7F 119.0 . . ?
O7F C8F C9F 125.4(4) . . ?
O7F C8F C7F 114.3(5) . . ?
C9F C8F C7F 120.3(4) . . ?
C10F C9F C8F 118.1(5) . . ?
C10F C9F H9F 120.9 . . ?
C8F C9F H9F 120.9 . . ?
C9F C10F C11F 119.8(5) . . ?
C9F C10F H10F 120.1 . . ?
C11F C10F H10F 120.1 . . ?
N1F C11F C10F 122.1(4) . . ?
N1F C11F C12F 113.3(4) . . ?
C10F C11F C12F 124.4(5) . . ?
N2F C12F C11F 116.2(4) . . ?
N2F C12F H12F 121.9 . . ?
C11F C12F H12F 121.9 . . ?
C14F C13F C18F 120.7(4) . . ?
C14F C13F N2F 119.9(4) . . ?
C18F C13F N2F 119.4(4) . . ?
C13F C14F C15F 120.3(4) . . ?
C13F C14F H14F 119.9 . . ?
C15F C14F H14F 119.9 . . ?
C14F C15F C16F 120.9(4) . . ?
C14F C15F S3F 116.4(4) . . ?
C16F C15F S3F 122.7(4) . . ?
C17F C16F C15F 117.5(4) . . ?
C17F C16F C19F 118.2(4) . . ?
C15F C16F C19F 124.2(5) . . ?
C16F C17F C18F 121.5(5) . . ?
C16F C17F H17F 119.3 . . ?
C18F C17F H17F 119.3 . . ?
C13F C18F C17F 119.0(5) . . ?
C13F C18F H18F 120.5 . . ?
C17F C18F H18F 120.5 . . ?
C24F C19F C20F 117.2(4) . . ?
C24F C19F C16F 117.8(5) . . ?
C20F C19F C16F 125.0(5) . . ?
C21F C20F C19F 120.7(5) . . ?
C21F C20F S4F 116.7(4) . . ?
C19F C20F S4F 122.4(4) . . ?
C20F C21F C22F 121.3(5) . . ?
C20F C21F H21F 119.4 . . ?
C22F C21F H21F 119.4 . . ?
C21F C22F C23F 119.5(4) . . ?
C21F C22F N3F 120.7(4) . . ?
C23F C22F N3F 119.8(4) . . ?
C22F C23F C24F 119.1(5) . . ?
C22F C23F H23F 120.5 . . ?
C24F C23F H23F 120.5 . . ?
C19F C24F C23F 122.2(5) . . ?
C19F C24F H24F 118.9 . . ?
C23F C24F H24F 118.9 . . ?
N3F C25F C26F 117.4(4) . . ?
N3F C25F H25F 121.3 . . ?
C26F C25F H25F 121.3 . . ?
N4F C26F C27F 122.2(5) . . ?
N4F C26F C25F 114.2(4) . . ?
C27F C26F C25F 123.2(5) . . ?
C28F C27F C26F 120.6(7) . . ?
C28F C27F H27F 119.7 . . ?
C26F C27F H27F 119.7 . . ?
C29F C28F C27F 117.8(7) . . ?
C29F C28F H28F 121.1 . . ?
C27F C28F H28F 121.1 . . ?
O8F C29F C28F 124.7(7) . . ?
O8F C29F C30F 115.3(7) . . ?
C28F C29F C30F 120.0(6) . . ?
N4F C30F C29F 121.7(6) . . ?
N4F C30F H30F 119.1 . . ?
C29F C30F H30F 119.1 . . ?
S3F O10N K11 138.4(12) . . ?
S3F O10N K4 96.6(9) . . ?
K11 O10N K4 94.4(5) . . ?
S3F O11N K4 107.7(9) . . ?
S3F O9G K4 128.2(6) . . ?
S3F O11G K11 127.7(6) . . ?
O5H S2H O6H 113.9(14) . . ?
O5H S2H O4H 108.1(13) . . ?
O6H S2H O4H 107.9(13) . . ?
O5H S2H C4B 102.1(13) . . ?
O6H S2H C4B 116.7(12) . . ?
O4H S2H C4B 107.7(11) . . ?
O2I S1I O1I 110.2(11) . . ?
O2I S1I O3I 112.8(13) . . ?
O1I S1I O3I 108.8(12) . . ?
O2I S1I C1D 119.7(11) . . ?
O1I S1I C1D 111.8(9) . . ?
O3I S1I C1D 92.1(11) . . ?
O6I S2I O5I 112.8(19) . . ?
O6I S2I O4I 108.1(14) . . ?
O5I S2I O4I 113.4(19) . . ?
O6I S2I C4D 112.2(14) . . ?
O5I S2I C4D 103(2) . . ?
O4I S2I C4D 107.4(16) . . ?
C4D S2I K12 81.1(6) . 7_556 ?
O11I S3I O9I 113.1(14) . . ?
O11I S3I O10I 111.2(14) . . ?
O9I S3I O10I 111.1(15) . . ?
O11I S3I C15D 113.4(12) . . ?
O9I S3I C15D 105.6(14) . . ?
O10I S3I C15D 101.9(12) . . ?
S3I O9I K2' 126.5(19) . . ?
O1J S1J O3J 112.9(10) . . ?
O1J S1J O2J 113.8(11) . . ?
O3J S1J O2J 109.4(11) . . ?
O1J S1J C1A 108.1(8) . . ?
O3J S1J C1A 111.2(8) . . ?
O2J S1J C1A 100.8(8) . . ?
O1J S1J K12 132.8(8) . . ?
O3J S1J K12 53.4(8) . . ?
O2J S1J K12 56.1(10) . . ?
C1A S1J K12 119.1(6) . . ?
S1J O2J K12 97.2(11) . . ?
S1J O3J K12 100.5(9) . . ?
O11A S3J O10J 111(2) . . ?
O11A S3J O9J 116.9(16) . . ?
O10J S3J O9J 109.8(14) . . ?
O11A S3J C15A 108.2(7) . . ?
O10J S3J C15A 91.5(19) . . ?
O9J S3J C15A 116.8(16) . . ?
O11A S3J K5 60.6(7) . . ?
O10J S3J K5 149.8(18) . . ?
O9J S3J K5 59.9(13) . . ?
C15A S3J K5 118.7(9) . . ?
S3J O9J K5 93.7(14) . . ?
O5K S2K O6K 114.3(17) . . ?
O5K S2K O4K 114.3(16) . . ?
O6K S2K O4K 124.5(16) . . ?
O5K S2K C4K 95.2(15) . . ?
O6K S2K C4K 100.0(14) . . ?
O4K S2K C4K 100.5(14) . . ?
C5K C4K S2K 116.4(18) . . ?
C5K C4K H4K1 108.2 . . ?
S2K C4K H4K1 108.2 . . ?
C5K C4K H4K2 108.2 . . ?
S2K C4K H4K2 108.2 . . ?
H4K1 C4K H4K2 107.3 . . ?
C4K C5K C6K 121(2) . . ?
C4K C5K H5K1 107.0 . . ?
C6K C5K H5K1 107.0 . . ?
C4K C5K H5K2 107.0 . . ?
C6K C5K H5K2 107.0 . . ?
H5K1 C5K H5K2 106.7 . . ?
O8C C6K C5K 122(2) . . ?
O8C C6K H6K1 106.7 . . ?
C5K C6K H6K1 106.7 . . ?
O8C C6K H6K2 106.7 . . ?
C5K C6K H6K2 106.7 . . ?
H6K1 C6K H6K2 106.6 . . ?
O2K S1K O1K 113.5(13) . . ?
O2K S1K O3K 111.9(13) . . ?
O1K S1K O3K 112.9(13) . . ?
O2K S1K C1C 107.0(9) . . ?
O1K S1K C1C 105.6(9) . . ?
O3K S1K C1C 105.2(9) . . ?
O2H S1H O1H 107.9(19) . . ?
O2H S1H O3H 112(2) . . ?
O1H S1H O3H 111(2) . . ?
O2H S1H C1H 111.9(18) . . ?
O1H S1H C1H 109.6(18) . . ?
O3H S1H C1H 104.0(17) . . ?
C2B C1H S1H 146(3) . . ?
C2B C1H H1H1 100.2 . . ?
S1H C1H H1H1 100.2 . . ?
C2B C1H H1H2 100.2 . . ?
S1H C1H H1H2 100.2 . . ?
H1H1 C1H H1H2 104.2 . . ?
O2L S1L O3L 113(2) . . ?
O2L S1L O1L 129(2) . . ?
O3L S1L O1L 103(2) . . ?
O2L S1L C1L 100.5(17) . . ?
O3L S1L C1L 104.5(18) . . ?
O1L S1L C1L 104.5(19) . . ?
C2L C1L S1L 124.7(14) . . ?
C2L C1L H1L1 106.1 . . ?
S1L C1L H1L1 106.1 . . ?
C2L C1L H1L2 106.1 . . ?
S1L C1L H1L2 106.1 . . ?
H1L1 C1L H1L2 106.3 . . ?
C3E C2L C1L 112.6(14) . . ?
C3E C2L H2L1 109.1 . . ?
C1L C2L H2L1 109.1 . . ?
C3E C2L H2L2 109.1 . . ?
C1L C2L H2L2 109.1 . . ?
H2L1 C2L H2L2 107.8 . . ?
O5L S2L O6L 113.4(12) . . ?
O5L S2L O4L 112.1(11) . . ?
O6L S2L O4L 113.7(12) . . ?
O5L S2L C4L 106.6(9) . . ?
O6L S2L C4L 106.4(9) . . ?
O4L S2L C4L 103.9(8) . . ?
C5L C4L S2L 144.7(14) . . ?
C5L C4L H4L1 100.7 . . ?
S2L C4L H4L1 100.7 . . ?
C5L C4L H4L2 100.7 . . ?
S2L C4L H4L2 100.7 . . ?
H4L1 C4L H4L2 104.4 . . ?
C4L C5L C6L 117.3(15) . . ?
C4L C5L H5L1 108.0 . . ?
C6L C5L H5L1 108.0 . . ?
C4L C5L H5L2 108.0 . . ?
C6L C5L H5L2 108.0 . . ?
H5L1 C5L H5L2 107.2 . . ?
O8E C6L C5L 146.3(15) . . ?
O8E C6L H6L1 100.3 . . ?
C5L C6L H6L1 100.3 . . ?
O8E C6L H6L2 100.3 . . ?
C5L C6L H6L2 100.3 . . ?
H6L1 C6L H6L2 104.2 . . ?
O9L S3L O11L 112.7(14) . . ?
O9L S3L O10L 111.2(14) . . ?
O11L S3L O10L 109.8(13) . . ?
O9L S3L C15E 116.3(13) . . ?
O11L S3L C15E 117.8(13) . . ?
O10L S3L C15E 85.7(12) . . ?
O1N S1N O3N 120.0(17) . . ?
O1N S1N O2N 105(2) . . ?
O3N S1N O2N 107.1(18) . . ?
O1N S1N C1N 113.5(16) . . ?
O3N S1N C1N 106.3(14) . . ?
O2N S1N C1N 104.1(17) . . ?
C2N C1N S1N 116.9(18) . . ?
C2N C1N H1N1 108.1 . . ?
S1N C1N H1N1 108.1 . . ?
C2N C1N H1N2 108.1 . . ?
S1N C1N H1N2 108.1 . . ?
H1N1 C1N H1N2 107.3 . . ?
C1N C2N C3F 109.4(17) . . ?
C1N C2N H2N1 109.8 . . ?
C3F C2N H2N1 109.8 . . ?
C1N C2N H2N2 109.8 . . ?
C3F C2N H2N2 109.8 . . ?
H2N1 C2N H2N2 108.2 . . ?
O6N S2N O4N 120(3) . . ?
O6N S2N O5N 114(3) . . ?
O4N S2N O5N 100(3) . . ?
O6N S2N C4N 110(3) . . ?
O4N S2N C4N 99(2) . . ?
O5N S2N C4N 112(3) . . ?
C6N C5N C4N 108.7(18) . . ?
C6N C5N H5N1 109.9 . . ?
C4N C5N H5N1 109.9 . . ?
C6N C5N H5N2 110.0 . . ?
C4N C5N H5N2 110.0 . . ?
H5N1 C5N H5N2 108.3 . . ?
C5N C4N S2N 130.9(18) . . ?
C5N C4N H4N1 104.5 . . ?
S2N C4N H4N1 104.5 . . ?
C5N C4N H4N2 104.5 . . ?
S2N C4N H4N2 104.5 . . ?
H4N1 C4N H4N2 105.7 . . ?
O8F C6N C5N 111.8(18) . . ?
O8F C6N H6N1 109.3 . . ?
C5N C6N H6N1 109.3 . . ?
O8F C6N H6N2 109.3 . . ?
C5N C6N H6N2 109.3 . . ?
H6N1 C6N H6N2 107.9 . . ?
O1S C2S C3S 126.7(14) . . ?
O1S C2S C4S 122.6(14) . . ?
C3S C2S C4S 110.7(11) . . ?
C2S C4S H4S1 109.5 . . ?
C2S C4S H4S2 109.5 . . ?
H4S1 C4S H4S2 109.5 . . ?
C2S C4S H4S3 109.5 . . ?
H4S1 C4S H4S3 109.5 . . ?
H4S2 C4S H4S3 109.5 . . ?
O1T C2T C4T 124(2) . . ?
O1T C2T C3S 104(2) . . ?
C4T C2T C3S 132(3) . . ?
C2T C4T H4T1 109.5 . . ?
C2T C4T H4T2 109.5 . . ?
H4T1 C4T H4T2 109.5 . . ?
C2T C4T H4T3 109.5 . . ?
H4T1 C4T H4T3 109.5 . . ?
H4T2 C4T H4T3 109.5 . . ?
C2S C3S H3EE 109.5 . . ?
C2S C3S H3FF 109.5 . . ?
H3EE C3S H3FF 109.5 . . ?
C2S C3S H3GG 109.5 . . ?
H3EE C3S H3GG 109.5 . . ?
H3FF C3S H3GG 109.5 . . ?
C2T C3S H3HH 109.5 . . ?
C2T C3S H3II 109.5 . . ?
H3HH C3S H3II 109.5 . . ?
C2T C3S H3JJ 109.5 . . ?
H3HH C3S H3JJ 109.5 . . ?
H3II C3S H3JJ 109.5 . . ?
O11E K1 O5F 93.4(4) . 2 ?
O11E K1 O4W 170.9(3) . . ?
O5F K1 O4W 91.6(3) 2 . ?
O11E K1 O42W 111.4(2) . . ?
O5F K1 O42W 71.7(3) 2 . ?
O4W K1 O42W 77.3(2) . . ?
O11E K1 O7W 96.5(3) . . ?
O5F K1 O7W 146.8(3) 2 . ?
O4W K1 O7W 83.3(2) . . ?
O42W K1 O7W 75.1(2) . . ?
O11E K1 O78W 99.7(2) . . ?
O5F K1 O78W 92.8(3) 2 . ?
O4W K1 O78W 72.5(2) . . ?
O42W K1 O78W 145.6(2) . . ?
O7W K1 O78W 116.5(2) . . ?
O11E K1 K3 144.8(2) . . ?
O5F K1 K3 57.6(3) 2 . ?
O4W K1 K3 43.65(17) . . ?
O42W K1 K3 44.51(14) . . ?
O7W K1 K3 99.14(17) . . ?
O78W K1 K3 101.16(16) . . ?
O78W K1' O4W 66.5(7) . . ?
O3C K2 O4A 135.8(3) 6_566 2_656 ?
O3C K2 O19W 89.4(3) 6_566 . ?
O4A K2 O19W 122.2(3) 2_656 . ?
O3C K2 O11D 95.6(2) 6_566 . ?
O4A K2 O11D 114.0(2) 2_656 . ?
O19W K2 O11D 87.7(3) . . ?
O3C K2 O18W 78.3(3) 6_566 . ?
O4A K2 O18W 83.0(3) 2_656 . ?
O19W K2 O18W 72.3(3) . . ?
O11D K2 O18W 159.0(3) . . ?
O3C K2 O9D 117.5(2) 6_566 . ?
O4A K2 O9D 70.5(2) 2_656 . ?
O19W K2 O9D 126.2(3) . . ?
O11D K2 O9D 46.93(16) . . ?
O18W K2 O9D 153.0(3) . . ?
O3C K2 O5A 88.8(2) 6_566 2_656 ?
O4A K2 O5A 47.06(19) 2_656 2_656 ?
O19W K2 O5A 139.4(3) . 2_656 ?
O11D K2 O5A 132.9(2) . 2_656 ?
O18W K2 O5A 67.6(3) . 2_656 ?
O9D K2 O5A 89.9(2) . 2_656 ?
O3C K2 S2A 112.2(2) 6_566 2_656 ?
O4A K2 S2A 23.82(14) 2_656 2_656 ?
O19W K2 S2A 131.3(3) . 2_656 ?
O11D K2 S2A 129.77(18) . 2_656 ?
O18W K2 S2A 70.5(2) . 2_656 ?
O9D K2 S2A 82.87(16) . 2_656 ?
O5A K2 S2A 23.82(12) 2_656 2_656 ?
O3C K2 S3D 105.10(19) 6_566 . ?
O4A K2 S3D 93.54(19) 2_656 . ?
O19W K2 S3D 108.9(2) . . ?
O11D K2 S3D 23.39(12) . . ?
O18W K2 S3D 176.3(3) . . ?
O9D K2 S3D 23.88(13) . . ?
O5A K2 S3D 110.8(2) 2_656 . ?
S2A K2 S3D 106.64(14) 2_656 . ?
O2K K2' O9I 121.2(11) 6_566 . ?
O2K K2' O78X 82.3(8) 6_566 . ?
O9I K2' O78X 126.4(8) . . ?
O2K K2' C24D 160.9(10) 6_566 . ?
O9I K2' C24D 63.4(7) . . ?
O78X K2' C24D 110.4(6) . . ?
O5A K2A O4A 51.9(2) 2_656 2_656 ?
O5A K2A O57W 80.1(6) 2_656 . ?
O4A K2A O57W 117.0(6) 2_656 . ?
O5A K2A S2A 25.37(15) 2_656 2_656 ?
O4A K2A S2A 26.51(15) 2_656 2_656 ?
O57W K2A S2A 98.9(6) . 2_656 ?
O2B K3 O4W 157.0(2) 4 . ?
O2B K3 O6F 77.6(3) 4 2 ?
O4W K3 O6F 100.5(3) . 2 ?
O2B K3 O42W 81.0(2) 4 . ?
O4W K3 O42W 77.3(2) . . ?
O6F K3 O42W 104.0(3) 2 . ?
O2B K3 O2W 110.5(3) 4 . ?
O4W K3 O2W 84.1(3) . . ?
O6F K3 O2W 145.9(3) 2 . ?
O42W K3 O2W 109.9(3) . . ?
O2B K3 O8C 95.00(17) 4 6_565 ?
O4W K3 O8C 107.0(2) . 6_565 ?
O6F K3 O8C 77.6(2) 2 6_565 ?
O42W K3 O8C 175.2(2) . 6_565 ?
O2W K3 O8C 68.9(3) . 6_565 ?
O2B K3 O5F 85.6(3) 4 2 ?
O4W K3 O5F 77.7(3) . 2 ?
O6F K3 O5F 44.7(2) 2 2 ?
O42W K3 O5F 61.7(2) . 2 ?
O2W K3 O5F 161.2(3) . 2 ?
O8C K3 O5F 120.9(2) 6_565 2 ?
O2B K3 S2F 82.45(16) 4 2 ?
O4W K3 S2F 87.99(19) . 2 ?
O6F K3 S2F 21.6(2) 2 2 ?
O42W K3 S2F 84.05(15) . 2 ?
O2W K3 S2F 161.8(3) . 2 ?
O8C K3 S2F 98.12(14) 6_565 2 ?
O5F K3 S2F 23.18(15) 2 2 ?
O2B K3 S1B 16.81(14) 4 4 ?
O4W K3 S1B 140.47(19) . 4 ?
O6F K3 S1B 80.9(2) 2 4 ?
O42W K3 S1B 64.34(16) . 4 ?
O2W K3 S1B 116.7(3) . 4 ?
O8C K3 S1B 111.76(11) 6_565 4 ?
O5F K3 S1B 76.2(2) 2 4 ?
S2F K3 S1B 79.42(8) 2 4 ?
O2B K3 K1 114.30(15) 4 . ?
O4W K3 K1 43.36(17) . . ?
O6F K3 K1 82.7(2) 2 . ?
O42W K3 K1 44.69(15) . . ?
O2W K3 K1 119.7(3) . . ?
O8C K3 K1 140.05(12) 6_565 . ?
O5F K3 K1 41.98(18) 2 . ?
S2F K3 K1 61.98(8) 2 . ?
S1B K3 K1 98.79(7) 4 . ?
O11F K4 O41W 71.8(3) . . ?
O9G K4 O1W 96.3(2) . . ?
O11F K4 O1W 83.8(3) . . ?
O41W K4 O1W 96.4(2) . . ?
O11F K4 O40W 91.3(4) . . ?
O41W K4 O40W 85.6(3) . . ?
O1W K4 O40W 173.9(2) . . ?
O11F K4 O12B 135.0(3) . 6_566 ?
O41W K4 O12B 152.8(2) . 6_566 ?
O1W K4 O12B 91.91(17) . 6_566 ?
O40W K4 O12B 88.9(2) . 6_566 ?
O11F K4 O9B 150.5(3) . 6_566 ?
O41W K4 O9B 87.0(3) . 6_566 ?
O1W K4 O9B 78.26(15) . 6_566 ?
O40W K4 O9B 107.7(2) . 6_566 ?
O12B K4 O9B 69.40(16) 6_566 6_566 ?
O1W K4 O11N 97.8(4) . . ?
O12B K4 O11N 98.6(4) 6_566 . ?
O9B K4 O11N 167.0(4) 6_566 . ?
O1W K4 O67X 86.9(6) . . ?
O12B K4 O67X 137.2(6) 6_566 . ?
O9B K4 O67X 68.5(6) 6_566 . ?
O1W K4 O10N 71.9(4) . . ?
O12B K4 O10N 134.0(3) 6_566 . ?
O9B K4 O10N 141.5(3) 6_566 . ?
O11N K4 O10N 44.9(2) . . ?
O11F K4 O63W 83.3(3) . . ?
O41W K4 O63W 130.5(2) . . ?
O1W K4 O63W 123.1(2) . . ?
O40W K4 O63W 52.3(2) . . ?
O12B K4 O63W 61.90(17) 6_566 . ?
O9B K4 O63W 126.19(18) 6_566 . ?
O9G K4 S3F 17.57(19) . . ?
O11F K4 S3F 19.51(19) . . ?
O41W K4 S3F 91.3(2) . . ?
O1W K4 S3F 82.24(12) . . ?
O40W K4 S3F 91.9(2) . . ?
O12B K4 S3F 115.54(15) 6_566 . ?
O9B K4 S3F 160.09(13) 6_566 . ?
O11N K4 S3F 22.7(2) . . ?
O67X K4 S3F 106.6(6) . . ?
O10N K4 S3F 22.51(18) . . ?
O63W K4 S3F 68.73(12) . . ?
O26W K5 O24W 174.3(4) . . ?
O26W K5 O16W 92.5(7) . . ?
O24W K5 O16W 92.2(7) . . ?
O26W K5 O12A 79.3(2) . . ?
O24W K5 O12A 100.3(3) . . ?
O16W K5 O12A 127.4(7) . . ?
O26W K5 O95W 98.3(6) . . ?
O24W K5 O95W 78.9(6) . . ?
O16W K5 O95W 84.8(9) . . ?
O12A K5 O95W 147.7(6) . . ?
O26W K5 O9J 145.6(5) . . ?
O12A K5 O9J 79.5(6) . . ?
O26W K5 O11A 95.5(3) . . ?
O24W K5 O11A 79.2(3) . . ?
O16W K5 O11A 164.1(7) . . ?
O12A K5 O11A 67.79(17) . . ?
O95W K5 O11A 80.5(6) . . ?
O9J K5 O11A 51.2(4) . . ?
O26W K5 O16X 84.2(9) . . ?
O12A K5 O16X 64.4(9) . . ?
O9J K5 O16X 110.3(11) . . ?
O11A K5 O16X 131.4(9) . . ?
O26W K5 S3J 119.2(3) . . ?
O12A K5 S3J 66.7(3) . . ?
O9J K5 S3J 26.4(3) . . ?
O11A K5 S3J 25.8(3) . . ?
O16X K5 S3J 119.3(10) . . ?
O4D K6 O72W 98.2(9) . . ?
O4D K6 O71W 172.2(8) . . ?
O72W K6 O71W 78.1(7) . . ?
O4D K6 O4B 109.7(6) . 7_566 ?
O72W K6 O4B 125.3(8) . 7_566 ?
O71W K6 O4B 77.9(6) . 7_566 ?
O4D K6 O5B 90.8(5) . 7_566 ?
O72W K6 O5B 85.1(8) . 7_566 ?
O71W K6 O5B 95.8(6) . 7_566 ?
O4B K6 O5B 49.8(3) 7_566 7_566 ?
O4D K6 O7X 85.1(9) . . ?
O72W K6 O7X 164.9(9) . . ?
O71W K6 O7X 96.7(6) . . ?
O4B K6 O7X 66.2(6) 7_566 . ?
O5B K6 O7X 109.6(6) 7_566 . ?
O4D K6 S2B 99.4(5) . 7_566 ?
O72W K6 S2B 105.9(8) . 7_566 ?
O71W K6 S2B 88.3(6) . 7_566 ?
O4B K6 S2B 25.77(17) 7_566 7_566 ?
O5B K6 S2B 24.08(18) 7_566 7_566 ?
O7X K6 S2B 87.9(5) . 7_566 ?
O4D K6 S2D 15.8(4) . . ?
O72W K6 S2D 89.3(7) . . ?
O71W K6 S2D 156.4(6) . . ?
O4B K6 S2D 125.4(4) 7_566 . ?
O5B K6 S2D 103.1(4) 7_566 . ?
O7X K6 S2D 90.4(6) . . ?
S2B K6 S2D 114.6(3) 7_566 . ?
O2F K8 O40W 91.4(3) 2_656 . ?
O2F K8 O13F 157.2(4) 2_656 . ?
O40W K8 O13F 77.5(3) . . ?
O2F K8 O12F 139.4(3) 2_656 . ?
O40W K8 O12F 125.6(3) . . ?
O13F K8 O12F 48.2(2) . . ?
O2F K8 O1D 110.8(4) 2_656 6_566 ?
O40W K8 O1D 110.1(3) . 6_566 ?
O13F K8 O1D 91.9(4) . 6_566 ?
O12F K8 O1D 74.6(3) . 6_566 ?
O2F K8 O63W 47.0(3) 2_656 . ?
O40W K8 O63W 52.5(2) . . ?
O13F K8 O63W 112.3(2) . . ?
O12F K8 O63W 143.1(2) . . ?
O1D K8 O63W 142.2(3) 6_566 . ?
O2F K8 S4F 156.9(3) 2_656 . ?
O40W K8 S4F 101.1(2) . . ?
O13F K8 S4F 23.60(17) . . ?
O12F K8 S4F 24.59(15) . . ?
O1D K8 S4F 83.3(3) 6_566 . ?
O63W K8 S4F 129.58(17) . . ?
O2F K8 S1F 20.0(2) 2_656 2_656 ?
O40W K8 S1F 83.9(2) . 2_656 ?
O13F K8 S1F 161.3(2) . 2_656 ?
O12F K8 S1F 150.5(2) . 2_656 ?
O1D K8 S1F 96.0(3) 6_566 2_656 ?
O63W K8 S1F 53.02(15) . 2_656 ?
S4F K8 S1F 174.94(15) . 2_656 ?
O2F K8 K4 95.3(3) 2_656 . ?
O40W K8 K4 37.48(18) . . ?
O13F K8 K4 63.76(19) . . ?
O12F K8 K4 104.76(18) . . ?
O1D K8 K4 140.3(3) 6_566 . ?
O63W K8 K4 48.63(13) . . ?
S4F K8 K4 83.46(9) . . ?
S1F K8 K4 100.15(13) 2_656 . ?
O9X K9 O9C 109.4(9) . . ?
O9X K9 O38W 93.2(9) . . ?
O9C K9 O38W 100.1(3) . . ?
O9X K9 O55W 96.6(9) . . ?
O9C K9 O55W 79.9(3) . . ?
O38W K9 O55W 169.6(4) . . ?
O9X K9 O14C 169.5(8) . . ?
O9C K9 O14C 70.75(16) . . ?
O38W K9 O14C 76.6(3) . . ?
O55W K9 O14C 93.7(3) . . ?
O9X K9 O68W 77.0(9) . . ?
O9C K9 O68W 117.3(5) . . ?
O38W K9 O68W 142.5(5) . . ?
O55W K9 O68W 38.3(5) . . ?
O14C K9 O68W 112.5(5) . . ?
O45W K10 O9D 111.3(4) . . ?
O45W K10 O83W 119.4(5) . . ?
O9D K10 O83W 101.4(4) . . ?
O45W K10 O26X 57.4(4) . . ?
O9D K10 O26X 79.6(3) . . ?
O83W K10 O26X 176.7(5) . . ?
O45W K10 O61W 138.3(6) . . ?
O9D K10 O61W 81.7(5) . . ?
O83W K10 O61W 94.6(6) . . ?
O26X K10 O61W 88.6(5) . . ?
O45W K10 O13D 63.8(3) . . ?
O9D K10 O13D 73.5(2) . . ?
O83W K10 O13D 79.9(4) . . ?
O26X K10 O13D 97.5(3) . . ?
O61W K10 O13D 152.8(6) . . ?
O45W K10 S3D 95.9(3) . . ?
O9D K10 S3D 17.28(13) . . ?
O83W K10 S3D 117.1(4) . . ?
O26X K10 S3D 63.6(2) . . ?
O61W K10 S3D 88.1(5) . . ?
O13D K10 S3D 71.39(16) . . ?
O10N K11 O8W 130.5(5) . . ?
O11G K11 O8W 105.4(3) . . ?
O10N K11 O5W 98.0(5) . . ?
O11G K11 O5W 124.8(3) . . ?
O8W K11 O5W 113.4(3) . . ?
O10N K11 O1W 82.0(5) . . ?
O11G K11 O1W 93.9(3) . . ?
O8W K11 O1W 135.4(3) . . ?
O5W K11 O1W 85.0(2) . . ?
O8W K11 O11F 140.3(3) . . ?
O5W K11 O11F 90.3(3) . . ?
O1W K11 O11F 75.0(3) . . ?
O8W K11 O10F 102.9(3) . . ?
O5W K11 O10F 132.2(3) . . ?
O1W K11 O10F 90.3(3) . . ?
O11F K11 O10F 43.05(19) . . ?
O10N K11 S3F 14.5(4) . . ?
O11G K11 S3F 17.8(2) . . ?
O8W K11 S3F 123.1(3) . . ?
O5W K11 S3F 112.0(2) . . ?
O1W K11 S3F 80.13(18) . . ?
O11F K11 S3F 21.82(14) . . ?
O10F K11 S3F 21.45(14) . . ?
O10N K11 K4 48.7(5) . . ?
O11G K11 K4 71.4(2) . . ?
O8W K11 K4 171.9(3) . . ?
O5W K11 K4 73.87(19) . . ?
O1W K11 K4 39.39(13) . . ?
O11F K11 K4 39.5(2) . . ?
O10F K11 K4 72.81(19) . . ?
S3F K11 K4 53.78(9) . . ?
O14X K12 O3J 83.7(9) . . ?
O5I K12 O3J 145.6(12) 7_556 . ?
O14X K12 O89W 139.8(10) . . ?
O5I K12 O89W 50.9(11) 7_556 . ?
O3J K12 O89W 134.8(6) . . ?
O14X K12 O2J 57.3(9) . . ?
O5I K12 O2J 96.3(13) 7_556 . ?
O3J K12 O2J 52.9(3) . . ?
O89W K12 O2J 130.5(7) . . ?
O14X K12 S1J 68.7(8) . . ?
O5I K12 S1J 121.8(12) 7_556 . ?
O3J K12 S1J 26.1(2) . . ?
O89W K12 S1J 139.4(5) . . ?
O2J K12 S1J 26.7(2) . . ?
O14D K12 S1J 134.8(4) 4_545 . ?
O14D K12 O13D 40.0(2) 4_545 4_545 ?
O14X K12 O27X 66.7(9) . . ?
O5I K12 O27X 50.1(10) 7_556 . ?
O3J K12 O27X 148.8(7) . . ?
O89W K12 O27X 76.4(6) . . ?
O2J K12 O27X 112.8(6) . . ?
O14D K12 O27X 56.2(5) 4_545 . ?
S1J K12 O27X 134.0(6) . . ?
O13D K12 O27X 80.0(5) 4_545 . ?
O14D K12 S4D 20.49(19) 4_545 4_545 ?
O13D K12 S4D 21.57(11) 4_545 4_545 ?
O14D K12 S2I 111.3(4) 4_545 7_556 ?
O13D K12 S2I 145.3(4) 4_545 7_556 ?
S4D K12 S2I 125.1(3) 4_545 7_556 ?
O32W K13 O2D 82.4(5) . 6_566 ?
O32W K13 O11C 89.2(3) . . ?
O2D K13 O11C 130.0(4) 6_566 . ?
O32W K13 O14F 81.0(4) . . ?
O2D K13 O14F 93.8(4) 6_566 . ?
O11C K13 O14F 133.4(3) . . ?
O32W K13 O19X 140.5(5) . . ?
O2D K13 O19X 76.6(6) 6_566 . ?
O11C K13 O19X 79.6(5) . . ?
O14F K13 O19X 133.0(5) . . ?
K4 O1W K11 100.64(19) . . ?
K1 O4W K3 93.0(3) . . ?
K8 O40W K4 107.2(3) . . ?
K3 O42W K1 90.8(2) . . ?
K4 O63W K8 81.89(16) . . ?

loop_
_geom_bond_atom_site_label_1
_geom_bond_atom_site_label_2
_geom_bond_distance
_geom_bond_site_symmetry_2
_geom_bond_publ_flag
Fe1 N1A 1.968(4) . ?
Fe1 N1B 1.969(4) . ?
Fe1 N1C 1.971(4) . ?
Fe1 N2A 1.976(4) . ?
Fe1 N2B 1.985(5) . ?
Fe1 N2C 1.991(4) . ?
Fe2 N4A 1.971(4) . ?
Fe2 N1F 1.972(4) . ?
Fe2 N4D 1.974(4) . ?
Fe2 N2F 1.981(4) . ?
Fe2 N3A 1.981(4) . ?
Fe2 N3D 1.983(4) . ?
Fe3 N4E 1.974(4) . ?
Fe3 N4C 1.980(4) . ?
Fe3 N4F 1.985(4) . ?
Fe3 N3C 1.988(4) . ?
Fe3 N3F 1.993(4) . ?
Fe3 N3E 1.996(4) . ?
Fe4 N1E 1.972(4) . ?
Fe4 N1D 1.976(4) . ?
Fe4 N2D 1.976(4) . ?
Fe4 N4B 1.978(4) . ?
Fe4 N3B 1.978(4) . ?
Fe4 N2E 1.995(4) . ?
S1A O1A 1.427(10) . ?
S1A O2A 1.466(11) . ?
S1A O3A 1.495(12) . ?
S1A C1A 1.801(11) . ?
S2A O5A 1.407(6) . ?
S2A O6A 1.431(7) . ?
S2A O4A 1.459(7) . ?
S2A C4A 1.777(7) . ?
S2A K2A 3.241(8) 2_656 ?
S2A K2 3.478(5) 2_656 ?
S3A O11A 1.407(6) . ?
S3A O10A 1.446(7) . ?
S3A O9A 1.463(8) . ?
S3A C15A 1.788(6) . ?
S4A O12A 1.423(5) . ?
S4A O13A 1.427(5) . ?
S4A O14A 1.458(6) . ?
S4A C20A 1.782(5) . ?
O4A K2A 2.712(10) 2_656 ?
O4A K2 2.787(9) 2_656 ?
O5A K2A 2.705(10) 2_656 ?
O5A K2 3.103(9) 2_656 ?
O7A C8A 1.351(6) . ?
O7A C3A 1.444(8) . ?
O8A C29A 1.343(6) . ?
O8A C6A 1.472(7) . ?
O11A S3J 1.421(13) . ?
O11A K5 2.848(8) . ?
O12A K5 2.819(7) . ?
N1A C7A 1.353(6) . ?
N1A C11A 1.372(6) . ?
N2A C12A 1.281(7) . ?
N2A C13A 1.448(6) . ?
N3A C25A 1.295(7) . ?
N3A C22A 1.444(6) . ?
N4A C30A 1.334(6) . ?
N4A C26A 1.360(6) . ?
C1A C2A 1.429(11) . ?
C1A S1J 1.776(6) . ?
C1A H1AA 0.9900 . ?
C1A H1BB 0.9900 . ?
C1A H1CC 0.9900 . ?
C1A H1DD 0.9900 . ?
C2A C3A 1.562(10) . ?
C2A H2A1 0.9900 . ?
C2A H2A2 0.9900 . ?
C3A H3A1 0.9900 . ?
C3A H3A2 0.9900 . ?
C4A C5A 1.474(9) . ?
C4A H4A1 0.9900 . ?
C4A H4A2 0.9900 . ?
C5A C6A 1.512(8) . ?
C5A H5A1 0.9900 . ?
C5A H5A2 0.9900 . ?
C6A H6A1 0.9900 . ?
C6A H6A2 0.9900 . ?
C7A C8A 1.408(7) . ?
C7A H7A 0.9500 . ?
C8A C9A 1.383(7) . ?
C9A C10A 1.376(8) . ?
C9A H9A 0.9500 . ?
C10A C11A 1.375(7) . ?
C10A H10A 0.9500 . ?
C11A C12A 1.446(7) . ?
C12A H12A 0.9500 . ?
C13A C14A 1.365(7) . ?
C13A C18A 1.382(7) . ?
C14A C15A 1.375(7) . ?
C14A H14A 0.9500 . ?
C15A C16A 1.394(7) . ?
C15A S3J 1.788(13) . ?
C16A C17A 1.375(8) . ?
C16A C19A 1.498(7) . ?
C17A C18A 1.384(7) . ?
C17A H17A 0.9500 . ?
C18A H18A 0.9500 . ?
C19A C24A 1.385(7) . ?
C19A C20A 1.395(7) . ?
C20A C21A 1.388(7) . ?
C21A C22A 1.379(7) . ?
C21A H21A 0.9500 . ?
C22A C23A 1.387(7) . ?
C23A C24A 1.384(7) . ?
C23A H23A 0.9500 . ?
C24A H24A 0.9500 . ?
C25A C26A 1.436(7) . ?
C25A H25A 0.9500 . ?
C26A C27A 1.401(7) . ?
C27A C28A 1.388(7) . ?
C27A H27A 0.9500 . ?
C28A C29A 1.375(7) . ?
C28A H28A 0.9500 . ?
C29A C30A 1.408(7) . ?
C30A H30A 0.9500 . ?
S1B O1B 1.446(7) . ?
S1B O2B 1.450(6) . ?
S1B O3B 1.453(7) . ?
S1B C1B 1.796(8) . ?
S1B K3 3.798(3) 4_545 ?
S2B O5B 1.383(9) . ?
S2B O4B 1.473(8) . ?
S2B O6B 1.505(11) . ?
S2B C4B 1.704(8) . ?
S2B K6 3.365(10) 7_566 ?
S3B O9B 1.414(5) . ?
S3B O11B 1.432(5) . ?
S3B O10B 1.449(5) . ?
S3B C15B 1.783(6) . ?
S4B O12B 1.418(5) . ?
S4B O13B 1.431(5) . ?
S4B O14B 1.434(6) . ?
S4B C20B 1.782(5) . ?
S4B K4 3.734(4) 6_565 ?
O2B K3 2.689(7) 4_545 ?
O4B K6 2.854(12) 7_566 ?
O5B K6 2.905(16) 7_566 ?
O7B C8B 1.350(6) . ?
O7B C3B 1.453(7) . ?
O8B C29B 1.356(6) . ?
O8B C6B 1.440(7) . ?
O9B K4 2.834(5) 6_565 ?
O12B K4 2.790(8) 6_565 ?
N1B C7B 1.343(5) . ?
N1B C11B 1.371(6) . ?
N2B C12B 1.297(7) . ?
N2B C13B 1.432(6) . ?
N3B C25B 1.293(6) . ?
N3B C22B 1.437(5) . ?
N4B C30B 1.348(5) . ?
N4B C26B 1.363(6) . ?
C1B C2B 1.406(11) . ?
C1B H1B1 0.9900 . ?
C1B H1B2 0.9900 . ?
C2B C1H 1.24(3) . ?
C2B C3B 1.531(9) . ?
C2B H2XX 0.9900 . ?
C2B H2YY 0.9900 . ?
C2B H2ZZ 0.9900 . ?
C2B H2WW 0.9900 . ?
C3B H3B1 0.9900 . ?
C3B H3B2 0.9900 . ?
C4B C5B 1.475(10) . ?
C4B S2H 1.594(11) . ?
C4B H4XX 0.9900 . ?
C4B H4YY 0.9900 . ?
C4B H4ZZ 0.9900 . ?
C4B H4WW 0.9900 . ?
C5B C6B 1.519(9) . ?
C5B H5B1 0.9900 . ?
C5B H5B2 0.9900 . ?
C6B H6B1 0.9900 . ?
C6B H6B2 0.9900 . ?
C7B C8B 1.388(7) . ?
C7B H7B 0.9500 . ?
C8B C9B 1.414(7) . ?
C9B C10B 1.374(7) . ?
C9B H9B 0.9500 . ?
C10B C11B 1.381(7) . ?
C10B H10B 0.9500 . ?
C11B C12B 1.454(6) . ?
C12B H12B 0.9500 . ?
C13B C14B 1.385(7) . ?
C13B C18B 1.386(8) . ?
C14B C15B 1.384(6) . ?
C14B H14B 0.9500 . ?
C15B C16B 1.383(8) . ?
C16B C17B 1.395(8) . ?
C16B C19B 1.493(6) . ?
C17B C18B 1.392(7) . ?
C17B H17B 0.9500 . ?
C18B H18B 0.9500 . ?
C19B C20B 1.373(7) . ?
C19B C24B 1.395(8) . ?
C20B C21B 1.385(6) . ?
C21B C22B 1.378(7) . ?
C21B H21B 0.9500 . ?
C22B C23B 1.378(7) . ?
C23B C24B 1.393(7) . ?
C23B H23B 0.9500 . ?
C24B H24B 0.9500 . ?
C25B C26B 1.451(6) . ?
C25B H25B 0.9500 . ?
C26B C27B 1.376(7) . ?
C27B C28B 1.377(7) . ?
C27B H27B 0.9500 . ?
C28B C29B 1.391(7) . ?
C28B H28B 0.9500 . ?
C29B C30B 1.388(7) . ?
C30B H30B 0.9500 . ?
S1C O3C 1.402(7) . ?
S1C O1C 1.445(7) . ?
S1C O2C 1.476(8) . ?
S1C C1C 1.771(7) . ?
S2C O5C 1.437(6) . ?
S2C O6C 1.445(6) . ?
S2C O4C 1.454(7) . ?
S2C C4C 1.770(5) . ?
S3C O10C 1.424(6) . ?
S3C O11C 1.445(7) . ?
S3C O9C 1.466(6) . ?
S3C C15C 1.787(6) . ?
S4C O12C 1.415(5) . ?
S4C O13C 1.434(5) . ?
S4C O14C 1.441(5) . ?
S4C C20C 1.778(5) . ?
O3C K2 2.733(8) 6_565 ?
O7C C8C 1.356(6) . ?
O7C C3C 1.462(7) . ?
O8C C6K 1.25(2) . ?
O8C C29C 1.329(6) . ?
O8C C6C 1.392(8) . ?
O8C K3 3.023(5) 6_566 ?
O9C K9 2.741(8) . ?
O11C K13 2.771(7) . ?
O14C K9 2.858(7) . ?
N1C C7C 1.345(6) . ?
N1C C11C 1.361(6) . ?
N2C C12C 1.278(6) . ?
N2C C13C 1.457(6) . ?
N3C C25C 1.293(6) . ?
N3C C22C 1.445(6) . ?
N4C C30C 1.339(6) . ?
N4C C26C 1.348(6) . ?
C1C C2C 1.451(9) . ?
C1C S1K 1.784(6) . ?
C1C H1EE 0.9900 . ?
C1C H1FF 0.9900 . ?
C1C H1GG 0.9900 . ?
C1C H1HH 0.9900 . ?
C2C C3C 1.509(9) . ?
C2C H2C1 0.9900 . ?
C2C H2C2 0.9900 . ?
C3C H3C1 0.9900 . ?
C3C H3C2 0.9900 . ?
C4C C5C 1.496(11) . ?
C4C H4C1 0.9900 . ?
C4C H4C2 0.9900 . ?
C5C C6C 1.514(9) . ?
C5C H5C1 0.9900 . ?
C5C H5C2 0.9900 . ?
C6C H6C1 0.9900 . ?
C6C H6C2 0.9900 . ?
C7C C8C 1.385(7) . ?
C7C H7C 0.9500 . ?
C8C C9C 1.391(7) . ?
C9C C10C 1.394(7) . ?
C9C H9C 0.9500 . ?
C10C C11C 1.374(6) . ?
C10C H10C 0.9500 . ?
C11C C12C 1.462(6) . ?
C12C H12C 0.9500 . ?
C13C C18C 1.355(7) . ?
C13C C14C 1.364(7) . ?
C14C C15C 1.397(7) . ?
C14C H14C 0.9500 . ?
C15C C16C 1.389(7) . ?
C16C C17C 1.372(7) . ?
C16C C19C 1.489(6) . ?
C17C C18C 1.389(7) . ?
C17C H17C 0.9500 . ?
C18C H18C 0.9500 . ?
C19C C24C 1.384(7) . ?
C19C C20C 1.399(7) . ?
C20C C21C 1.394(6) . ?
C21C C22C 1.375(6) . ?
C21C H21C 0.9500 . ?
C22C C23C 1.390(7) . ?
C23C C24C 1.395(7) . ?
C23C H23C 0.9500 . ?
C24C H24C 0.9500 . ?
C25C C26C 1.447(7) . ?
C25C H25C 0.9500 . ?
C26C C27C 1.380(7) . ?
C27C C28C 1.383(8) . ?
C27C H27C 0.9500 . ?
C28C C29C 1.378(8) . ?
C28C H28C 0.9500 . ?
C29C C30C 1.405(7) . ?
C30C H30C 0.9500 . ?
S1D O2D 1.439(9) . ?
S1D O1D 1.441(10) . ?
S1D O3D 1.467(10) . ?
S1D C1D 1.768(10) . ?
S2D O5D 1.435(12) . ?
S2D O6D 1.442(10) . ?
S2D O4D 1.462(12) . ?
S2D C4D 1.728(10) . ?
S2D K6 3.734(13) . ?
S3D O10D 1.444(5) . ?
S3D O9D 1.444(6) . ?
S3D O11D 1.445(6) . ?
S3D C15D 1.811(5) . ?
S3D K2 3.546(5) . ?
S3D K10 3.799(6) . ?
S4D O13D 1.374(5) . ?
S4D O12D 1.408(6) . ?
S4D O14D 1.437(8) . ?
S4D C20D 1.779(6) . ?
S4D K12 3.705(9) 4 ?
O1D K8 3.019(14) 6_565 ?
O2D K13 2.751(14) 6_565 ?
O4D K6 2.544(16) . ?
O7D C8D 1.348(6) . ?
O7D C3D 1.461(7) . ?
O8D C29D 1.346(6) . ?
O8D C6D 1.456(6) . ?
O9D K10 2.726(10) . ?
O9D K2 3.080(9) . ?
O11D K2 2.931(7) . ?
O13D K10 2.976(10) . ?
O13D K12 3.270(12) 4 ?
O14D K12 2.853(13) 4 ?
N1D C7D 1.335(6) . ?
N1D C11D 1.377(6) . ?
N2D C12D 1.285(6) . ?
N2D C13D 1.449(6) . ?
N3D C25D 1.286(6) . ?
N3D C22D 1.444(6) . ?
N4D C30D 1.348(6) . ?
N4D C26D 1.360(6) . ?
C1D C2D 1.463(10) . ?
C1D S1I 1.723(12) . ?
C1D H1XX 0.9900 . ?
C1D H1YY 0.9900 . ?
C1D H1ZZ 0.9900 . ?
C1D H1WW 0.9900 . ?
C2D C3D 1.549(10) . ?
C2D H2D1 0.9900 . ?
C2D H2D2 0.9900 . ?
C3D H3D1 0.9900 . ?
C3D H3D2 0.9900 . ?
C4D C5D 1.524(9) . ?
C4D S2I 1.761(13) . ?
C4D H4AA 0.9900 . ?
C4D H4BB 0.9900 . ?
C4D H4CC 0.9900 . ?
C4D H4DD 0.9900 . ?
C5D C6D 1.520(9) . ?
C5D H5D1 0.9900 . ?
C5D H5D2 0.9900 . ?
C6D H6D1 0.9900 . ?
C6D H6D2 0.9900 . ?
C7D C8D 1.383(7) . ?
C7D H7D 0.9500 . ?
C8D C9D 1.384(7) . ?
C9D C10D 1.387(7) . ?
C9D H9D 0.9500 . ?
C10D C11D 1.379(7) . ?
C10D H10D 0.9500 . ?
C11D C12D 1.437(7) . ?
C12D H12D 0.9500 . ?
C13D C14D 1.380(7) . ?
C13D C18D 1.382(6) . ?
C14D C15D 1.398(7) . ?
C14D H14D 0.9500 . ?
C15D C16D 1.383(6) . ?
C15D S3I 1.775(8) . ?
C16D C17D 1.381(7) . ?
C16D C19D 1.499(7) . ?
C17D C18D 1.400(7) . ?
C17D H17D 0.9500 . ?
C18D H18D 0.9500 . ?
C19D C20D 1.387(7) . ?
C19D C24D 1.401(8) . ?
C20D C21D 1.380(7) . ?
C21D C22D 1.369(7) . ?
C21D H21D 0.9500 . ?
C22D C23D 1.384(7) . ?
C23D C24D 1.377(7) . ?
C23D H23D 0.9500 . ?
C24D K2' 3.499(14) . ?
C24D H24D 0.9500 . ?
C25D C26D 1.441(6) . ?
C25D H25D 0.9500 . ?
C26D C27D 1.380(7) . ?
C27D C28D 1.386(7) . ?
C27D H27D 0.9500 . ?
C28D C29D 1.366(7) . ?
C28D H28D 0.9500 . ?
C29D C30D 1.416(7) . ?
C30D H30D 0.9500 . ?
S1E O2E 1.425(11) . ?
S1E O3E 1.445(11) . ?
S1E O1E 1.468(11) . ?
S1E C1E 1.773(12) . ?
S2E O5E 1.441(8) . ?
S2E O6E 1.445(7) . ?
S2E O4E 1.455(8) . ?
S2E C4E 1.769(5) . ?
S3E O10E 1.365(7) . ?
S3E O11E 1.447(8) . ?
S3E O9E 1.504(8) . ?
S3E C15E 1.784(7) . ?
S4E O12E 1.401(6) . ?
S4E O13E 1.423(6) . ?
S4E O14E 1.440(7) . ?
S4E C20E 1.776(5) . ?
O7E C8E 1.349(6) . ?
O7E C3E 1.452(7) . ?
O8E C29E 1.353(7) . ?
O8E C6E 1.454(8) . ?
O8E C6L 1.464(10) . ?
O11E K1 2.617(8) . ?
N1E C7E 1.335(6) . ?
N1E C11E 1.362(6) . ?
N2E C12E 1.281(6) . ?
N2E C13E 1.433(6) . ?
N3E C25E 1.288(6) . ?
N3E C22E 1.436(6) . ?
N4E C30E 1.328(6) . ?
N4E C26E 1.363(6) . ?
C1E C2E 1.432(14) . ?
C1E H1E1 0.9900 . ?
C1E H1E2 0.9900 . ?
C2E C3E 1.544(13) . ?
C2E H2E1 0.9900 . ?
C2E H2E2 0.9900 . ?
C3E C2L 1.363(18) . ?
C3E H3XX 0.9900 . ?
C3E H3YY 0.9900 . ?
C3E H3ZZ 0.9900 . ?
C3E H3WW 0.9900 . ?
C4E C5E 1.495(12) . ?
C4E H4E1 0.9900 . ?
C4E H4E2 0.9900 . ?
C5E C6E 1.521(10) . ?
C5E H5E1 0.9900 . ?
C5E H5E2 0.9900 . ?
C6E H6E1 0.9900 . ?
C6E H6E2 0.9900 . ?
C7E C8E 1.395(6) . ?
C7E H7E 0.9500 . ?
C8E C9E 1.386(7) . ?
C9E C10E 1.384(7) . ?
C9E H9E 0.9500 . ?
C10E C11E 1.373(6) . ?
C10E H10E 0.9500 . ?
C11E C12E 1.450(6) . ?
C12E H12E 0.9500 . ?
C13E C14E 1.368(7) . ?
C13E C18E 1.372(7) . ?
C14E C15E 1.393(7) . ?
C14E H14E 0.9500 . ?
C15E C16E 1.370(7) . ?
C15E S3L 1.806(9) . ?
C16E C17E 1.382(8) . ?
C16E C19E 1.482(7) . ?
C17E C18E 1.404(7) . ?
C17E H17E 0.9500 . ?
C18E H18E 0.9500 . ?
C19E C20E 1.383(7) . ?
C19E C24E 1.416(8) . ?
C20E C21E 1.380(7) . ?
C21E C22E 1.354(7) . ?
C21E H21E 0.9500 . ?
C22E C23E 1.414(7) . ?
C23E C24E 1.388(8) . ?
C23E H23E 0.9500 . ?
C24E H24E 0.9500 . ?
C25E C26E 1.432(7) . ?
C25E H25E 0.9500 . ?
C26E C27E 1.382(7) . ?
C27E C28E 1.372(8) . ?
C27E H27E 0.9500 . ?
C28E C29E 1.383(8) . ?
C28E H28E 0.9500 . ?
C29E C30E 1.404(7) . ?
C30E H30E 0.9500 . ?
S1F O3F 1.411(8) . ?
S1F O1F 1.428(9) . ?
S1F O2F 1.503(9) . ?
S1F C1F 1.784(8) . ?
S1F K8 3.571(5) 2_656 ?
S2F O5F 1.432(9) . ?
S2F O4F 1.453(8) . ?
S2F O6F 1.464(8) . ?
S2F C4F 1.721(10) . ?
S2F K3 3.633(4) 2 ?
S3F O10F 1.413(7) . ?
S3F O9G 1.419(7) . ?
S3F O10N 1.423(10) . ?
S3F O10G 1.430(7) . ?
S3F O11F 1.436(7) . ?
S3F O9N 1.448(10) . ?
S3F O11G 1.460(8) . ?
S3F O9F 1.464(7) . ?
S3F O11N 1.497(10) . ?
S3F C15F 1.787(5) . ?
S3F K4 3.691(3) . ?
S3F K11 3.784(5) . ?
S4F O13F 1.384(7) . ?
S4F O13G 1.394(11) . ?
S4F O14F 1.409(6) . ?
S4F O12G 1.412(11) . ?
S4F O12F 1.425(7) . ?
S4F O14G 1.482(11) . ?
S4F C20F 1.808(5) . ?
S4F K8 3.385(4) . ?
O2F K8 2.480(11) 2_656 ?
O5F K1 2.702(11) 2 ?
O5F K3 3.412(14) 2 ?
O6F K3 2.786(12) 2 ?
O7F C8F 1.359(6) . ?
O7F C3F 1.460(7) . ?
O8F C29F 1.336(8) . ?
O8F C6N 1.36(2) . ?
O8F C6F 1.504(12) . ?
O10F K11 3.235(13) . ?
O11F K4 2.744(11) . ?
O11F K11 3.224(15) . ?
O12F K8 2.860(12) . ?
O13F K8 2.821(13) . ?
O14F K13 2.871(11) . ?
N1F C7F 1.339(6) . ?
N1F C11F 1.361(6) . ?
N2F C12F 1.281(6) . ?
N2F C13F 1.462(5) . ?
N3F C25F 1.295(6) . ?
N3F C22F 1.444(5) . ?
N4F C30F 1.326(6) . ?
N4F C26F 1.349(7) . ?
C1F C2F 1.457(11) . ?
C1F H1F1 0.9900 . ?
C1F H1F2 0.9900 . ?
C2F C3F 1.528(9) . ?
C2F H2F1 0.9900 . ?
C2F H2F2 0.9900 . ?
C3F C2N 1.70(2) . ?
C3F H3AA 0.9900 . ?
C3F H3BB 0.9900 . ?
C3F H3CC 0.9900 . ?
C3F H3DD 0.9900 . ?
C4F C5F 1.494(13) . ?
C4F H4F1 0.9900 . ?
C4F H4F2 0.9900 . ?
C5F C6F 1.506(13) . ?
C5F H5F1 0.9900 . ?
C5F H5F2 0.9900 . ?
C6F H6F1 0.9900 . ?
C6F H6F2 0.9900 . ?
C7F C8F 1.396(6) . ?
C7F H7F 0.9500 . ?
C8F C9F 1.373(7) . ?
C9F C10F 1.372(7) . ?
C9F H9F 0.9500 . ?
C10F C11F 1.396(6) . ?
C10F H10F 0.9500 . ?
C11F C12F 1.452(6) . ?
C12F H12F 0.9500 . ?
C13F C14F 1.353(7) . ?
C13F C18F 1.379(7) . ?
C14F C15F 1.391(6) . ?
C14F H14F 0.9500 . ?
C15F C16F 1.394(6) . ?
C16F C17F 1.386(7) . ?
C16F C19F 1.499(6) . ?
C17F C18F 1.396(7) . ?
C17F H17F 0.9500 . ?
C18F H18F 0.9500 . ?
C19F C24F 1.384(7) . ?
C19F C20F 1.401(7) . ?
C20F C21F 1.373(6) . ?
C21F C22F 1.376(6) . ?
C21F H21F 0.9500 . ?
C22F C23F 1.383(6) . ?
C23F C24F 1.391(7) . ?
C23F H23F 0.9500 . ?
C24F H24F 0.9500 . ?
C25F C26F 1.435(7) . ?
C25F H25F 0.9500 . ?
C26F C27F 1.384(8) . ?
C27F C28F 1.360(9) . ?
C27F H27F 0.9500 . ?
C28F C29F 1.347(10) . ?
C28F H28F 0.9500 . ?
C29F C30F 1.424(9) . ?
C30F H30F 0.9500 . ?
O10N K11 2.600(17) . ?
O10N K4 3.25(2) . ?
O11N K4 2.949(19) . ?
O9G K4 2.640(9) . ?
O11G K11 2.709(11) . ?
S2H O5H 1.446(14) . ?
S2H O6H 1.449(13) . ?
S2H O4H 1.458(13) . ?
S1I O2I 1.437(12) . ?
S1I O1I 1.446(12) . ?
S1I O3I 1.492(12) . ?
S2I O6I 1.446(14) . ?
S2I O5I 1.451(14) . ?
S2I O4I 1.464(14) . ?
S2I K12 3.771(19) 7_556 ?
O5I K12 2.59(4) 7_556 ?
S3I O11I 1.426(11) . ?
S3I O9I 1.452(12) . ?
S3I O10I 1.477(12) . ?
O9I K2' 2.91(3) . ?
S1J O1J 1.447(9) . ?
S1J O3J 1.454(8) . ?
S1J O2J 1.472(9) . ?
S1J K12 3.246(14) . ?
O2J K12 2.71(3) . ?
O3J K12 2.65(2) . ?
S3J O10J 1.450(15) . ?
S3J O9J 1.454(14) . ?
S3J K5 3.263(18) . ?
O9J K5 2.83(3) . ?
S2K O5K 1.39(2) . ?
S2K O6K 1.43(2) . ?
S2K O4K 1.53(2) . ?
S2K C4K 1.80(2) . ?
C4K C5K 1.50(3) . ?
C4K H4K1 0.9900 . ?
C4K H4K2 0.9900 . ?
C5K C6K 1.54(3) . ?
C5K H5K1 0.9900 . ?
C5K H5K2 0.9900 . ?
C6K H6K1 0.9900 . ?
C6K H6K2 0.9900 . ?
S1K O2K 1.437(10) . ?
S1K O1K 1.450(9) . ?
S1K O3K 1.457(9) . ?
O2K K2' 2.60(2) 6_565 ?
S1H O2H 1.456(14) . ?
S1H O1H 1.464(14) . ?
S1H O3H 1.473(14) . ?
S1H C1H 1.757(15) . ?
C1H H1H1 0.9900 . ?
C1H H1H2 0.9900 . ?
S1L O2L 1.41(2) . ?
S1L O3L 1.44(2) . ?
S1L O1L 1.45(2) . ?
S1L C1L 1.791(17) . ?
C1L C2L 1.44(2) . ?
C1L H1L1 0.9900 . ?
C1L H1L2 0.9900 . ?
C2L H2L1 0.9900 . ?
C2L H2L2 0.9900 . ?
S2L O5L 1.450(9) . ?
S2L O6L 1.454(9) . ?
S2L O4L 1.464(9) . ?
S2L C4L 1.775(6) . ?
C4L C5L 1.296(16) . ?
C4L H4L1 0.9900 . ?
C4L H4L2 0.9900 . ?
C5L C6L 1.568(13) . ?
C5L H5L1 0.9900 . ?
C5L H5L2 0.9900 . ?
C6L H6L1 0.9900 . ?
C6L H6L2 0.9900 . ?
S3L O9L 1.425(12) . ?
S3L O11L 1.451(12) . ?
S3L O10L 1.472(12) . ?
S1N O1N 1.42(2) . ?
S1N O3N 1.426(19) . ?
S1N O2N 1.51(2) . ?
S1N C1N 1.76(2) . ?
C1N C2N 1.44(3) . ?
C1N H1N1 0.9900 . ?
C1N H1N2 0.9900 . ?
C2N H2N1 0.9900 . ?
C2N H2N2 0.9900 . ?
S2N O6N 1.46(2) . ?
S2N O4N 1.47(3) . ?
S2N O5N 1.48(3) . ?
S2N C4N 1.74(2) . ?
C5N C6N 1.51(3) . ?
C5N C4N 1.54(2) . ?
C5N H5N1 0.9900 . ?
C5N H5N2 0.9900 . ?
C4N H4N1 0.9900 . ?
C4N H4N2 0.9900 . ?
C6N H6N1 0.9900 . ?
C6N H6N2 0.9900 . ?
C2S O1S 1.208(9) . ?
C2S C3S 1.494(9) . ?
C2S C4S 1.495(9) . ?
C4S H4S1 0.9800 . ?
C4S H4S2 0.9800 . ?
C4S H4S3 0.9800 . ?
O1T C2T 1.217(10) . ?
C2T C4T 1.503(10) . ?
C2T C3S 1.68(4) . ?
C4T H4T1 0.9800 . ?
C4T H4T2 0.9800 . ?
C4T H4T3 0.9800 . ?
C3S H3EE 0.9800 . ?
C3S H3FF 0.9800 . ?
C3S H3GG 0.9800 . ?
C3S H3HH 0.9800 . ?
C3S H3II 0.9800 . ?
C3S H3JJ 0.9800 . ?
K1 O4W 2.739(8) . ?
K1 O42W 2.802(7) . ?
K1 O7W 2.863(8) . ?
K1 O78W 2.920(9) . ?
K1 K3 3.984(3) . ?
K1' O78W 2.98(3) . ?
K1' O4W 3.12(3) . ?
K2 O19W 2.812(11) . ?
K2 O18W 2.987(12) . ?
K2' O78X 3.09(2) . ?
K2A O57W 2.859(18) . ?
K3 O4W 2.754(8) . ?
K3 O42W 2.793(7) . ?
K3 O2W 2.847(13) . ?
K4 O41W 2.766(13) . ?
K4 O1W 2.784(5) . ?
K4 O40W 2.786(8) . ?
K4 O67X 3.23(3) . ?
K4 O63W 3.317(7) . ?
K5 O26W 2.683(9) . ?
K5 O24W 2.731(10) . ?
K5 O16W 2.80(3) . ?
K5 O95W 2.82(3) . ?
K5 O16X 2.86(5) . ?
K6 O72W 2.64(2) . ?
K6 O71W 2.77(2) . ?
K6 O7X 2.91(3) . ?
K8 O40W 2.650(10) . ?
K8 O63W 3.360(8) . ?
K9 O9X 2.48(4) . ?
K9 O38W 2.766(12) . ?
K9 O55W 2.847(11) . ?
K9 O68W 2.90(2) . ?
K10 O45W 2.350(14) . ?
K10 O83W 2.739(14) . ?
K10 O26X 2.757(10) . ?
K10 O61W 2.77(2) . ?
K11 O8W 2.787(10) . ?
K11 O5W 2.794(9) . ?
K11 O1W 2.818(8) . ?
K12 O14X 2.58(4) . ?
K12 O89W 2.71(2) . ?
K12 O27X 3.34(3) . ?
K13 O32W 2.645(15) . ?
K13 O19X 3.13(2) . ?

loop_
_geom_torsion_atom_site_label_1
_geom_torsion_atom_site_label_2
_geom_torsion_atom_site_label_3
_geom_torsion_atom_site_label_4
_geom_torsion
_geom_torsion_site_symmetry_1
_geom_torsion_site_symmetry_2
_geom_torsion_site_symmetry_3
_geom_torsion_site_symmetry_4
_geom_torsion_publ_flag
O5A S2A O4A K2A -1.8(6) . . . 2_656 ?
O6A S2A O4A K2A -129.5(5) . . . 2_656 ?
C4A S2A O4A K2A 113.3(4) . . . 2_656 ?
O5A S2A O4A K2 -16.6(6) . . . 2_656 ?
O6A S2A O4A K2 -144.3(4) . . . 2_656 ?
C4A S2A O4A K2 98.5(4) . . . 2_656 ?
O6A S2A O5A K2A 130.9(5) . . . 2_656 ?
O4A S2A O5A K2A 1.8(6) . . . 2_656 ?
C4A S2A O5A K2A -111.3(4) . . . 2_656 ?
O6A S2A O5A K2 143.4(4) . . . 2_656 ?
O4A S2A O5A K2 14.3(5) . . . 2_656 ?
C4A S2A O5A K2 -98.7(3) . . . 2_656 ?
O10A S3A O11A K5 -42.3(6) . . . . ?
O9A S3A O11A K5 -170.1(5) . . . . ?
C15A S3A O11A K5 74.1(5) . . . . ?
O13A S4A O12A K5 -44.1(5) . . . . ?
O14A S4A O12A K5 -169.5(4) . . . . ?
C20A S4A O12A K5 74.7(4) . . . . ?
O1A S1A C1A C2A 176.2(10) . . . . ?
O2A S1A C1A C2A -56.1(12) . . . . ?
O3A S1A C1A C2A 63.3(12) . . . . ?
S1J C1A C2A C3A -177.0(9) . . . . ?
S1A C1A C2A C3A 82.2(12) . . . . ?
C8A O7A C3A C2A -180.0(7) . . . . ?
C1A C2A C3A O7A 159.0(10) . . . . ?
O5A S2A C4A C5A -58.4(7) . . . . ?
O6A S2A C4A C5A 61.9(8) . . . . ?
O4A S2A C4A C5A -176.5(6) . . . . ?
K2A S2A C4A C5A -117.9(6) 2_656 . . . ?
K2 S2A C4A C5A -124.3(6) 2_656 . . . ?
S2A C4A C5A C6A -176.4(5) . . . . ?
C29A O8A C6A C5A 164.9(6) . . . . ?
C4A C5A C6A O8A 61.5(8) . . . . ?
C11A N1A C7A C8A 1.5(7) . . . . ?
Fe1 N1A C7A C8A -169.9(4) . . . . ?
C3A O7A C8A C9A 12.8(9) . . . . ?
C3A O7A C8A C7A -168.1(6) . . . . ?
N1A C7A C8A O7A -179.4(4) . . . . ?
N1A C7A C8A C9A -0.1(8) . . . . ?
O7A C8A C9A C10A 176.7(6) . . . . ?
C7A C8A C9A C10A -2.4(9) . . . . ?
C8A C9A C10A C11A 3.5(9) . . . . ?
C7A N1A C11A C10A -0.4(8) . . . . ?
Fe1 N1A C11A C10A 172.3(5) . . . . ?
C7A N1A C11A C12A -177.4(5) . . . . ?
Fe1 N1A C11A C12A -4.7(6) . . . . ?
C9A C10A C11A N1A -2.2(9) . . . . ?
C9A C10A C11A C12A 174.4(6) . . . . ?
C13A N2A C12A C11A 179.1(5) . . . . ?
Fe1 N2A C12A C11A -1.0(7) . . . . ?
N1A C11A C12A N2A 3.8(8) . . . . ?
C10A C11A C12A N2A -173.1(6) . . . . ?
C12A N2A C13A C14A 116.4(6) . . . . ?
Fe1 N2A C13A C14A -63.5(6) . . . . ?
C12A N2A C13A C18A -67.1(7) . . . . ?
Fe1 N2A C13A C18A 113.1(6) . . . . ?
C18A C13A C14A C15A 1.6(9) . . . . ?
N2A C13A C14A C15A 178.2(5) . . . . ?
C13A C14A C15A C16A 1.7(10) . . . . ?
C13A C14A C15A S3A -169.0(5) . . . . ?
C13A C14A C15A S3J 167.5(9) . . . . ?
O11A S3A C15A C14A -131.3(6) . . . . ?
O10A S3A C15A C14A -8.3(8) . . . . ?
O9A S3A C15A C14A 110.1(6) . . . . ?
O11A S3A C15A C16A 57.9(7) . . . . ?
O10A S3A C15A C16A -179.2(6) . . . . ?
O9A S3A C15A C16A -60.7(6) . . . . ?
C14A C15A C16A C17A -3.8(9) . . . . ?
S3A C15A C16A C17A 167.0(5) . . . . ?
S3J C15A C16A C17A -165.4(11) . . . . ?
C14A C15A C16A C19A 178.2(6) . . . . ?
S3A C15A C16A C19A -11.0(8) . . . . ?
S3J C15A C16A C19A 16.6(14) . . . . ?
C15A C16A C17A C18A 2.9(10) . . . . ?
C19A C16A C17A C18A -179.1(6) . . . . ?
C14A C13A C18A C17A -2.5(9) . . . . ?
N2A C13A C18A C17A -179.0(6) . . . . ?
C16A C17A C18A C13A 0.2(11) . . . . ?
C17A C16A C19A C24A -86.4(9) . . . . ?
C15A C16A C19A C24A 91.5(8) . . . . ?
C17A C16A C19A C20A 95.5(8) . . . . ?
C15A C16A C19A C20A -86.6(8) . . . . ?
C24A C19A C20A C21A -3.9(9) . . . . ?
C16A C19A C20A C21A 174.2(6) . . . . ?
C24A C19A C20A S4A 170.5(5) . . . . ?
C16A C19A C20A S4A -11.3(8) . . . . ?
O12A S4A C20A C21A -129.7(5) . . . . ?
O13A S4A C20A C21A -6.2(6) . . . . ?
O14A S4A C20A C21A 111.9(5) . . . . ?
O12A S4A C20A C19A 55.7(6) . . . . ?
O13A S4A C20A C19A 179.2(5) . . . . ?
O14A S4A C20A C19A -62.7(6) . . . . ?
C19A C20A C21A C22A 4.9(9) . . . . ?
S4A C20A C21A C22A -169.8(4) . . . . ?
C20A C21A C22A C23A -1.7(9) . . . . ?
C20A C21A C22A N3A 177.3(5) . . . . ?
C25A N3A C22A C21A 119.9(6) . . . . ?
Fe2 N3A C22A C21A -59.4(6) . . . . ?
C25A N3A C22A C23A -61.2(7) . . . . ?
Fe2 N3A C22A C23A 119.5(6) . . . . ?
C21A C22A C23A C24A -2.4(10) . . . . ?
N3A C22A C23A C24A 178.7(6) . . . . ?
C22A C23A C24A C19A 3.4(11) . . . . ?
C20A C19A C24A C23A -0.2(11) . . . . ?
C16A C19A C24A C23A -178.4(6) . . . . ?
C22A N3A C25A C26A 176.0(4) . . . . ?
Fe2 N3A C25A C26A -4.6(6) . . . . ?
C30A N4A C26A C27A -0.6(7) . . . . ?
Fe2 N4A C26A C27A 173.2(4) . . . . ?
C30A N4A C26A C25A -175.2(4) . . . . ?
Fe2 N4A C26A C25A -1.4(5) . . . . ?
N3A C25A C26A N4A 4.0(7) . . . . ?
N3A C25A C26A C27A -170.5(5) . . . . ?
N4A C26A C27A C28A -0.6(8) . . . . ?
C25A C26A C27A C28A 173.5(5) . . . . ?
C26A C27A C28A C29A 0.9(8) . . . . ?
C6A O8A C29A C28A 11.8(8) . . . . ?
C6A O8A C29A C30A -166.5(5) . . . . ?
C27A C28A C29A O8A -178.1(5) . . . . ?
C27A C28A C29A C30A 0.1(8) . . . . ?
C26A N4A C30A C29A 1.7(7) . . . . ?
Fe2 N4A C30A C29A -171.1(4) . . . . ?
O8A C29A C30A N4A 177.0(5) . . . . ?
C28A C29A C30A N4A -1.4(8) . . . . ?
O1B S1B O2B K3 33.4(7) . . . 4_545 ?
O3B S1B O2B K3 161.4(5) . . . 4_545 ?
C1B S1B O2B K3 -82.5(6) . . . 4_545 ?
O5B S2B O4B K6 6.3(10) . . . 7_566 ?
O6B S2B O4B K6 -115.8(6) . . . 7_566 ?
C4B S2B O4B K6 137.6(6) . . . 7_566 ?
O4B S2B O5B K6 -6.2(10) . . . 7_566 ?
O6B S2B O5B K6 115.3(7) . . . 7_566 ?
C4B S2B O5B K6 -135.4(6) . . . 7_566 ?
O11B S3B O9B K4 -47.5(5) . . . 6_565 ?
O10B S3B O9B K4 -175.3(4) . . . 6_565 ?
C15B S3B O9B K4 69.6(4) . . . 6_565 ?
O13B S4B O12B K4 -40.2(5) . . . 6_565 ?
O14B S4B O12B K4 -167.1(4) . . . 6_565 ?
C20B S4B O12B K4 78.7(4) . . . 6_565 ?
O1B S1B C1B C2B 177.2(7) . . . . ?
O2B S1B C1B C2B -62.0(8) . . . . ?
O3B S1B C1B C2B 57.5(9) . . . . ?
K3 S1B C1B C2B -94.6(7) 4_545 . . . ?
S1B C1B C2B C3B -163.3(6) . . . . ?
C8B O7B C3B C2B 166.1(6) . . . . ?
C1H C2B C3B O7B 157.5(19) . . . . ?
C1B C2B C3B O7B 61.8(9) . . . . ?
O5B S2B C4B C5B 169.4(10) . . . . ?
O4B S2B C4B C5B 37.1(11) . . . . ?
O6B S2B C4B C5B -75.4(11) . . . . ?
K6 S2B C4B C5B 99.4(10) 7_566 . . . ?
S2H C4B C5B C6B -78.8(10) . . . . ?
S2B C4B C5B C6B -142.3(8) . . . . ?
C29B O8B C6B C5B -179.8(5) . . . . ?
C4B C5B C6B O8B -175.3(7) . . . . ?
C11B N1B C7B C8B 0.7(7) . . . . ?
Fe1 N1B C7B C8B -172.0(4) . . . . ?
C3B O7B C8B C7B -162.2(6) . . . . ?
C3B O7B C8B C9B 17.0(9) . . . . ?
N1B C7B C8B O7B 178.8(5) . . . . ?
N1B C7B C8B C9B -0.5(8) . . . . ?
O7B C8B C9B C10B -179.7(6) . . . . ?
C7B C8B C9B C10B -0.5(8) . . . . ?
C8B C9B C10B C11B 1.3(8) . . . . ?
C7B N1B C11B C10B 0.1(7) . . . . ?
Fe1 N1B C11B C10B 173.8(4) . . . . ?
C7B N1B C11B C12B -174.6(4) . . . . ?
Fe1 N1B C11B C12B -0.9(5) . . . . ?
C9B C10B C11B N1B -1.2(8) . . . . ?
C9B C10B C11B C12B 173.0(5) . . . . ?
C13B N2B C12B C11B 175.7(4) . . . . ?
Fe1 N2B C12B C11B -4.5(6) . . . . ?
N1B C11B C12B N2B 3.5(7) . . . . ?
C10B C11B C12B N2B -171.1(5) . . . . ?
C12B N2B C13B C14B 118.8(6) . . . . ?
Fe1 N2B C13B C14B -61.0(7) . . . . ?
C12B N2B C13B C18B -62.3(8) . . . . ?
Fe1 N2B C13B C18B 118.0(6) . . . . ?
C18B C13B C14B C15B -0.7(9) . . . . ?
N2B C13B C14B C15B 178.3(5) . . . . ?
C13B C14B C15B C16B 2.4(9) . . . . ?
C13B C14B C15B S3B -171.2(5) . . . . ?
O9B S3B C15B C16B 58.3(6) . . . . ?
O11B S3B C15B C16B 180.0(5) . . . . ?
O10B S3B C15B C16B -61.2(6) . . . . ?
O9B S3B C15B C14B -128.2(5) . . . . ?
O11B S3B C15B C14B -6.5(5) . . . . ?
O10B S3B C15B C14B 112.4(5) . . . . ?
C14B C15B C16B C17B -1.6(10) . . . . ?
S3B C15B C16B C17B 171.5(5) . . . . ?
C14B C15B C16B C19B 174.7(6) . . . . ?
S3B C15B C16B C19B -12.1(9) . . . . ?
C15B C16B C17B C18B -0.9(11) . . . . ?
C19B C16B C17B C18B -177.4(7) . . . . ?
C14B C13B C18B C17B -1.8(11) . . . . ?
N2B C13B C18B C17B 179.3(7) . . . . ?
C16B C17B C18B C13B 2.6(12) . . . . ?
C15B C16B C19B C20B -84.3(9) . . . . ?
C17B C16B C19B C20B 92.0(9) . . . . ?
C15B C16B C19B C24B 94.5(9) . . . . ?
C17B C16B C19B C24B -89.3(10) . . . . ?
C24B C19B C20B C21B -4.4(11) . . . . ?
C16B C19B C20B C21B 174.3(6) . . . . ?
C24B C19B C20B S4B 168.6(6) . . . . ?
C16B C19B C20B S4B -12.6(10) . . . . ?
O12B S4B C20B C19B 53.9(7) . . . . ?
O13B S4B C20B C19B 178.4(6) . . . . ?
O14B S4B C20B C19B -63.5(7) . . . . ?
K4 S4B C20B C19B 93.0(6) 6_565 . . . ?
O12B S4B C20B C21B -132.8(5) . . . . ?
O13B S4B C20B C21B -8.3(6) . . . . ?
O14B S4B C20B C21B 109.8(7) . . . . ?
K4 S4B C20B C21B -93.7(5) 6_565 . . . ?
C19B C20B C21B C22B 2.4(10) . . . . ?
S4B C20B C21B C22B -170.9(5) . . . . ?
C20B C21B C22B C23B 2.0(10) . . . . ?
C20B C21B C22B N3B -179.2(5) . . . . ?
C25B N3B C22B C21B 117.6(6) . . . . ?
Fe4 N3B C22B C21B -61.9(7) . . . . ?
C25B N3B C22B C23B -63.6(8) . . . . ?
Fe4 N3B C22B C23B 116.9(6) . . . . ?
C21B C22B C23B C24B -4.1(12) . . . . ?
N3B C22B C23B C24B 177.1(7) . . . . ?
C22B C23B C24B C19B 2.0(14) . . . . ?
C20B C19B C24B C23B 2.3(13) . . . . ?
C16B C19B C24B C23B -176.6(8) . . . . ?
C22B N3B C25B C26B -179.0(4) . . . . ?
Fe4 N3B C25B C26B 0.6(6) . . . . ?
C30B N4B C26B C27B -1.1(7) . . . . ?
Fe4 N4B C26B C27B 173.5(4) . . . . ?
C30B N4B C26B C25B -177.7(4) . . . . ?
Fe4 N4B C26B C25B -3.1(5) . . . . ?
N3B C25B C26B N4B 1.7(7) . . . . ?
N3B C25B C26B C27B -174.9(5) . . . . ?
N4B C26B C27B C28B -1.3(9) . . . . ?
C25B C26B C27B C28B 175.0(6) . . . . ?
C26B C27B C28B C29B 2.4(9) . . . . ?
C6B O8B C29B C30B -170.1(5) . . . . ?
C6B O8B C29B C28B 9.3(8) . . . . ?
C27B C28B C29B O8B 179.3(6) . . . . ?
C27B C28B C29B C30B -1.2(9) . . . . ?
C26B N4B C30B C29B 2.4(7) . . . . ?
Fe4 N4B C30B C29B -171.3(4) . . . . ?
O8B C29B C30B N4B 178.3(5) . . . . ?
C28B C29B C30B N4B -1.2(8) . . . . ?
O1C S1C O3C K2 -131.8(6) . . . 6_565 ?
O2C S1C O3C K2 -5.3(7) . . . 6_565 ?
C1C S1C O3C K2 111.0(6) . . . 6_565 ?
O10C S3C O9C K9 -38.4(5) . . . . ?
O11C S3C O9C K9 -166.5(4) . . . . ?
C15C S3C O9C K9 77.7(4) . . . . ?
O10C S3C O11C K13 -123.2(10) . . . . ?
O9C S3C O11C K13 6.2(11) . . . . ?
C15C S3C O11C K13 121.4(10) . . . . ?
O12C S4C O14C K9 -176.2(3) . . . . ?
O13C S4C O14C K9 -48.2(4) . . . . ?
C20C S4C O14C K9 67.3(4) . . . . ?
O3C S1C C1C C2C -58.4(7) . . . . ?
O1C S1C C1C C2C -178.7(7) . . . . ?
O2C S1C C1C C2C 61.8(7) . . . . ?
S1C C1C C2C C3C -177.8(5) . . . . ?
S1K C1C C2C C3C 115.9(8) . . . . ?
C8C O7C C3C C2C 164.9(5) . . . . ?
C1C C2C C3C O7C 59.2(8) . . . . ?
O5C S2C C4C C5C -65.8(10) . . . . ?
O6C S2C C4C C5C 54.4(10) . . . . ?
O4C S2C C4C C5C 172.8(8) . . . . ?
S2C C4C C5C C6C -166.5(8) . . . . ?
C29C O8C C6C C5C 160.3(7) . . . . ?
K3 O8C C6C C5C -41.9(10) 6_566 . . . ?
C4C C5C C6C O8C -57.4(12) . . . . ?
C11C N1C C7C C8C 0.8(7) . . . . ?
Fe1 N1C C7C C8C -173.0(4) . . . . ?
C3C O7C C8C C7C -164.0(5) . . . . ?
C3C O7C C8C C9C 15.5(8) . . . . ?
N1C C7C C8C O7C 177.9(5) . . . . ?
N1C C7C C8C C9C -1.7(8) . . . . ?
O7C C8C C9C C10C -178.0(5) . . . . ?
C7C C8C C9C C10C 1.5(8) . . . . ?
C8C C9C C10C C11C -0.5(8) . . . . ?
C7C N1C C11C C10C 0.2(8) . . . . ?
Fe1 N1C C11C C10C 174.8(4) . . . . ?
C7C N1C C11C C12C -174.3(4) . . . . ?
Fe1 N1C C11C C12C 0.4(6) . . . . ?
C9C C10C C11C N1C -0.3(9) . . . . ?
C9C C10C C11C C12C 173.5(5) . . . . ?
C13C N2C C12C C11C 177.3(4) . . . . ?
Fe1 N2C C12C C11C -7.5(6) . . . . ?
N1C C11C C12C N2C 4.7(7) . . . . ?
C10C C11C C12C N2C -169.6(5) . . . . ?
C12C N2C C13C C18C -80.5(7) . . . . ?
Fe1 N2C C13C C18C 105.0(6) . . . . ?
C12C N2C C13C C14C 106.2(6) . . . . ?
Fe1 N2C C13C C14C -68.2(7) . . . . ?
C18C C13C C14C C15C 5.8(10) . . . . ?
N2C C13C C14C C15C 179.2(5) . . . . ?
C13C C14C C15C C16C 1.1(10) . . . . ?
C13C C14C C15C S3C -172.0(5) . . . . ?
O10C S3C C15C C16C 174.1(6) . . . . ?
O11C S3C C15C C16C -66.3(6) . . . . ?
O9C S3C C15C C16C 52.1(7) . . . . ?
O10C S3C C15C C14C -13.0(7) . . . . ?
O11C S3C C15C C14C 106.7(6) . . . . ?
O9C S3C C15C C14C -134.9(6) . . . . ?
C14C C15C C16C C17C -5.1(10) . . . . ?
S3C C15C C16C C17C 167.7(5) . . . . ?
C14C C15C C16C C19C 179.3(6) . . . . ?
S3C C15C C16C C19C -7.9(9) . . . . ?
C15C C16C C17C C18C 2.5(10) . . . . ?
C19C C16C C17C C18C 178.2(6) . . . . ?
C14C C13C C18C C17C -8.3(10) . . . . ?
N2C C13C C18C C17C 178.4(6) . . . . ?
C16C C17C C18C C13C 4.2(11) . . . . ?
C17C C16C C19C C24C -93.7(8) . . . . ?
C15C C16C C19C C24C 81.7(8) . . . . ?
C17C C16C C19C C20C 86.7(8) . . . . ?
C15C C16C C19C C20C -97.8(7) . . . . ?
C24C C19C C20C C21C -2.1(8) . . . . ?
C16C C19C C20C C21C 177.4(5) . . . . ?
C24C C19C C20C S4C 176.1(5) . . . . ?
C16C C19C C20C S4C -4.4(8) . . . . ?
O12C S4C C20C C21C 112.5(5) . . . . ?
O13C S4C C20C C21C -7.5(6) . . . . ?
O14C S4C C20C C21C -127.5(5) . . . . ?
O12C S4C C20C C19C -65.8(5) . . . . ?
O13C S4C C20C C19C 174.2(5) . . . . ?
O14C S4C C20C C19C 54.2(6) . . . . ?
C19C C20C C21C C22C 2.1(8) . . . . ?
S4C C20C C21C C22C -176.2(4) . . . . ?
C20C C21C C22C C23C -0.3(8) . . . . ?
C20C C21C C22C N3C -176.7(5) . . . . ?
C25C N3C C22C C21C 119.7(5) . . . . ?
Fe3 N3C C22C C21C -59.5(6) . . . . ?
C25C N3C C22C C23C -56.7(7) . . . . ?
Fe3 N3C C22C C23C 124.1(5) . . . . ?
C21C C22C C23C C24C -1.4(9) . . . . ?
N3C C22C C23C C24C 174.9(5) . . . . ?
C20C C19C C24C C23C 0.3(9) . . . . ?
C16C C19C C24C C23C -179.2(6) . . . . ?
C22C C23C C24C C19C 1.4(10) . . . . ?
C22C N3C C25C C26C 175.2(4) . . . . ?
Fe3 N3C C25C C26C -5.5(6) . . . . ?
C30C N4C C26C C27C -2.0(8) . . . . ?
Fe3 N4C C26C C27C 178.7(5) . . . . ?
C30C N4C C26C C25C -178.9(4) . . . . ?
Fe3 N4C C26C C25C 1.7(5) . . . . ?
N3C C25C C26C N4C 2.5(7) . . . . ?
N3C C25C C26C C27C -174.5(5) . . . . ?
N4C C26C C27C C28C 0.7(10) . . . . ?
C25C C26C C27C C28C 177.4(6) . . . . ?
C26C C27C C28C C29C 0.1(10) . . . . ?
C6K O8C C29C C28C 10(2) . . . . ?
C6C O8C C29C C28C -167.0(8) . . . . ?
K3 O8C C29C C28C 36.0(8) 6_566 . . . ?
C6K O8C C29C C30C -169(2) . . . . ?
C6C O8C C29C C30C 13.9(10) . . . . ?
K3 O8C C29C C30C -143.1(5) 6_566 . . . ?
C27C C28C C29C O8C -178.7(6) . . . . ?
C27C C28C C29C C30C 0.4(10) . . . . ?
C26C N4C C30C C29C 2.5(7) . . . . ?
Fe3 N4C C30C C29C -178.3(4) . . . . ?
O8C C29C C30C N4C 177.3(5) . . . . ?
C28C C29C C30C N4C -1.8(9) . . . . ?
O2D S1D O1D K8 -64.9(17) . . . 6_565 ?
O3D S1D O1D K8 168.9(12) . . . 6_565 ?
C1D S1D O1D K8 53.4(15) . . . 6_565 ?
O1D S1D O2D K13 93.8(16) . . . 6_565 ?
O3D S1D O2D K13 -139.3(14) . . . 6_565 ?
C1D S1D O2D K13 -25.8(15) . . . 6_565 ?
O5D S2D O4D K6 -62(2) . . . . ?
O6D S2D O4D K6 68(2) . . . . ?
C4D S2D O4D K6 -176.4(17) . . . . ?
O10D S3D O9D K10 -42.8(7) . . . . ?
O11D S3D O9D K10 -171.1(5) . . . . ?
C15D S3D O9D K10 71.0(6) . . . . ?
K2 S3D O9D K10 -159.4(7) . . . . ?
O10D S3D O9D K2 116.6(4) . . . . ?
O11D S3D O9D K2 -11.7(4) . . . . ?
C15D S3D O9D K2 -129.6(3) . . . . ?
K10 S3D O9D K2 159.4(7) . . . . ?
O10D S3D O11D K2 -116.8(4) . . . . ?
O9D S3D O11D K2 12.5(5) . . . . ?
C15D S3D O11D K2 129.4(3) . . . . ?
K10 S3D O11D K2 3.6(6) . . . . ?
O12D S4D O13D K10 -49.9(6) . . . . ?
O14D S4D O13D K10 -176.4(5) . . . . ?
C20D S4D O13D K10 74.3(4) . . . . ?
O12D S4D O13D K12 102.3(5) . . . 4 ?
O14D S4D O13D K12 -24.1(5) . . . 4 ?
C20D S4D O13D K12 -133.5(3) . . . 4 ?
O13D S4D O14D K12 31.0(6) . . . 4 ?
O12D S4D O14D K12 -95.4(6) . . . 4 ?
C20D S4D O14D K12 147.6(4) . . . 4 ?
O2D S1D C1D C2D -168.2(10) . . . . ?
O1D S1D C1D C2D 66.0(10) . . . . ?
O3D S1D C1D C2D -52.5(11) . . . . ?
S1I C1D C2D C3D -92.5(10) . . . . ?
S1D C1D C2D C3D -53.3(11) . . . . ?
C8D O7D C3D C2D 177.9(6) . . . . ?
C1D C2D C3D O7D -171.3(7) . . . . ?
O5D S2D C4D C5D -51.4(11) . . . . ?
O6D S2D C4D C5D -173.2(11) . . . . ?
O4D S2D C4D C5D 64.5(13) . . . . ?
K6 S2D C4D C5D 62.1(13) . . . . ?
S2D C4D C5D C6D -72.6(10) . . . . ?
S2I C4D C5D C6D -48.4(12) . . . . ?
C29D O8D C6D C5D 175.6(5) . . . . ?
C4D C5D C6D O8D -171.1(6) . . . . ?
C11D N1D C7D C8D 0.8(7) . . . . ?
Fe4 N1D C7D C8D -173.3(4) . . . . ?
C3D O7D C8D C7D -167.0(5) . . . . ?
C3D O7D C8D C9D 14.0(9) . . . . ?
N1D C7D C8D O7D -178.8(5) . . . . ?
N1D C7D C8D C9D 0.2(8) . . . . ?
O7D C8D C9D C10D 178.1(5) . . . . ?
C7D C8D C9D C10D -0.9(8) . . . . ?
C8D C9D C10D C11D 0.5(8) . . . . ?
C7D N1D C11D C10D -1.1(7) . . . . ?
Fe4 N1D C11D C10D 173.9(4) . . . . ?
C7D N1D C11D C12D -176.5(4) . . . . ?
Fe4 N1D C11D C12D -1.5(5) . . . . ?
C9D C10D C11D N1D 0.4(8) . . . . ?
C9D C10D C11D C12D 175.3(5) . . . . ?
C13D N2D C12D C11D 176.0(4) . . . . ?
Fe4 N2D C12D C11D -3.4(6) . . . . ?
N1D C11D C12D N2D 3.3(7) . . . . ?
C10D C11D C12D N2D -172.0(5) . . . . ?
C12D N2D C13D C14D 121.9(6) . . . . ?
Fe4 N2D C13D C14D -58.8(6) . . . . ?
C12D N2D C13D C18D -60.4(7) . . . . ?
Fe4 N2D C13D C18D 119.0(5) . . . . ?
C18D C13D C14D C15D 0.4(9) . . . . ?
N2D C13D C14D C15D 178.1(5) . . . . ?
C13D C14D C15D C16D 2.2(9) . . . . ?
C13D C14D C15D S3I 163.5(6) . . . . ?
C13D C14D C15D S3D -171.0(5) . . . . ?
O10D S3D C15D C16D 178.3(6) . . . . ?
O9D S3D C15D C16D 57.9(7) . . . . ?
O11D S3D C15D C16D -62.7(6) . . . . ?
K2 S3D C15D C16D -5.7(7) . . . . ?
K10 S3D C15D C16D 90.0(5) . . . . ?
O10D S3D C15D C14D -8.6(6) . . . . ?
O9D S3D C15D C14D -129.0(6) . . . . ?
O11D S3D C15D C14D 110.4(5) . . . . ?
K2 S3D C15D C14D 167.4(4) . . . . ?
K10 S3D C15D C14D -96.9(5) . . . . ?
C14D C15D C16D C17D -3.6(9) . . . . ?
S3I C15D C16D C17D -160.1(7) . . . . ?
S3D C15D C16D C17D 169.3(5) . . . . ?
C14D C15D C16D C19D 175.3(6) . . . . ?
S3I C15D C16D C19D 18.8(11) . . . . ?
S3D C15D C16D C19D -11.9(9) . . . . ?
C15D C16D C17D C18D 2.6(10) . . . . ?
C19D C16D C17D C18D -176.4(6) . . . . ?
C14D C13D C18D C17D -1.4(9) . . . . ?
N2D C13D C18D C17D -179.1(6) . . . . ?
C16D C17D C18D C13D -0.1(10) . . . . ?
C17D C16D C19D C20D 86.2(8) . . . . ?
C15D C16D C19D C20D -92.7(8) . . . . ?
C17D C16D C19D C24D -92.8(8) . . . . ?
C15D C16D C19D C24D 88.3(8) . . . . ?
C24D C19D C20D C21D -2.2(9) . . . . ?
C16D C19D C20D C21D 178.7(5) . . . . ?
C24D C19D C20D S4D 173.8(5) . . . . ?
C16D C19D C20D S4D -5.3(8) . . . . ?
O13D S4D C20D C21D -141.6(6) . . . . ?
O12D S4D C20D C21D -11.7(7) . . . . ?
O14D S4D C20D C21D 112.6(6) . . . . ?
K12 S4D C20D C21D 146.4(4) 4 . . . ?
O13D S4D C20D C19D 42.3(7) . . . . ?
O12D S4D C20D C19D 172.1(6) . . . . ?
O14D S4D C20D C19D -63.6(7) . . . . ?
K12 S4D C20D C19D -29.7(7) 4 . . . ?
C19D C20D C21D C22D 2.6(9) . . . . ?
S4D C20D C21D C22D -173.6(5) . . . . ?
C20D C21D C22D C23D -0.2(9) . . . . ?
C20D C21D C22D N3D -179.5(5) . . . . ?
C25D N3D C22D C21D 121.4(6) . . . . ?
Fe2 N3D C22D C21D -59.7(6) . . . . ?
C25D N3D C22D C23D -57.9(7) . . . . ?
Fe2 N3D C22D C23D 121.0(5) . . . . ?
C21D C22D C23D C24D -2.3(9) . . . . ?
N3D C22D C23D C24D 177.0(5) . . . . ?
C22D C23D C24D C19D 2.6(10) . . . . ?
C22D C23D C24D K2' -103.5(6) . . . . ?
C20D C19D C24D C23D -0.3(9) . . . . ?
C16D C19D C24D C23D 178.8(6) . . . . ?
C20D C19D C24D K2' 92.1(6) . . . . ?
C16D C19D C24D K2' -88.8(6) . . . . ?
C22D N3D C25D C26D -178.7(5) . . . . ?
Fe2 N3D C25D C26D 2.2(6) . . . . ?
C30D N4D C26D C27D -1.1(7) . . . . ?
Fe2 N4D C26D C27D 171.6(4) . . . . ?
C30D N4D C26D C25D -180.0(4) . . . . ?
Fe2 N4D C26D C25D -7.4(6) . . . . ?
N3D C25D C26D N4D 3.4(7) . . . . ?
N3D C25D C26D C27D -175.5(5) . . . . ?
N4D C26D C27D C28D 0.4(8) . . . . ?
C25D C26D C27D C28D 179.2(5) . . . . ?
C26D C27D C28D C29D 1.5(8) . . . . ?
C6D O8D C29D C28D 17.3(8) . . . . ?
C6D O8D C29D C30D -162.3(5) . . . . ?
C27D C28D C29D O8D 177.8(5) . . . . ?
C27D C28D C29D C30D -2.6(8) . . . . ?
C26D N4D C30D C29D -0.1(7) . . . . ?
Fe2 N4D C30D C29D -171.6(4) . . . . ?
O8D C29D C30D N4D -178.4(4) . . . . ?
C28D C29D C30D N4D 2.0(8) . . . . ?
O2E S1E C1E C2E 57(2) . . . . ?
O3E S1E C1E C2E -179.0(18) . . . . ?
O1E S1E C1E C2E -61(2) . . . . ?
S1E C1E C2E C3E 177.1(13) . . . . ?
C8E O7E C3E C2L 76.8(12) . . . . ?
C8E O7E C3E C2E 152.8(9) . . . . ?
C1E C2E C3E O7E 58.7(18) . . . . ?
O5E S2E C4E C5E -59.2(15) . . . . ?
O6E S2E C4E C5E 61.9(14) . . . . ?
O4E S2E C4E C5E -178.1(13) . . . . ?
S2E C4E C5E C6E 173.0(10) . . . . ?
C29E O8E C6E C5E 179.8(9) . . . . ?
C4E C5E C6E O8E 81.0(15) . . . . ?
C11E N1E C7E C8E 1.3(7) . . . . ?
Fe4 N1E C7E C8E -173.4(4) . . . . ?
C3E O7E C8E C9E 13.3(10) . . . . ?
C3E O7E C8E C7E -166.9(6) . . . . ?
N1E C7E C8E O7E 178.1(5) . . . . ?
N1E C7E C8E C9E -2.1(8) . . . . ?
O7E C8E C9E C10E -178.4(6) . . . . ?
C7E C8E C9E C10E 1.8(8) . . . . ?
C8E C9E C10E C11E -0.7(8) . . . . ?
C7E N1E C11E C10E -0.1(7) . . . . ?
Fe4 N1E C11E C10E 175.3(4) . . . . ?
C7E N1E C11E C12E -176.2(4) . . . . ?
Fe4 N1E C11E C12E -0.8(5) . . . . ?
C9E C10E C11E N1E -0.1(8) . . . . ?
C9E C10E C11E C12E 175.6(5) . . . . ?
C13E N2E C12E C11E 178.8(4) . . . . ?
Fe4 N2E C12E C11E -5.3(6) . . . . ?
N1E C11E C12E N2E 4.1(6) . . . . ?
C10E C11E C12E N2E -172.0(5) . . . . ?
C12E N2E C13E C14E 99.4(6) . . . . ?
Fe4 N2E C13E C14E -76.0(6) . . . . ?
C12E N2E C13E C18E -83.2(7) . . . . ?
Fe4 N2E C13E C18E 101.5(6) . . . . ?
C18E C13E C14E C15E 1.4(10) . . . . ?
N2E C13E C14E C15E 178.9(6) . . . . ?
C13E C14E C15E C16E 2.7(10) . . . . ?
C13E C14E C15E S3E -177.4(6) . . . . ?
C13E C14E C15E S3L -176.1(5) . . . . ?
O10E S3E C15E C16E 39.3(9) . . . . ?
O11E S3E C15E C16E -84.7(7) . . . . ?
O9E S3E C15E C16E 156.1(6) . . . . ?
O10E S3E C15E C14E -140.6(7) . . . . ?
O11E S3E C15E C14E 95.4(7) . . . . ?
O9E S3E C15E C14E -23.8(8) . . . . ?
C14E C15E C16E C17E -5.9(10) . . . . ?
S3E C15E C16E C17E 174.3(6) . . . . ?
S3L C15E C16E C17E 172.7(6) . . . . ?
C14E C15E C16E C19E 179.2(6) . . . . ?
S3E C15E C16E C19E -0.7(9) . . . . ?
S3L C15E C16E C19E -2.2(10) . . . . ?
C15E C16E C17E C18E 5.3(11) . . . . ?
C19E C16E C17E C18E -179.5(7) . . . . ?
C14E C13E C18E C17E -2.0(10) . . . . ?
N2E C13E C18E C17E -179.4(6) . . . . ?
C16E C17E C18E C13E -1.4(12) . . . . ?
C15E C16E C19E C20E -93.7(8) . . . . ?
C17E C16E C19E C20E 91.4(8) . . . . ?
C15E C16E C19E C24E 81.5(8) . . . . ?
C17E C16E C19E C24E -93.4(8) . . . . ?
C24E C19E C20E C21E 3.3(10) . . . . ?
C16E C19E C20E C21E 178.5(6) . . . . ?
C24E C19E C20E S4E 175.4(5) . . . . ?
C16E C19E C20E S4E -9.4(9) . . . . ?
O12E S4E C20E C21E -147.3(6) . . . . ?
O13E S4E C20E C21E -33.9(7) . . . . ?
O14E S4E C20E C21E 89.7(7) . . . . ?
O12E S4E C20E C19E 40.4(7) . . . . ?
O13E S4E C20E C19E 153.8(7) . . . . ?
O14E S4E C20E C19E -82.6(7) . . . . ?
C19E C20E C21E C22E 0.1(10) . . . . ?
S4E C20E C21E C22E -172.4(5) . . . . ?
C20E C21E C22E C23E -1.5(9) . . . . ?
C20E C21E C22E N3E -176.2(5) . . . . ?
C25E N3E C22E C21E 117.9(6) . . . . ?
Fe3 N3E C22E C21E -57.2(7) . . . . ?
C25E N3E C22E C23E -56.8(7) . . . . ?
Fe3 N3E C22E C23E 128.1(5) . . . . ?
C21E C22E C23E C24E -0.6(9) . . . . ?
N3E C22E C23E C24E 174.2(6) . . . . ?
C22E C23E C24E C19E 4.1(11) . . . . ?
C20E C19E C24E C23E -5.4(11) . . . . ?
C16E C19E C24E C23E 179.2(6) . . . . ?
C22E N3E C25E C26E 179.9(5) . . . . ?
Fe3 N3E C25E C26E -4.1(7) . . . . ?
C30E N4E C26E C27E 0.6(9) . . . . ?
Fe3 N4E C26E C27E 178.9(5) . . . . ?
C30E N4E C26E C25E -176.4(5) . . . . ?
Fe3 N4E C26E C25E 2.0(6) . . . . ?
N3E C25E C26E N4E 1.5(8) . . . . ?
N3E C25E C26E C27E -175.4(6) . . . . ?
N4E C26E C27E C28E 0.3(11) . . . . ?
C25E C26E C27E C28E 176.9(7) . . . . ?
C26E C27E C28E C29E -1.7(13) . . . . ?
C6E O8E C29E C28E -13.0(14) . . . . ?
C6L O8E C29E C28E 17.5(15) . . . . ?
C6E O8E C29E C30E 166.9(10) . . . . ?
C6L O8E C29E C30E -162.6(10) . . . . ?
C27E C28E C29E O8E -177.9(8) . . . . ?
C27E C28E C29E C30E 2.2(13) . . . . ?
C26E N4E C30E C29E 0.0(9) . . . . ?
Fe3 N4E C30E C29E -178.1(5) . . . . ?
O8E C29E C30E N4E 178.7(7) . . . . ?
C28E C29E C30E N4E -1.4(12) . . . . ?
O3F S1F O2F K8 -114.2(8) . . . 2_656 ?
O1F S1F O2F K8 11.0(10) . . . 2_656 ?
C1F S1F O2F K8 125.8(7) . . . 2_656 ?
O4F S2F O5F K1 159.4(10) . . . 2 ?
O6F S2F O5F K1 -76.6(12) . . . 2 ?
C4F S2F O5F K1 40.5(14) . . . 2 ?
K3 S2F O5F K1 -70.2(11) 2 . . 2 ?
O4F S2F O5F K3 -130.4(5) . . . 2 ?
O6F S2F O5F K3 -6.4(6) . . . 2 ?
C4F S2F O5F K3 110.8(5) . . . 2 ?
O5F S2F O6F K3 8.5(8) . . . 2 ?
O4F S2F O6F K3 134.9(6) . . . 2 ?
C4F S2F O6F K3 -111.3(7) . . . 2 ?
O11F S3F O10F K11 10.3(7) . . . . ?
O9F S3F O10F K11 -115.6(6) . . . . ?
C15F S3F O10F K11 128.4(3) . . . . ?
K4 S3F O10F K11 -33.4(6) . . . . ?
O10F S3F O11F K4 -110.0(8) . . . . ?
O9F S3F O11F K4 17.0(10) . . . . ?
C15F S3F O11F K4 138.1(5) . . . . ?
K11 S3F O11F K4 -99.6(7) . . . . ?
O10F S3F O11F K11 -10.4(7) . . . . ?
O9F S3F O11F K11 116.6(6) . . . . ?
C15F S3F O11F K11 -122.2(3) . . . . ?
K4 S3F O11F K11 99.6(7) . . . . ?
O13F S4F O12F K8 -1.7(6) . . . . ?
O14F S4F O12F K8 -132.6(4) . . . . ?
C20F S4F O12F K8 113.5(3) . . . . ?
O14F S4F O13F K8 130.5(5) . . . . ?
O12F S4F O13F K8 1.7(6) . . . . ?
C20F S4F O13F K8 -114.2(3) . . . . ?
O13F S4F O14F K13 -125.1(7) . . . . ?
O12F S4F O14F K13 3.5(7) . . . . ?
C20F S4F O14F K13 119.0(5) . . . . ?
K8 S4F O14F K13 -60.2(10) . . . . ?
O3F S1F C1F C2F 59.2(10) . . . . ?
O1F S1F C1F C2F -62.2(9) . . . . ?
O2F S1F C1F C2F -178.6(8) . . . . ?
K8 S1F C1F C2F -146.8(6) 2_656 . . . ?
S1F C1F C2F C3F -177.0(6) . . . . ?
C8F O7F C3F C2F 160.0(6) . . . . ?
C8F O7F C3F C2N -163.4(10) . . . . ?
C1F C2F C3F O7F 56.6(9) . . . . ?
O5F S2F C4F C5F 61.0(14) . . . . ?
O4F S2F C4F C5F -61.5(14) . . . . ?
O6F S2F C4F C5F -176.4(12) . . . . ?
K3 S2F C4F C5F 137.2(10) 2 . . . ?
S2F C4F C5F C6F 168.0(11) . . . . ?
C29F O8F C6F C5F -161.3(10) . . . . ?
C4F C5F C6F O8F 64.0(16) . . . . ?
C11F N1F C7F C8F 0.3(7) . . . . ?
Fe2 N1F C7F C8F -174.5(4) . . . . ?
C3F O7F C8F C9F 13.3(9) . . . . ?
C3F O7F C8F C7F -165.8(6) . . . . ?
N1F C7F C8F O7F 178.5(5) . . . . ?
N1F C7F C8F C9F -0.6(8) . . . . ?
O7F C8F C9F C10F -178.9(5) . . . . ?
C7F C8F C9F C10F 0.1(8) . . . . ?
C8F C9F C10F C11F 0.6(8) . . . . ?
C7F N1F C11F C10F 0.5(7) . . . . ?
Fe2 N1F C11F C10F 176.0(4) . . . . ?
C7F N1F C11F C12F -175.6(4) . . . . ?
Fe2 N1F C11F C12F -0.1(5) . . . . ?
C9F C10F C11F N1F -1.0(8) . . . . ?
C9F C10F C11F C12F 174.7(5) . . . . ?
C13F N2F C12F C11F 178.1(4) . . . . ?
Fe2 N2F C12F C11F -7.6(6) . . . . ?
N1F C11F C12F N2F 5.1(7) . . . . ?
C10F C11F C12F N2F -170.8(5) . . . . ?
C12F N2F C13F C14F 90.4(6) . . . . ?
Fe2 N2F C13F C14F -83.1(6) . . . . ?
C12F N2F C13F C18F -91.0(7) . . . . ?
Fe2 N2F C13F C18F 95.5(6) . . . . ?
C18F C13F C14F C15F 1.3(9) . . . . ?
N2F C13F C14F C15F 179.9(5) . . . . ?
C13F C14F C15F C16F 1.0(9) . . . . ?
C13F C14F C15F S3F -177.2(5) . . . . ?
O10F S3F C15F C14F 104.8(7) . . . . ?
O9G S3F C15F C14F -106.1(6) . . . . ?
O10N S3F C15F C14F -171.0(11) . . . . ?
O10G S3F C15F C14F 17.9(7) . . . . ?
O11F S3F C15F C14F -135.8(8) . . . . ?
O9N S3F C15F C14F 63.4(11) . . . . ?
O11G S3F C15F C14F 132.8(6) . . . . ?
O9F S3F C15F C14F -13.7(9) . . . . ?
O11N S3F C15F C14F -49.8(10) . . . . ?
K4 S3F C15F C14F -98.0(5) . . . . ?
K11 S3F C15F C14F 160.9(4) . . . . ?
O10F S3F C15F C16F -73.3(8) . . . . ?
O9G S3F C15F C16F 75.8(7) . . . . ?
O10N S3F C15F C16F 10.9(11) . . . . ?
O10G S3F C15F C16F -160.2(6) . . . . ?
O11F S3F C15F C16F 46.1(8) . . . . ?
O9N S3F C15F C16F -114.7(11) . . . . ?
O11G S3F C15F C16F -45.3(7) . . . . ?
O9F S3F C15F C16F 168.2(8) . . . . ?
O11N S3F C15F C16F 132.1(10) . . . . ?
K4 S3F C15F C16F 83.8(6) . . . . ?
K11 S3F C15F C16F -17.2(6) . . . . ?
C14F C15F C16F C17F -0.8(9) . . . . ?
S3F C15F C16F C17F 177.2(5) . . . . ?
C14F C15F C16F C19F 177.3(6) . . . . ?
S3F C15F C16F C19F -4.7(9) . . . . ?
C15F C16F C17F C18F -1.6(11) . . . . ?
C19F C16F C17F C18F -179.8(6) . . . . ?
C14F C13F C18F C17F -3.6(10) . . . . ?
N2F C13F C18F C17F 177.8(6) . . . . ?
C16F C17F C18F C13F 3.8(11) . . . . ?
C17F C16F C19F C24F -87.2(8) . . . . ?
C15F C16F C19F C24F 94.8(7) . . . . ?
C17F C16F C19F C20F 94.6(8) . . . . ?
C15F C16F C19F C20F -83.4(8) . . . . ?
C24F C19F C20F C21F -2.4(8) . . . . ?
C16F C19F C20F C21F 175.8(5) . . . . ?
C24F C19F C20F S4F 172.0(4) . . . . ?
C16F C19F C20F S4F -9.8(8) . . . . ?
O13F S4F C20F C21F -80.0(7) . . . . ?
O13G S4F C20F C21F 93.4(9) . . . . ?
O14F S4F C20F C21F 42.7(7) . . . . ?
O12G S4F C20F C21F -140.0(9) . . . . ?
O12F S4F C20F C21F 161.3(6) . . . . ?
O14G S4F C20F C21F -24.5(9) . . . . ?
K8 S4F C20F C21F -137.9(4) . . . . ?
O13F S4F C20F C19F 105.5(7) . . . . ?
O13G S4F C20F C19F -81.2(9) . . . . ?
O14F S4F C20F C19F -131.9(7) . . . . ?
O12G S4F C20F C19F 45.5(10) . . . . ?
O12F S4F C20F C19F -13.3(7) . . . . ?
O14G S4F C20F C19F 160.9(9) . . . . ?
K8 S4F C20F C19F 47.5(5) . . . . ?
C19F C20F C21F C22F 2.2(8) . . . . ?
S4F C20F C21F C22F -172.4(4) . . . . ?
C20F C21F C22F C23F -0.2(8) . . . . ?
C20F C21F C22F N3F -178.0(4) . . . . ?
C25F N3F C22F C21F 122.2(5) . . . . ?
Fe3 N3F C22F C21F -55.6(6) . . . . ?
C25F N3F C22F C23F -55.6(6) . . . . ?
Fe3 N3F C22F C23F 126.7(5) . . . . ?
C21F C22F C23F C24F -1.5(8) . . . . ?
N3F C22F C23F C24F 176.3(5) . . . . ?
C20F C19F C24F C23F 0.7(9) . . . . ?
C16F C19F C24F C23F -177.7(5) . . . . ?
C22F C23F C24F C19F 1.2(9) . . . . ?
C22F N3F C25F C26F 176.4(5) . . . . ?
Fe3 N3F C25F C26F -5.5(6) . . . . ?
C30F N4F C26F C27F -1.6(9) . . . . ?
Fe3 N4F C26F C27F 173.6(6) . . . . ?
C30F N4F C26F C25F -175.4(5) . . . . ?
Fe3 N4F C26F C25F -0.1(6) . . . . ?
N3F C25F C26F N4F 3.8(8) . . . . ?
N3F C25F C26F C27F -169.9(7) . . . . ?
N4F C26F C27F C28F 2.0(13) . . . . ?
C25F C26F C27F C28F 175.2(8) . . . . ?
C26F C27F C28F C29F -4.0(15) . . . . ?
C6N O8F C29F C28F 6(2) . . . . ?
C6F O8F C29F C28F 6.0(15) . . . . ?
C6N O8F C29F C30F -175.8(18) . . . . ?
C6F O8F C29F C30F -175.8(9) . . . . ?
C27F C28F C29F O8F -176.4(9) . . . . ?
C27F C28F C29F C30F 5.5(15) . . . . ?
C26F N4F C30F C29F 3.2(9) . . . . ?
Fe3 N4F C30F C29F -171.2(6) . . . . ?
O8F C29F C30F N4F 176.4(7) . . . . ?
C28F C29F C30F N4F -5.4(13) . . . . ?
O9N S3F O10N K11 -4(2) . . . . ?
O11N S3F O10N K11 115.1(17) . . . . ?
C15F S3F O10N K11 -125.3(14) . . . . ?
K4 S3F O10N K11 104.2(17) . . . . ?
O9N S3F O10N K4 -108.4(10) . . . . ?
O11N S3F O10N K4 10.8(11) . . . . ?
C15F S3F O10N K4 130.5(4) . . . . ?
K11 S3F O10N K4 -104.2(17) . . . . ?
O10N S3F O11N K4 -12.5(13) . . . . ?
O9N S3F O11N K4 110.9(10) . . . . ?
C15F S3F O11N K4 -137.1(6) . . . . ?
K11 S3F O11N K4 15.6(12) . . . . ?
O10G S3F O9G K4 55.9(9) . . . . ?
O11G S3F O9G K4 -77.6(9) . . . . ?
C15F S3F O9G K4 170.0(6) . . . . ?
K11 S3F O9G K4 -62.5(7) . . . . ?
O9G S3F O11G K11 27.3(9) . . . . ?
O10G S3F O11G K11 -110.1(7) . . . . ?
C15F S3F O11G K11 138.9(6) . . . . ?
K4 S3F O11G K11 -7.3(8) . . . . ?
C5B C4B S2H O5H 73.1(14) . . . . ?
C5B C4B S2H O6H -161.9(13) . . . . ?
C5B C4B S2H O4H -40.5(14) . . . . ?
C2D C1D S1I O2I -176.7(12) . . . . ?
C2D C1D S1I O1I -45.7(13) . . . . ?
C2D C1D S1I O3I 65.5(12) . . . . ?
C5D C4D S2I O6I 63.8(16) . . . . ?
C5D C4D S2I O5I -174.7(18) . . . . ?
C5D C4D S2I O4I -54.8(17) . . . . ?
C5D C4D S2I K12 166.7(8) . . . 7_556 ?
O6I S2I O5I K12 80(4) . . . 7_556 ?
O4I S2I O5I K12 -157(3) . . . 7_556 ?
C4D S2I O5I K12 -41(4) . . . 7_556 ?
C16D C15D S3I O11I 103.9(15) . . . . ?
C14D C15D S3I O11I -55.1(14) . . . . ?
C16D C15D S3I O9I -20.4(17) . . . . ?
C14D C15D S3I O9I -179.4(16) . . . . ?
C16D C15D S3I O10I -136.5(15) . . . . ?
C14D C15D S3I O10I 64.5(15) . . . . ?
O11I S3I O9I K2' 149.8(18) . . . . ?
O10I S3I O9I K2' 24(3) . . . . ?
C15D S3I O9I K2' -86(2) . . . . ?
C2A C1A S1J O1J -54.2(13) . . . . ?
C2A C1A S1J O3J 70.2(13) . . . . ?
C2A C1A S1J O2J -173.9(13) . . . . ?
C2A C1A S1J K12 129.1(9) . . . . ?
O1J S1J O2J K12 126.7(10) . . . . ?
O3J S1J O2J K12 -0.7(12) . . . . ?
C1A S1J O2J K12 -117.9(8) . . . . ?
O1J S1J O3J K12 -127.2(10) . . . . ?
O2J S1J O3J K12 0.7(12) . . . . ?
C1A S1J O3J K12 111.2(8) . . . . ?
K5 O11A S3J O10J -147.9(18) . . . . ?
K5 O11A S3J O9J -21.1(18) . . . . ?
K5 O11A S3J C15A 113.3(11) . . . . ?
C14A C15A S3J O11A -166.4(11) . . . . ?
C16A C15A S3J O11A -3(2) . . . . ?
C14A C15A S3J O10J 81.1(19) . . . . ?
C16A C15A S3J O10J -115.4(17) . . . . ?
C14A C15A S3J O9J -32.0(18) . . . . ?
C16A C15A S3J O9J 131.5(15) . . . . ?
C14A C15A S3J K5 -100.6(6) . . . . ?
C16A C15A S3J K5 62.9(13) . . . . ?
O11A S3J O9J K5 21.2(18) . . . . ?
O10J S3J O9J K5 149(2) . . . . ?
C15A S3J O9J K5 -109.2(12) . . . . ?
O5K S2K C4K C5K 63(2) . . . . ?
O6K S2K C4K C5K 179(2) . . . . ?
O4K S2K C4K C5K -53(2) . . . . ?
S2K C4K C5K C6K 83(3) . . . . ?
C29C O8C C6K C5K 162.8(15) . . . . ?
C4K C5K C6K O8C 58(3) . . . . ?
C2C C1C S1K O2K 51.2(17) . . . . ?
C2C C1C S1K O1K -70.0(18) . . . . ?
C2C C1C S1K O3K 170.4(16) . . . . ?
O1K S1K O2K K2' 36(9) . . . 6_565 ?
O3K S1K O2K K2' 165(8) . . . 6_565 ?
C1C S1K O2K K2' -80(8) . . . 6_565 ?
C3B C2B C1H S1H -25(5) . . . . ?
O2H S1H C1H C2B 19(6) . . . . ?
O1H S1H C1H C2B 138(5) . . . . ?
O3H S1H C1H C2B -103(5) . . . . ?
O2L S1L C1L C2L 172(2) . . . . ?
O3L S1L C1L C2L -71(2) . . . . ?
O1L S1L C1L C2L 37(3) . . . . ?
O7E C3E C2L C1L -179.6(12) . . . . ?
S1L C1L C2L C3E 160.9(14) . . . . ?
O5L S2L C4L C5L 5(3) . . . . ?
O6L S2L C4L C5L -116(3) . . . . ?
O4L S2L C4L C5L 124(3) . . . . ?
S2L C4L C5L C6L 118(2) . . . . ?
C29E O8E C6L C5L -125(2) . . . . ?
C4L C5L C6L O8E -103(3) . . . . ?
C16E C15E S3L O9L -158.1(14) . . . . ?
C14E C15E S3L O9L 20.6(15) . . . . ?
C16E C15E S3L O11L -19.7(16) . . . . ?
C14E C15E S3L O11L 159.0(14) . . . . ?
C16E C15E S3L O10L 90.4(12) . . . . ?
C14E C15E S3L O10L -90.9(12) . . . . ?
O1N S1N C1N C2N -48(3) . . . . ?
O3N S1N C1N C2N 178(2) . . . . ?
O2N S1N C1N C2N 65(3) . . . . ?
S1N C1N C2N C3F 178.3(15) . . . . ?
O7F C3F C2N C1N 167.7(18) . . . . ?
C6N C5N C4N S2N 58(3) . . . . ?
O6N S2N C4N C5N -18(4) . . . . ?
O4N S2N C4N C5N 109(3) . . . . ?
O5N S2N C4N C5N -147(3) . . . . ?
C29F O8F C6N C5N 170.3(14) . . . . ?
C4N C5N C6N O8F -179.7(18) . . . . ?
